data_4346029
loop_
_publ_author_name
'Sergo, Kevin M.'
'Han, Cari S.'
'Bresler, Marc R.'
'Citrak, Susan C.'
'Abdollahian, Yashar'
'Fei, Honghan'
'Oliver, Scott R. J.'

_publ_section_title
;
 Erbium hydroxide ethanedisulfonate: a cationic layered material with
 organic anion exchange capability.
;
_journal_issue 8
_journal_name_full 'Inorganic chemistry'
_journal_page_first 3883
_journal_page_last 3888
_journal_paper_doi 10.1021/acs.inorgchem.5b00073
_journal_volume 54
_journal_year 2015
_chemical_formula_sum 'C28 H56 Er48 O244 S28'
_chemical_formula_weight 13223.17
_space_group_IT_number 14
_space_group_name_Hall '-P 2ybc'
_space_group_name_H-M_alt 'P 1 21/c 1'
_symmetry_cell_setting monoclinic
_symmetry_space_group_name_H-M 'P 1 21/c 1'
_atom_sites_solution_hydrogens geom
_atom_sites_solution_primary direct
_atom_sites_solution_secondary difmap
_audit_creation_method SHELXL-97
_cell_angle_alpha 90.00
_cell_angle_beta 100.04
_cell_angle_gamma 90.00
_cell_formula_units_Z 1
_cell_length_a 14.0296(4)
_cell_length_b 23.8117(7)
_cell_length_c 18.3099(5)
_cell_measurement_reflns_used 7630
_cell_measurement_temperature 296(2)
_cell_measurement_theta_max 50.33
_cell_measurement_theta_min 4.364
_cell_volume 6023.1(3)
_computing_cell_refinement 'Bruker SAINT v7.34'
_computing_data_collection 'Bruker APEX-II v2.1-4'
_computing_data_reduction 'Bruker SAINT v7.34'
_computing_structure_refinement 'SHELXL-97 (Sheldrick, 2008)'
_computing_structure_solution 'SHELXS-97 (Sheldrick, 2008)'
_diffrn_ambient_temperature 296(2)
_diffrn_detector_area_resol_mean 83.33
_diffrn_measured_fraction_theta_full 0.999
_diffrn_measured_fraction_theta_max 0.999
_diffrn_measurement_device_type 'Bruker APEX-II'
_diffrn_measurement_method \w/2\q-scans
_diffrn_radiation_monochromator graphite
_diffrn_radiation_source 'fine-focus sealed tube'
_diffrn_radiation_type MoK\a
_diffrn_radiation_wavelength 0.71073
_diffrn_reflns_av_R_equivalents 0.0652
_diffrn_reflns_av_sigmaI/netI 0.0489
_diffrn_reflns_limit_h_max 16
_diffrn_reflns_limit_h_min -16
_diffrn_reflns_limit_k_max 28
_diffrn_reflns_limit_k_min -28
_diffrn_reflns_limit_l_max 21
_diffrn_reflns_limit_l_min -21
_diffrn_reflns_number 52120
_diffrn_reflns_theta_full 24.71
_diffrn_reflns_theta_max 24.71
_diffrn_reflns_theta_min 1.90
_exptl_absorpt_coefficient_mu 16.882
_exptl_absorpt_correction_T_max 0.7452
_exptl_absorpt_correction_T_min 0.4476
_exptl_absorpt_correction_type empirical
_exptl_absorpt_process_details SADABS
_exptl_crystal_colour colorless
_exptl_crystal_density_diffrn 3.646
_exptl_crystal_density_method 'not measured'
_exptl_crystal_description blade
_exptl_crystal_F_000 5886
_exptl_crystal_size_max 0.125
_exptl_crystal_size_mid 0.055
_exptl_crystal_size_min 0.045
_refine_diff_density_max 1.424
_refine_diff_density_min -1.305
_refine_diff_density_rms 0.282
_refine_ls_extinction_method none
_refine_ls_goodness_of_fit_ref 1.030
_refine_ls_hydrogen_treatment mixed
_refine_ls_matrix_type full
_refine_ls_number_parameters 776
_refine_ls_number_reflns 10277
_refine_ls_number_restraints 18
_refine_ls_restrained_S_all 1.030
_refine_ls_R_factor_all 0.0467
_refine_ls_R_factor_gt 0.0319
_refine_ls_shift/su_max 0.001
_refine_ls_shift/su_mean 0.000
_refine_ls_structure_factor_coef Fsqd
_refine_ls_weighting_details 'calc w=1/[\s^2^(Fo^2^)+(0.0239P)^2^+27.6836P] where P=(Fo^2^+2Fc^2^)/3'
_refine_ls_weighting_scheme calc
_refine_ls_wR_factor_gt 0.0655
_refine_ls_wR_factor_ref 0.0720
_reflns_number_gt 8161
_reflns_number_total 10277
_reflns_threshold_expression >2sigma(I)
_cod_data_source_file ic5b00073_si_002.cif
_cod_data_source_block xsc1107
_cod_original_cell_volume 6023.0(3)
_cod_original_sg_symbol_H-M P2(1)/c
_cod_database_code 4346029

loop_
_symmetry_equiv_pos_as_xyz
'x, y, z'
'-x, y+1/2, -z+1/2'
'-x, -y, -z'
'x, -y-1/2, z-1/2'

loop_
_atom_site_label
_atom_site_type_symbol
_atom_site_fract_x
_atom_site_fract_y
_atom_site_fract_z
_atom_site_U_iso_or_equiv
_atom_site_adp_type
_atom_site_occupancy
_atom_site_symmetry_multiplicity
_atom_site_calc_flag
_atom_site_refinement_flags
Er1 Er -0.32224(3) 0.291266(19) -0.51822(2) 0.01114(11) Uani 1 1 d .
Er2 Er -0.81711(3) 0.203632(19) -0.47335(2) 0.01095(11) Uani 1 1 d .
Er3 Er -0.24811(3) 0.29035(2) -0.16079(3) 0.01533(12) Uani 1 1 d .
Er4 Er -0.40955(3) 0.313215(19) -0.33609(2) 0.01135(11) Uani 1 1 d .
Er5 Er -0.59523(3) 0.282939(19) -0.50348(2) 0.01107(11) Uani 1 1 d .
Er6 Er -0.08083(3) 0.210674(19) -0.47172(2) 0.01117(11) Uani 1 1 d .
Er7 Er -0.66747(3) 0.271261(19) -0.32304(2) 0.01078(11) Uani 1 1 d .
Er8 Er -0.91318(3) 0.29677(2) -0.33568(3) 0.01204(11) Uani 1 1 d .
Er9 Er -0.15566(3) 0.29129(2) -0.32822(3) 0.01287(11) Uani 1 1 d .
Er10 Er 0.00964(3) 0.32412(2) -0.14833(2) 0.01128(11) Uani 1 1 d .
Er11 Er -0.72610(3) 0.191278(19) -0.65476(2) 0.01018(11) Uani 1 1 d .
Er12 Er -0.49106(3) 0.26094(2) -0.16483(2) 0.01345(11) Uani 1 1 d .
S1 S -0.4014(2) 0.59626(12) -0.27006(15) 0.0212(6) Uani 1 1 d .
S2 S 0.0522(2) 0.47130(11) -0.09802(16) 0.0212(6) Uani 1 1 d .
S3 S -0.6060(2) -0.11811(12) -0.60576(19) 0.0289(7) Uani 1 1 d .
S4 S -0.4872(2) 0.44525(12) -0.39447(17) 0.0260(7) Uani 1 1 d .
S6 S -0.6010(2) 0.06210(13) -0.6250(2) 0.0345(8) Uani 1 1 d .
O1 O -0.4392(4) 0.2614(3) -0.4424(3) 0.0120(15) Uani 1 1 d .
O2 O -0.8348(5) 0.1538(3) -0.5860(4) 0.0132(15) Uani 1 1 d .
O3 O -0.8828(4) 0.2698(3) -0.2044(3) 0.0117(11) Uani 1 1 d .
O4 O -0.4861(4) 0.3098(3) -0.5737(4) 0.0122(15) Uani 1 1 d .
O5 O -0.5946(4) 0.3263(3) -0.2245(3) 0.0100(15) Uani 1 1 d .
O6 O -0.1052(4) 0.2602(3) -0.2014(3) 0.0128(15) Uani 1 1 d .
O7 O -0.0313(5) 0.2262(3) -0.3376(4) 0.0159(16) Uani 1 1 d .
O8 O -0.9627(4) 0.2362(3) -0.5453(3) 0.0106(15) Uani 1 1 d .
O9 O -0.8068(5) 0.2940(3) -0.4246(4) 0.0162(16) Uani 1 1 d .
O10 O -0.8084(4) 0.2174(3) -0.3398(4) 0.0135(16) Uani 1 1 d .
O11 O -1.0180(4) 0.3445(3) -0.2728(3) 0.0117(11) Uani 1 1 d .
O12 O -0.7773(5) 0.3365(3) -0.2759(3) 0.0114(15) Uani 1 1 d .
O13 O -0.1782(4) 0.2690(3) -0.5594(3) 0.0144(16) Uani 1 1 d .
O14 O -0.6575(5) 0.2319(3) -0.2038(3) 0.0133(15) Uani 1 1 d .
O15 O -0.1208(4) 0.3389(3) -0.0854(3) 0.0123(15) Uani 1 1 d .
O16 O -0.0546(5) 0.3035(3) -0.4241(4) 0.0144(16) Uani 1 1 d .
O17 O -0.6521(5) 0.2185(3) -0.4272(3) 0.0128(15) Uani 1 1 d .
O19 O -0.3980(5) 0.3270(3) -0.2135(4) 0.0133(15) Uani 1 1 d .
O20 O -0.6583(5) 0.3737(3) -0.5384(4) 0.0266(19) Uani 1 1 d .
O21 O -0.5052(5) 0.2419(3) -0.2913(3) 0.0132(15) Uani 1 1 d .
O22 O -0.7467(4) 0.2598(3) -0.5641(4) 0.0136(15) Uani 1 1 d .
O23 O -0.3465(5) 0.2873(3) -0.6559(4) 0.0148(16) Uani 1 1 d .
O24 O -0.5791(5) 0.2042(3) -0.5730(4) 0.0152(16) Uani 1 1 d .
O25 O -0.3583(5) 0.2067(3) -0.5722(4) 0.0142(16) Uani 1 1 d .
O26 O -0.5792(5) 0.3280(3) -0.3903(3) 0.0123(15) Uani 1 1 d .
O27 O -0.4255(5) 0.4091(3) -0.3414(4) 0.0263(19) Uani 1 1 d .
O28 O -0.2868(5) 0.3383(3) -0.4059(4) 0.0145(16) Uani 1 1 d .
O29 O -0.2894(4) 0.2520(3) -0.2896(3) 0.0133(16) Uani 1 1 d U
O30 O -0.2232(4) 0.2334(3) -0.4299(4) 0.0128(15) Uani 1 1 d .
O31 O -0.9468(4) 0.1563(3) -0.4498(4) 0.0153(16) Uani 1 1 d .
O32 O 0.0105(5) 0.4233(3) -0.1434(4) 0.0221(18) Uani 1 1 d .
O33 O -0.7464(5) 0.1123(3) -0.4412(4) 0.028(2) Uani 1 1 d .
O34 O 0.0412(6) 0.5235(3) -0.1392(4) 0.035(2) Uani 1 1 d .
O35 O 0.1505(5) 0.4612(3) -0.0609(5) 0.031(2) Uani 1 1 d .
O36 O -0.4896(6) 0.6278(3) -0.2988(4) 0.029(2) Uani 1 1 d .
O37 O -0.3216(5) 0.6118(3) -0.3103(4) 0.0277(19) Uani 1 1 d .
O38 O -0.3736(6) 0.6007(4) -0.1904(4) 0.039(2) Uani 1 1 d .
O39 O -0.6658(6) -0.1206(4) -0.5487(5) 0.043(2) Uani 1 1 d .
O40 O -0.5215(6) -0.1532(3) -0.5879(6) 0.046(3) Uani 1 1 d .
O41 O -0.6629(8) -0.1312(4) -0.6789(6) 0.063(3) Uani 1 1 d .
O44 O -0.6861(5) 0.0977(3) -0.6375(4) 0.029(2) Uani 1 1 d .
O45 O -0.1392(5) 0.1215(3) -0.4309(4) 0.0267(19) Uani 1 1 d .
O46 O -0.9118(5) 0.3907(3) -0.3873(4) 0.0248(19) Uani 1 1 d .
O47 O -0.2176(6) 0.3509(3) -0.2505(4) 0.0266(19) Uani 1 1 d .
O48 O -0.2952(6) 0.3841(3) -0.5537(4) 0.032(2) Uani 1 1 d .
O50 O -0.694(11) 0.596(7) -0.332(10) 0.53(11) Uani 0.32(7) 1 d PU
O54 O -0.5863(6) 0.4445(4) -0.3818(7) 0.061(3) Uani 1 1 d .
O55 O -0.4795(8) 0.4326(4) -0.4701(5) 0.055(3) Uani 1 1 d .
O56 O -0.5551(10) 0.0618(5) -0.6907(8) 0.113(6) Uani 1 1 d .
C1 C -0.0175(8) 0.4757(5) -0.0274(6) 0.023(3) Uani 1 1 d .
H1A H -0.0848 0.4817 -0.0493 0.035 Uiso 1 1 calc R
H1B H -0.0132 0.4404 -0.0004 0.035 Uiso 1 1 calc R
C2 C -0.4420(9) 0.5134(5) -0.3738(6) 0.025(3) Uani 1 1 d .
H2A H -0.3810 0.5179 -0.3912 0.030 Uiso 1 1 calc R
H2B H -0.4873 0.5408 -0.3992 0.030 Uiso 1 1 calc R
C3 C -0.4266(9) 0.5240(5) -0.2891(6) 0.030(3) Uani 1 1 d .
H3A H -0.3732 0.5013 -0.2644 0.036 Uiso 1 1 calc R
H3B H -0.4844 0.5132 -0.2701 0.036 Uiso 1 1 calc R
C4 C -0.5644(8) -0.0492(4) -0.6081(7) 0.024(3) Uani 1 1 d .
H4A H -0.5218 -0.0410 -0.5617 0.029 Uiso 1 1 calc R
H4B H -0.5267 -0.0459 -0.6476 0.029 Uiso 1 1 calc R
C5 C -0.6450(8) -0.0060(5) -0.6204(8) 0.036(3) Uani 1 1 d .
H5A H -0.6816 -0.0083 -0.5802 0.043 Uiso 1 1 calc R
H5B H -0.6887 -0.0145 -0.6662 0.043 Uiso 1 1 calc R
S5 S -0.8573(2) -0.03612(12) -0.09425(19) 0.0308(8) Uani 1 1 d .
S7 S -0.9778(3) 0.13047(13) -0.1361(2) 0.0357(8) Uani 1 1 d .
O42 O -0.7551(6) -0.0450(4) -0.0651(5) 0.048(3) Uani 1 1 d .
O43 O -0.9210(6) -0.0573(4) -0.0462(5) 0.043(2) Uani 1 1 d .
O51 O -1.0749(9) 0.1445(5) -0.1590(10) 0.135(7) Uani 1 1 d .
O52 O -0.8853(7) -0.0563(4) -0.1705(5) 0.051(3) Uani 1 1 d .
O57 O -0.9196(11) 0.1489(5) -0.1832(11) 0.146(8) Uani 1 1 d .
O58 O -0.9434(18) 0.1525(5) -0.0668(9) 0.202(11) Uani 1 1 d U
C6 C -0.9698(9) 0.0569(5) -0.1275(8) 0.040(4) Uani 1 1 d .
H6A H -1.0124 0.0442 -0.0944 0.048 Uiso 1 1 calc R
H6B H -0.9918 0.0399 -0.1756 0.048 Uiso 1 1 calc R
C7 C -0.8695(10) 0.0375(5) -0.0983(8) 0.045(4) Uani 1 1 d .
H7A H -0.8493 0.0527 -0.0490 0.054 Uiso 1 1 calc R
H7B H -0.8264 0.0524 -0.1297 0.054 Uiso 1 1 calc R
O53 O -0.2926(8) 0.4101(4) -0.1172(5) 0.061(3) Uani 1 1 d .
O61 O -0.7608(7) 0.4595(5) -0.3340(6) 0.070(3) Uani 1 1 d .
O62 O -1.2426(8) 0.0825(5) -0.1890(6) 0.066(3) Uani 1 1 d .
O63 O -0.2018(8) 0.4852(5) -0.2000(7) 0.080(4) Uani 1 1 d .
O64 O -0.8747(10) 0.0946(5) -0.3067(7) 0.096(4) Uani 1 1 d .
O60 O -0.5383(13) 0.0754(5) -0.5613(9) 0.170(9) Uani 1 1 d .

loop_
_atom_site_aniso_label
_atom_site_aniso_U_11
_atom_site_aniso_U_22
_atom_site_aniso_U_33
_atom_site_aniso_U_23
_atom_site_aniso_U_13
_atom_site_aniso_U_12
Er1 0.0097(2) 0.0144(3) 0.0093(2) -0.00098(19) 0.00155(19) -0.00049(18)
Er2 0.0089(2) 0.0149(3) 0.0092(2) -0.00175(19) 0.00183(18) -0.00050(18)
Er3 0.0085(2) 0.0276(3) 0.0097(3) 0.0046(2) 0.00112(19) -0.0016(2)
Er4 0.0115(2) 0.0137(3) 0.0091(2) 0.00034(19) 0.00244(19) 0.00119(18)
Er5 0.0096(2) 0.0149(3) 0.0088(2) -0.00096(19) 0.00199(18) -0.00134(18)
Er6 0.0094(2) 0.0152(3) 0.0090(2) -0.00144(19) 0.00194(18) -0.00001(18)
Er7 0.0091(2) 0.0158(3) 0.0075(2) -0.00111(19) 0.00186(18) -0.00050(18)
Er8 0.0082(2) 0.0174(3) 0.0105(3) -0.00199(19) 0.00141(19) -0.00016(19)
Er9 0.0085(2) 0.0215(3) 0.0088(2) -0.00145(19) 0.00183(19) 0.00056(19)
Er10 0.0101(2) 0.0149(3) 0.0091(2) -0.00063(19) 0.00230(19) -0.00031(19)
Er11 0.0091(2) 0.0130(3) 0.0085(2) -0.00014(18) 0.00175(18) -0.00029(18)
Er12 0.0085(2) 0.0226(3) 0.0095(2) 0.0035(2) 0.00213(19) 0.00182(19)
S1 0.0273(16) 0.0188(16) 0.0164(15) -0.0012(12) 0.0008(12) -0.0032(12)
S2 0.0238(16) 0.0138(15) 0.0273(17) -0.0023(12) 0.0079(13) -0.0005(12)
S3 0.0241(16) 0.0132(16) 0.050(2) 0.0087(14) 0.0078(15) 0.0003(12)
S4 0.0272(17) 0.0145(16) 0.0322(19) -0.0002(13) -0.0059(14) -0.0011(12)
S6 0.0338(19) 0.0159(17) 0.050(2) 0.0020(15) -0.0026(16) 0.0021(13)
O1 0.011(4) 0.016(4) 0.008(4) -0.002(3) -0.002(3) 0.002(3)
O2 0.012(4) 0.016(4) 0.013(4) 0.000(3) 0.007(3) 0.002(3)
O3 0.009(2) 0.020(3) 0.007(3) 0.002(2) 0.004(2) -0.003(2)
O4 0.009(4) 0.013(4) 0.014(4) 0.001(3) 0.000(3) 0.002(3)
O5 0.010(3) 0.016(4) 0.003(3) -0.002(3) -0.004(3) -0.001(3)
O6 0.010(4) 0.022(4) 0.007(4) 0.000(3) 0.000(3) 0.003(3)
O7 0.020(4) 0.016(4) 0.013(4) -0.004(3) 0.005(3) -0.001(3)
O8 0.013(4) 0.011(4) 0.008(4) 0.004(3) 0.002(3) 0.005(3)
O9 0.021(4) 0.012(4) 0.016(4) -0.003(3) 0.002(3) 0.004(3)
O10 0.004(3) 0.019(4) 0.015(4) -0.002(3) -0.005(3) -0.003(3)
O11 0.009(2) 0.020(3) 0.007(3) 0.002(2) 0.004(2) -0.003(2)
O12 0.018(4) 0.014(4) 0.002(3) 0.003(3) 0.002(3) 0.007(3)
O13 0.010(4) 0.027(4) 0.007(4) 0.001(3) 0.002(3) 0.002(3)
O14 0.014(4) 0.019(4) 0.006(4) 0.005(3) 0.000(3) 0.005(3)
O15 0.013(4) 0.015(4) 0.008(4) -0.002(3) 0.000(3) 0.000(3)
O16 0.009(4) 0.020(4) 0.013(4) -0.004(3) 0.000(3) 0.002(3)
O17 0.012(4) 0.018(4) 0.009(4) -0.003(3) 0.003(3) -0.002(3)
O19 0.013(4) 0.019(4) 0.008(4) 0.004(3) 0.004(3) 0.001(3)
O20 0.031(5) 0.023(5) 0.026(5) 0.002(4) 0.005(4) 0.010(4)
O21 0.016(4) 0.014(4) 0.009(4) 0.001(3) -0.001(3) -0.001(3)
O22 0.010(4) 0.016(4) 0.015(4) -0.003(3) 0.001(3) 0.002(3)
O23 0.012(4) 0.023(4) 0.009(4) -0.001(3) 0.001(3) -0.004(3)
O24 0.010(4) 0.018(4) 0.020(4) -0.002(3) 0.006(3) 0.002(3)
O25 0.015(4) 0.013(4) 0.013(4) -0.001(3) -0.002(3) 0.002(3)
O26 0.013(4) 0.015(4) 0.010(4) -0.002(3) 0.006(3) -0.004(3)
O27 0.024(4) 0.013(4) 0.040(5) 0.000(4) 0.003(4) 0.000(3)
O28 0.014(4) 0.018(4) 0.012(4) 0.001(3) 0.001(3) 0.001(3)
O29 0.007(3) 0.027(4) 0.005(4) -0.007(3) -0.002(3) -0.005(3)
O30 0.009(4) 0.015(4) 0.014(4) -0.005(3) 0.003(3) 0.002(3)
O31 0.009(4) 0.021(4) 0.017(4) 0.003(3) 0.003(3) 0.001(3)
O32 0.025(4) 0.016(4) 0.025(5) -0.002(3) 0.003(4) -0.002(3)
O33 0.028(5) 0.017(4) 0.037(5) 0.003(4) -0.004(4) 0.005(3)
O34 0.054(6) 0.019(5) 0.033(5) 0.001(4) 0.010(4) 0.000(4)
O35 0.025(5) 0.021(5) 0.047(6) -0.014(4) 0.003(4) -0.003(3)
O36 0.037(5) 0.025(5) 0.026(5) 0.008(4) 0.007(4) 0.011(4)
O37 0.032(5) 0.024(5) 0.029(5) -0.003(4) 0.008(4) -0.001(4)
O38 0.053(6) 0.054(6) 0.011(5) -0.001(4) 0.004(4) -0.012(5)
O39 0.023(5) 0.038(6) 0.074(7) 0.022(5) 0.025(5) 0.004(4)
O40 0.031(5) 0.015(5) 0.099(8) 0.017(5) 0.027(5) 0.010(4)
O41 0.075(8) 0.025(6) 0.076(8) 0.005(5) -0.023(6) -0.004(5)
O44 0.027(5) 0.021(5) 0.042(5) 0.012(4) 0.015(4) 0.003(3)
O45 0.021(4) 0.022(5) 0.040(5) 0.007(4) 0.015(4) -0.002(3)
O46 0.022(4) 0.015(4) 0.037(5) 0.008(4) 0.004(4) 0.003(3)
O47 0.043(5) 0.022(5) 0.020(5) 0.001(3) 0.018(4) 0.006(4)
O48 0.055(6) 0.017(5) 0.027(5) -0.004(4) 0.018(4) -0.011(4)
O50 0.50(12) 0.53(14) 0.64(13) 0.007 0.385 0.078
O54 0.026(5) 0.022(5) 0.134(10) -0.004(6) 0.012(6) -0.003(4)
O55 0.101(9) 0.033(6) 0.025(6) -0.005(4) -0.004(5) -0.016(5)
O56 0.138(12) 0.053(8) 0.186(14) 0.060(9) 0.138(11) 0.057(8)
C1 0.027(6) 0.015(6) 0.028(7) -0.011(5) 0.004(5) -0.005(5)
C2 0.038(7) 0.022(7) 0.016(6) 0.000(5) 0.006(5) -0.006(5)
C3 0.040(8) 0.017(7) 0.032(8) 0.008(5) 0.006(6) 0.003(5)
C4 0.027(7) 0.012(6) 0.036(8) 0.009(5) 0.011(6) 0.005(5)
C5 0.026(7) 0.025(7) 0.058(9) 0.010(6) 0.012(7) 0.003(5)
S5 0.0280(17) 0.0167(17) 0.045(2) -0.0048(14) -0.0018(15) 0.0036(13)
S7 0.043(2) 0.0153(17) 0.048(2) -0.0021(15) 0.0039(17) 0.0034(14)
O42 0.029(5) 0.047(6) 0.066(7) 0.024(5) 0.001(5) 0.012(4)
O43 0.037(5) 0.044(6) 0.047(6) 0.001(5) 0.001(5) -0.006(4)
O51 0.065(9) 0.032(8) 0.29(2) 0.032(10) -0.021(11) 0.004(6)
O52 0.059(7) 0.041(6) 0.048(6) -0.023(5) 0.000(5) 0.000(5)
O57 0.151(14) 0.032(8) 0.30(2) 0.057(10) 0.159(15) 0.031(8)
O58 0.42(3) 0.032(8) 0.111(13) -0.029(8) -0.080(17) 0.040(13)
C6 0.035(8) 0.017(7) 0.074(11) -0.001(7) 0.021(7) -0.002(6)
C7 0.053(9) 0.016(7) 0.062(10) 0.003(6) -0.002(8) 0.005(6)
O53 0.074(8) 0.059(7) 0.049(7) -0.002(5) 0.012(6) -0.006(6)
O61 0.050(7) 0.066(8) 0.095(9) -0.018(6) 0.014(6) -0.026(6)
O62 0.079(9) 0.069(8) 0.051(7) -0.001(6) 0.013(6) -0.012(6)
O63 0.062(8) 0.080(9) 0.101(10) 0.014(7) 0.025(7) 0.001(6)
O64 0.124(12) 0.093(11) 0.075(9) 0.050(8) 0.027(8) 0.019(8)
O60 0.230(18) 0.038(8) 0.169(15) -0.016(8) -0.168(14) 0.031(9)

loop_
_atom_type_symbol
_atom_type_description
_atom_type_scat_dispersion_real
_atom_type_scat_dispersion_imag
_atom_type_scat_source
C C 0.0033 0.0016 'International Tables Vol C Tables 4.2.6.8 and 6.1.1.4'
H H 0.0000 0.0000 'International Tables Vol C Tables 4.2.6.8 and 6.1.1.4'
Er Er -0.2586 4.9576 'International Tables Vol C Tables 4.2.6.8 and 6.1.1.4'
O O 0.0106 0.0060 'International Tables Vol C Tables 4.2.6.8 and 6.1.1.4'
S S 0.1246 0.1234 'International Tables Vol C Tables 4.2.6.8 and 6.1.1.4'

loop_
_geom_angle_atom_site_label_1
_geom_angle_atom_site_label_2
_geom_angle_atom_site_label_3
_geom_angle
_geom_angle_site_symmetry_1
_geom_angle_site_symmetry_3
O25 Er1 O28 144.6(2) . .
O25 Er1 O13 78.3(2) . .
O28 Er1 O13 109.4(2) . .
O25 Er1 O48 138.6(2) . .
O28 Er1 O48 76.8(2) . .
O13 Er1 O48 86.2(3) . .
O25 Er1 O30 80.8(2) . .
O28 Er1 O30 70.6(2) . .
O13 Er1 O30 69.6(2) . .
O48 Er1 O30 129.0(3) . .
O25 Er1 O4 81.6(2) . .
O28 Er1 O4 109.2(2) . .
O13 Er1 O4 136.7(2) . .
O48 Er1 O4 84.2(3) . .
O30 Er1 O4 143.2(2) . .
O25 Er1 O1 82.4(2) . .
O28 Er1 O1 72.3(2) . .
O13 Er1 O1 145.5(2) . .
O48 Er1 O1 126.1(2) . .
O30 Er1 O1 79.3(2) . .
O4 Er1 O1 66.5(2) . .
O25 Er1 O23 62.8(2) . .
O28 Er1 O23 152.6(2) . .
O13 Er1 O23 68.8(2) . .
O48 Er1 O23 75.9(2) . .
O30 Er1 O23 128.9(2) . .
O4 Er1 O23 67.9(2) . .
O1 Er1 O23 125.5(2) . .
O25 Er1 Er12 43.57(16) . 4_565
O28 Er1 Er12 150.16(16) . 4_565
O13 Er1 Er12 100.39(16) . 4_565
O48 Er1 Er12 104.1(2) . 4_565
O30 Er1 Er12 123.67(15) . 4_565
O4 Er1 Er12 42.55(16) . 4_565
O1 Er1 Er12 84.25(14) . 4_565
O23 Er1 Er12 41.48(15) . 4_565
O25 Er1 Er3 42.55(17) . 4_565
O28 Er1 Er3 150.61(16) . 4_565
O13 Er1 Er3 42.14(16) . 4_565
O48 Er1 Er3 103.23(19) . 4_565
O30 Er1 Er3 88.35(15) . 4_565
O4 Er1 Er3 99.91(16) . 4_565
O1 Er1 Er3 124.93(15) . 4_565
O23 Er1 Er3 40.55(16) . 4_565
Er12 Er1 Er3 59.037(13) 4_565 4_565
O25 Er1 Er4 115.24(17) . .
O28 Er1 Er4 37.21(16) . .
O13 Er1 Er4 138.27(15) . .
O48 Er1 Er4 101.91(19) . .
O30 Er1 Er4 73.84(15) . .
O4 Er1 Er4 85.05(16) . .
O1 Er1 Er4 35.25(15) . .
O23 Er1 Er4 152.95(15) . .
Er12 Er1 Er4 116.561(15) 4_565 .
Er3 Er1 Er4 154.743(18) 4_565 .
O25 Er1 Er9 116.80(16) . .
O28 Er1 Er9 36.23(16) . .
O13 Er1 Er9 82.43(15) . .
O48 Er1 Er9 98.5(2) . .
O30 Er1 Er9 36.21(15) . .
O4 Er1 Er9 140.78(16) . .
O1 Er1 Er9 81.24(14) . .
O23 Er1 Er9 150.85(15) . .
Er12 Er1 Er9 157.364(18) 4_565 .
Er3 Er1 Er9 117.142(15) 4_565 .
Er4 Er1 Er9 55.990(11) . .
O31 Er2 O9 112.9(2) . .
O31 Er2 O17 142.0(2) . .
O9 Er2 O17 74.4(2) . .
O31 Er2 O2 87.2(2) . .
O9 Er2 O2 142.5(2) . .
O17 Er2 O2 109.7(2) . .
O31 Er2 O8 67.7(2) . .
O9 Er2 O8 84.2(2) . .
O17 Er2 O8 148.6(2) . .
O2 Er2 O8 74.2(2) . .
O31 Er2 O33 79.3(2) . .
O9 Er2 O33 138.0(2) . .
O17 Er2 O33 73.2(2) . .
O2 Er2 O33 74.7(2) . .
O8 Er2 O33 135.2(2) . .
O31 Er2 O10 77.1(2) . .
O9 Er2 O10 60.2(2) . .
O17 Er2 O10 75.3(2) . .
O2 Er2 O10 157.1(2) . .
O8 Er2 O10 113.6(2) . .
O33 Er2 O10 86.1(2) . .
O31 Er2 O22 146.5(2) . .
O9 Er2 O22 75.6(2) . .
O17 Er2 O22 71.1(2) . .
O2 Er2 O22 71.1(2) . .
O8 Er2 O22 81.7(2) . .
O33 Er2 O22 117.1(2) . .
O10 Er2 O22 130.0(2) . .
O31 Er2 Er7 117.96(17) . .
O9 Er2 Er7 44.97(16) . .
O17 Er2 Er7 40.42(16) . .
O2 Er2 Er7 150.07(15) . .
O8 Er2 Er7 128.45(16) . .
O33 Er2 Er7 93.30(18) . .
O10 Er2 Er7 40.89(15) . .
O22 Er2 Er7 91.40(15) . .
O31 Er2 Er6 34.72(17) . 1_455
O9 Er2 Er6 87.14(17) . 1_455
O17 Er2 Er6 155.82(16) . 1_455
O2 Er2 Er6 94.43(15) . 1_455
O8 Er2 Er6 38.95(15) . 1_455
O33 Er2 Er6 113.95(18) . 1_455
O10 Er2 Er6 82.07(14) . 1_455
O22 Er2 Er6 119.84(14) . 1_455
Er7 Er2 Er6 115.462(15) . 1_455
O31 Er2 Er10 69.36(17) . 4_465
O9 Er2 Er10 118.79(16) . 4_465
O17 Er2 Er10 142.20(16) . 4_465
O2 Er2 Er10 37.32(15) . 4_465
O8 Er2 Er10 37.57(15) . 4_465
O33 Er2 Er10 103.16(18) . 4_465
O10 Er2 Er10 142.51(14) . 4_465
O22 Er2 Er10 78.16(15) . 4_465
Er7 Er2 Er10 163.184(18) . 4_465
Er6 Er2 Er10 60.858(12) 1_455 4_465
O31 Er2 Er5 177.37(17) . .
O9 Er2 Er5 66.06(17) . .
O17 Er2 Er5 35.75(16) . .
O2 Er2 Er5 95.04(16) . .
O8 Er2 Er5 114.24(15) . .
O33 Er2 Er5 99.91(18) . .
O10 Er2 Er5 100.40(15) . .
O22 Er2 Er5 36.04(14) . .
Er7 Er2 Er5 59.512(12) . .
Er6 Er2 Er5 146.138(17) 1_455 .
Er10 Er2 Er5 113.270(15) 4_465 .
O47 Er3 O23 136.0(3) . 4_566
O47 Er3 O19 74.5(2) . .
O23 Er3 O19 79.3(2) 4_566 .
O47 Er3 O15 83.9(2) . .
O23 Er3 O15 139.7(2) 4_566 .
O19 Er3 O15 126.6(2) . .
O47 Er3 O6 72.0(2) . .
O23 Er3 O6 108.2(2) 4_566 .
O19 Er3 O6 137.5(2) . .
O15 Er3 O6 74.7(2) . .
O47 Er3 O13 145.6(2) . 4_566
O23 Er3 O13 70.6(2) 4_566 4_566
O19 Er3 O13 139.4(2) . 4_566
O15 Er3 O13 70.8(2) . 4_566
O6 Er3 O13 79.1(2) . 4_566
O47 Er3 O25 133.1(2) . 4_566
O23 Er3 O25 62.9(2) 4_566 4_566
O19 Er3 O25 68.4(2) . 4_566
O15 Er3 O25 95.7(2) . 4_566
O6 Er3 O25 152.9(2) . 4_566
O13 Er3 O25 73.9(2) 4_566 4_566
O47 Er3 O29 66.0(2) . .
O23 Er3 O29 72.8(2) 4_566 .
O19 Er3 O29 72.6(2) . .
O15 Er3 O29 139.2(2) . .
O6 Er3 O29 70.3(2) . .
O13 Er3 O29 120.7(2) 4_566 .
O25 Er3 O29 124.8(2) 4_566 .
O47 Er3 Er12 114.79(19) . .
O23 Er3 Er12 41.43(16) 4_566 .
O19 Er3 Er12 41.63(16) . .
O15 Er3 Er12 138.75(16) . .
O6 Er3 Er12 144.58(16) . .
O13 Er3 Er12 99.52(15) 4_566 .
O25 Er3 Er12 44.15(15) 4_566 .
O29 Er3 Er12 80.86(14) . .
O47 Er3 Er9 39.41(18) . .
O23 Er3 Er9 110.47(16) 4_566 .
O19 Er3 Er9 94.56(16) . .
O15 Er3 Er9 98.61(16) . .
O6 Er3 Er9 43.13(15) . .
O13 Er3 Er9 120.83(15) 4_566 .
O25 Er3 Er9 162.27(15) 4_566 .
O29 Er3 Er9 40.82(14) . .
Er12 Er3 Er9 119.423(16) . .
O47 Er3 Er1 172.09(18) . 4_566
O23 Er3 Er1 44.19(16) 4_566 4_566
O19 Er3 Er1 98.69(16) . 4_566
O15 Er3 Er1 97.29(16) . 4_566
O6 Er3 Er1 115.92(16) . 4_566
O13 Er3 Er1 40.78(15) 4_566 4_566
O25 Er3 Er1 39.03(15) 4_566 4_566
O29 Er3 Er1 116.36(15) . 4_566
Er12 Er3 Er1 59.511(13) . 4_566
Er9 Er3 Er1 147.181(19) . 4_566
O47 Er3 Er4 55.6(2) . .
O23 Er3 Er4 82.52(16) 4_566 .
O19 Er3 Er4 36.61(16) . .
O15 Er3 Er4 137.29(16) . .
O6 Er3 Er4 101.52(15) . .
O13 Er3 Er4 151.52(16) 4_566 .
O25 Er3 Er4 102.38(15) 4_566 .
O29 Er3 Er4 38.30(15) . .
Er12 Er3 Er4 63.406(13) . .
Er9 Er3 Er4 59.912(12) . .
Er1 Er3 Er4 120.935(16) 4_566 .
O19 Er4 O29 78.5(2) . .
O19 Er4 O1 154.5(2) . .
O29 Er4 O1 89.2(2) . .
O19 Er4 O27 83.5(3) . .
O29 Er4 O27 135.4(2) . .
O1 Er4 O27 120.0(3) . .
O19 Er4 O28 124.3(2) . .
O29 Er4 O28 78.7(2) . .
O1 Er4 O28 73.7(2) . .
O27 Er4 O28 78.6(3) . .
O19 Er4 O21 73.1(2) . .
O29 Er4 O21 80.8(2) . .
O1 Er4 O21 83.0(2) . .
O27 Er4 O21 131.6(2) . .
O28 Er4 O21 149.1(2) . .
O19 Er4 O26 106.3(2) . .
O29 Er4 O26 148.2(2) . .
O1 Er4 O26 73.2(2) . .
O27 Er4 O26 76.0(2) . .
O28 Er4 O26 119.3(2) . .
O21 Er4 O26 71.1(2) . .
O19 Er4 Er9 94.77(16) . .
O29 Er4 Er9 39.19(16) . .
O1 Er4 Er9 89.29(16) . .
O27 Er4 Er9 103.64(18) . .
O28 Er4 Er9 41.73(15) . .
O21 Er4 Er9 119.70(15) . .
O26 Er4 Er9 158.64(15) . .
O19 Er4 Er3 38.15(16) . .
O29 Er4 Er3 42.87(16) . .
O1 Er4 Er3 131.77(16) . .
O27 Er4 Er3 103.17(19) . .
O28 Er4 Er3 96.52(15) . .
O21 Er4 Er3 83.77(15) . .
O26 Er4 Er3 142.65(15) . .
Er9 Er4 Er3 58.639(12) . .
O19 Er4 Er5 140.14(16) . .
O29 Er4 Er5 123.28(16) . .
O1 Er4 Er5 36.57(15) . .
O27 Er4 Er5 96.22(19) . .
O28 Er4 Er5 94.24(15) . .
O21 Er4 Er5 77.97(15) . .
O26 Er4 Er5 37.00(15) . .
Er9 Er4 Er5 123.545(16) . .
Er3 Er4 Er5 159.322(18) . .
O19 Er4 Er12 35.77(17) . .
O29 Er4 Er12 77.76(16) . .
O1 Er4 Er12 119.99(17) . .
O27 Er4 Er12 109.0(2) . .
O28 Er4 Er12 152.42(15) . .
O21 Er4 Er12 37.31(15) . .
O26 Er4 Er12 88.26(15) . .
Er9 Er4 Er12 111.474(15) . .
Er3 Er4 Er12 56.148(12) . .
Er5 Er4 Er12 110.690(15) . .
O19 Er4 Er1 157.34(16) . .
O29 Er4 Er1 84.77(16) . .
O1 Er4 Er1 37.99(16) . .
O27 Er4 Er1 98.3(2) . .
O28 Er4 Er1 35.89(16) . .
O21 Er4 Er1 119.34(15) . .
O26 Er4 Er1 95.98(15) . .
Er9 Er4 Er1 62.765(12) . .
Er3 Er4 Er1 120.682(15) . .
Er5 Er4 Er1 62.371(12) . .
Er12 Er4 Er1 152.587(17) . .
O4 Er5 O22 117.2(2) . .
O4 Er5 O24 76.9(2) . .
O22 Er5 O24 73.0(2) . .
O4 Er5 O17 150.8(2) . .
O22 Er5 O17 75.1(2) . .
O24 Er5 O17 82.6(2) . .
O4 Er5 O26 114.2(2) . .
O22 Er5 O26 119.0(2) . .
O24 Er5 O26 150.6(2) . .
O17 Er5 O26 75.8(2) . .
O4 Er5 O1 70.2(2) . .
O22 Er5 O1 153.4(2) . .
O24 Er5 O1 84.9(2) . .
O17 Er5 O1 87.6(2) . .
O26 Er5 O1 74.7(2) . .
O4 Er5 O20 81.2(2) . .
O22 Er5 O20 79.5(2) . .
O24 Er5 O20 131.3(2) . .
O17 Er5 O20 127.9(2) . .
O26 Er5 O20 78.1(2) . .
O1 Er5 O20 127.0(2) . .
O4 Er5 Er7 149.83(16) . .
O22 Er5 Er7 92.30(17) . .
O24 Er5 Er7 120.72(17) . .
O17 Er5 Er7 38.54(16) . .
O26 Er5 Er7 38.56(16) . .
O1 Er5 Er7 86.26(16) . .
O20 Er5 Er7 99.46(18) . .
O4 Er5 Er12 38.46(16) . 4_565
O22 Er5 Er12 90.42(16) . 4_565
O24 Er5 Er12 39.71(17) . 4_565
O17 Er5 Er12 121.75(16) . 4_565
O26 Er5 Er12 149.84(15) . 4_565
O1 Er5 Er12 81.44(16) . 4_565
O20 Er5 Er12 102.93(18) . 4_565
Er7 Er5 Er12 157.564(17) . 4_565
O4 Er5 Er4 88.11(16) . .
O22 Er5 Er4 154.44(17) . .
O24 Er5 Er4 119.34(16) . .
O17 Er5 Er4 84.07(15) . .
O26 Er5 Er4 39.46(16) . .
O1 Er5 Er4 35.59(16) . .
O20 Er5 Er4 102.65(18) . .
Er7 Er5 Er4 62.162(12) . .
Er12 Er5 Er4 113.417(15) 4_565 .
O4 Er5 Er11 92.17(16) . .
O22 Er5 Er11 37.48(16) . .
O24 Er5 Er11 36.74(16) . .
O17 Er5 Er11 83.33(16) . .
O26 Er5 Er11 153.21(16) . .
O1 Er5 Er11 121.60(16) . .
O20 Er5 Er11 102.64(18) . .
Er7 Er5 Er11 116.715(15) . .
Er12 Er5 Er11 56.728(12) 4_565 .
Er4 Er5 Er11 154.438(17) . .
O4 Er5 Er2 152.46(16) . .
O22 Er5 Er2 39.44(17) . .
O24 Er5 Er2 80.54(16) . .
O17 Er5 Er2 36.47(15) . .
O26 Er5 Er2 93.16(15) . .
O1 Er5 Er2 123.39(16) . .
O20 Er5 Er2 102.52(19) . .
Er7 Er5 Er2 57.243(12) . .
Er12 Er5 Er2 115.532(15) 4_565 .
Er4 Er5 Er2 116.973(15) . .
Er11 Er5 Er2 60.312(12) . .
O31 Er6 O30 144.2(2) 1_655 .
O31 Er6 O13 145.1(2) 1_655 .
O30 Er6 O13 70.1(2) . .
O31 Er6 O15 86.2(2) 1_655 4_565
O30 Er6 O15 108.6(2) . 4_565
O13 Er6 O15 71.1(2) . 4_565
O31 Er6 O16 113.3(2) 1_655 .
O30 Er6 O16 75.5(2) . .
O13 Er6 O16 74.8(2) . .
O15 Er6 O16 141.3(2) 4_565 .
O31 Er6 O8 67.0(2) 1_655 1_655
O30 Er6 O8 147.9(2) . 1_655
O13 Er6 O8 81.0(2) . 1_655
O15 Er6 O8 73.4(2) 4_565 1_655
O16 Er6 O8 83.8(2) . 1_655
O31 Er6 O45 76.2(2) 1_655 .
O30 Er6 O45 75.4(2) . .
O13 Er6 O45 122.2(2) . .
O15 Er6 O45 78.2(2) 4_565 .
O16 Er6 O45 137.2(2) . .
O8 Er6 O45 134.2(2) 1_655 .
O31 Er6 O7 80.0(2) 1_655 .
O30 Er6 O7 75.3(2) . .
O13 Er6 O7 128.2(2) . .
O15 Er6 O7 158.8(2) 4_565 .
O16 Er6 O7 59.8(2) . .
O8 Er6 O7 114.9(2) 1_655 .
O45 Er6 O7 82.9(2) . .
O31 Er6 Er9 121.40(17) 1_655 .
O30 Er6 Er9 41.41(15) . .
O13 Er6 Er9 88.56(16) . .
O15 Er6 Er9 149.44(15) 4_565 .
O16 Er6 Er9 43.54(16) . .
O8 Er6 Er9 127.03(16) 1_655 .
O45 Er6 Er9 94.86(18) . .
O7 Er6 Er9 41.43(16) . .
O31 Er6 Er2 34.44(17) 1_655 1_655
O30 Er6 Er2 158.30(16) . 1_655
O13 Er6 Er2 118.65(15) . 1_655
O15 Er6 Er2 93.11(15) 4_565 1_655
O16 Er6 Er2 87.39(15) . 1_655
O8 Er6 Er2 38.38(14) 1_655 1_655
O45 Er6 Er2 110.61(17) . 1_655
O7 Er6 Er2 84.61(15) . 1_655
Er9 Er6 Er2 116.979(15) . 1_655
O31 Er6 Er8 77.73(17) 1_655 1_655
O30 Er6 Er8 97.51(16) . 1_655
O13 Er6 Er8 110.66(16) . 1_655
O15 Er6 Er8 152.22(15) 4_565 1_655
O16 Er6 Er8 37.41(15) . 1_655
O8 Er6 Er8 79.51(15) 1_655 1_655
O45 Er6 Er8 118.70(18) . 1_655
O7 Er6 Er8 38.28(16) . 1_655
Er9 Er6 Er8 56.135(12) . 1_655
Er2 Er6 Er8 61.064(12) 1_655 1_655
O31 Er6 Er10 68.43(17) 1_655 4_565
O30 Er6 Er10 140.49(16) . 4_565
O13 Er6 Er10 77.74(16) . 4_565
O15 Er6 Er10 36.99(15) 4_565 4_565
O16 Er6 Er10 117.72(16) . 4_565
O8 Er6 Er10 36.99(15) 1_655 4_565
O45 Er6 Er10 104.68(18) . 4_565
O7 Er6 Er10 144.19(16) . 4_565
Er9 Er6 Er10 160.045(18) . 4_565
Er2 Er6 Er10 59.813(12) 1_655 4_565
Er8 Er6 Er10 115.267(15) 1_655 4_565
O5 Er7 O17 148.5(2) . .
O5 Er7 O26 83.1(2) . .
O17 Er7 O26 75.2(2) . .
O5 Er7 O10 131.4(2) . .
O17 Er7 O10 78.1(2) . .
O26 Er7 O10 140.2(2) . .
O5 Er7 O21 72.6(2) . .
O17 Er7 O21 79.5(2) . .
O26 Er7 O21 73.8(2) . .
O10 Er7 O21 129.1(2) . .
O5 Er7 O14 63.7(2) . .
O17 Er7 O14 123.1(2) . .
O26 Er7 O14 140.4(2) . .
O10 Er7 O14 79.3(2) . .
O21 Er7 O14 75.8(2) . .
O5 Er7 O12 65.5(2) . .
O17 Er7 O12 141.8(2) . .
O26 Er7 O12 104.1(2) . .
O10 Er7 O12 79.8(2) . .
O21 Er7 O12 137.9(2) . .
O14 Er7 O12 82.3(2) . .
O5 Er7 O9 129.4(2) . .
O17 Er7 O9 71.4(2) . .
O26 Er7 O9 84.3(2) . .
O10 Er7 O9 59.2(2) . .
O21 Er7 O9 147.2(2) . .
O14 Er7 O9 133.2(2) . .
O12 Er7 O9 70.6(2) . .
O5 Er7 Er11 45.46(16) . 4_566
O17 Er7 Er11 160.93(16) . 4_566
O26 Er7 Er11 123.79(16) . 4_566
O10 Er7 Er11 86.01(16) . 4_566
O21 Er7 Er11 103.18(15) . 4_566
O14 Er7 Er11 42.18(16) . 4_566
O12 Er7 Er11 42.01(14) . 4_566
O9 Er7 Er11 109.28(15) . 4_566
O5 Er7 Er8 104.53(16) . .
O17 Er7 Er8 105.86(15) . .
O26 Er7 Er8 118.57(16) . .
O10 Er7 Er8 43.70(16) . .
O21 Er7 Er8 167.21(16) . .
O14 Er7 Er8 91.68(15) . .
O12 Er7 Er8 39.93(15) . .
O9 Er7 Er8 43.64(15) . .
Er11 Er7 Er8 67.943(13) 4_566 .
O5 Er7 Er12 40.37(16) . .
O17 Er7 Er12 119.41(16) . .
O26 Er7 Er12 96.58(16) . .
O10 Er7 Er12 122.35(16) . .
O21 Er7 Er12 41.96(15) . .
O14 Er7 Er12 44.05(16) . .
O12 Er7 Er12 98.72(14) . .
O9 Er7 Er12 169.08(15) . .
Er11 Er7 Er12 61.237(13) 4_566 .
Er8 Er7 Er12 128.545(17) . .
O5 Er7 Er2 169.20(16) . .
O17 Er7 Er2 40.94(15) . .
O26 Er7 Er2 98.68(16) . .
O10 Er7 Er2 43.47(16) . .
O21 Er7 Er2 118.19(16) . .
O14 Er7 Er2 118.04(16) . .
O12 Er7 Er2 103.76(15) . .
O9 Er7 Er2 40.86(15) . .
Er11 Er7 Er2 127.674(16) 4_566 .
Er8 Er7 Er2 65.193(13) . .
Er12 Er7 Er2 148.707(18) . .
O12 Er8 O11 96.3(2) . .
O12 Er8 O16 149.1(2) . 1_455
O11 Er8 O16 77.0(2) . 1_455
O12 Er8 O7 147.9(2) . 1_455
O11 Er8 O7 81.5(2) . 1_455
O16 Er8 O7 61.9(2) 1_455 1_455
O12 Er8 O9 76.4(2) . .
O11 Er8 O9 151.2(2) . .
O16 Er8 O9 94.9(2) 1_455 .
O7 Er8 O9 119.4(2) 1_455 .
O12 Er8 O10 82.8(2) . .
O11 Er8 O10 147.7(2) . .
O16 Er8 O10 118.9(2) 1_455 .
O7 Er8 O10 82.6(2) 1_455 .
O9 Er8 O10 60.0(2) . .
O12 Er8 O46 74.7(2) . .
O11 Er8 O46 77.9(2) . .
O16 Er8 O46 74.4(2) 1_455 .
O7 Er8 O46 134.7(2) 1_455 .
O9 Er8 O46 73.3(2) . .
O10 Er8 O46 131.7(2) . .
O12 Er8 O3 69.1(2) . .
O11 Er8 O3 70.0(2) . .
O16 Er8 O3 132.7(2) 1_455 .
O7 Er8 O3 80.2(2) 1_455 .
O9 Er8 O3 129.6(2) . .
O10 Er8 O3 79.7(2) . .
O46 Er8 O3 127.6(2) . .
O12 Er8 Er9 139.75(16) . 1_455
O11 Er8 Er9 43.91(15) . 1_455
O16 Er8 Er9 45.75(16) 1_455 1_455
O7 Er8 Er9 43.44(16) 1_455 1_455
O9 Er8 Er9 140.00(16) . 1_455
O10 Er8 Er9 125.98(15) . 1_455
O46 Er8 Er9 97.21(17) . 1_455
O3 Er8 Er9 87.42(14) . 1_455
O12 Er8 Er7 44.67(16) . .
O11 Er8 Er7 139.64(15) . .
O16 Er8 Er7 140.56(16) 1_455 .
O7 Er8 Er7 124.35(16) 1_455 .
O9 Er8 Er7 46.40(16) . .
O10 Er8 Er7 42.10(15) . .
O46 Er8 Er7 96.44(17) . .
O3 Er8 Er7 83.57(14) . .
Er9 Er8 Er7 166.323(19) 1_455 .
O12 Er8 Er6 160.83(16) . 1_455
O11 Er8 Er6 102.76(15) . 1_455
O16 Er8 Er6 38.24(16) 1_455 1_455
O7 Er8 Er6 40.31(16) 1_455 1_455
O9 Er8 Er6 85.74(16) . 1_455
O10 Er8 Er6 82.24(15) . 1_455
O46 Er8 Er6 107.05(18) . 1_455
O3 Er8 Er6 119.48(15) . 1_455
Er9 Er8 Er6 59.416(12) 1_455 1_455
Er7 Er8 Er6 116.890(16) . 1_455
O12 Er8 Er2 101.66(16) . .
O11 Er8 Er2 161.91(15) . .
O16 Er8 Er2 86.39(16) 1_455 .
O7 Er8 Er2 84.43(16) 1_455 .
O9 Er8 Er2 36.17(16) . .
O10 Er8 Er2 39.32(16) . .
O46 Er8 Er2 104.66(18) . .
O3 Er8 Er2 118.60(15) . .
Er9 Er8 Er2 118.413(16) 1_455 .
Er7 Er8 Er2 58.373(12) . .
Er6 Er8 Er2 59.223(12) 1_455 .
O47 Er9 O29 69.2(3) . .
O47 Er9 O7 144.9(2) . .
O29 Er9 O7 113.9(2) . .
O47 Er9 O30 134.8(2) . .
O29 Er9 O30 76.8(2) . .
O7 Er9 O30 76.2(2) . .
O47 Er9 O11 76.9(2) . 1_655
O29 Er9 O11 136.4(2) . 1_655
O7 Er9 O11 80.0(2) . 1_655
O30 Er9 O11 145.6(2) . 1_655
O47 Er9 O28 75.1(2) . .
O29 Er9 O28 77.9(2) . .
O7 Er9 O28 139.7(2) . .
O30 Er9 O28 69.3(2) . .
O11 Er9 O28 119.0(2) 1_655 .
O47 Er9 O6 70.9(2) . .
O29 Er9 O6 72.6(2) . .
O7 Er9 O6 76.9(2) . .
O30 Er9 O6 125.7(2) . .
O11 Er9 O6 71.0(2) 1_655 .
O28 Er9 O6 141.0(2) . .
O47 Er9 O16 134.4(2) . .
O29 Er9 O16 149.9(2) . .
O7 Er9 O16 60.0(2) . .
O30 Er9 O16 73.2(2) . .
O11 Er9 O16 73.5(2) 1_655 .
O28 Er9 O16 90.0(2) . .
O6 Er9 O16 127.8(2) . .
O47 Er9 Er8 119.2(2) . 1_655
O29 Er9 Er8 152.84(17) . 1_655
O7 Er9 Er8 43.28(16) . 1_655
O30 Er9 Er8 104.69(15) . 1_655
O11 Er9 Er8 42.39(15) 1_655 1_655
O28 Er9 Er8 128.50(16) . 1_655
O6 Er9 Er8 85.64(15) . 1_655
O16 Er9 Er8 42.93(15) . 1_655
O47 Er9 Er3 39.33(18) . .
O29 Er9 Er3 44.93(15) . .
O7 Er9 Er3 116.55(16) . .
O30 Er9 Er3 121.31(16) . .
O11 Er9 Er3 91.52(15) 1_655 .
O28 Er9 Er3 99.07(16) . .
O6 Er9 Er3 41.91(15) . .
O16 Er9 Er3 164.91(15) . .
Er8 Er9 Er3 123.486(16) 1_655 .
O47 Er9 Er6 171.13(19) . .
O29 Er9 Er6 111.54(16) . .
O7 Er9 Er6 43.55(16) . .
O30 Er9 Er6 40.28(15) . .
O11 Er9 Er6 106.26(15) 1_655 .
O28 Er9 Er6 96.24(16) . .
O6 Er9 Er6 117.96(15) . .
O16 Er9 Er6 41.87(16) . .
Er8 Er9 Er6 64.449(13) 1_655 .
Er3 Er9 Er6 146.963(18) . .
O47 Er9 Er4 56.7(2) . .
O29 Er9 Er4 38.46(17) . .
O7 Er9 Er4 146.67(16) . .
O30 Er9 Er4 78.17(15) . .
O11 Er9 Er4 131.79(16) 1_655 .
O28 Er9 Er4 41.60(16) . .
O6 Er9 Er4 101.86(15) . .
O16 Er9 Er4 130.38(15) . .
Er8 Er9 Er4 168.498(19) 1_655 .
Er3 Er9 Er4 61.449(12) . .
Er6 Er9 Er4 117.968(16) . .
O11 Er10 O6 74.8(2) 1_655 .
O11 Er10 O2 114.7(2) 1_655 4_666
O6 Er10 O2 151.5(2) . 4_666
O11 Er10 O8 154.4(2) 1_655 4_666
O6 Er10 O8 86.6(2) . 4_666
O2 Er10 O8 74.7(2) 4_666 4_666
O11 Er10 O15 116.3(2) 1_655 .
O6 Er10 O15 76.0(2) . .
O2 Er10 O15 117.8(2) 4_666 .
O8 Er10 O15 74.5(2) 4_666 .
O11 Er10 O3 72.2(2) 1_655 1_655
O6 Er10 O3 84.7(2) . 1_655
O2 Er10 O3 73.9(2) 4_666 1_655
O8 Er10 O3 89.2(2) 4_666 1_655
O15 Er10 O3 155.2(2) . 1_655
O11 Er10 O32 79.9(2) 1_655 .
O6 Er10 O32 132.4(2) . .
O2 Er10 O32 76.0(2) 4_666 .
O8 Er10 O32 125.6(2) 4_666 .
O15 Er10 O32 80.3(2) . .
O3 Er10 O32 124.5(2) 1_655 .
O11 Er10 Er3 89.47(15) 1_655 .
O6 Er10 Er3 38.79(16) . .
O2 Er10 Er3 154.73(16) 4_666 .
O8 Er10 Er3 86.51(15) 4_666 .
O15 Er10 Er3 38.89(15) . .
O3 Er10 Er3 123.46(15) 1_655 .
O32 Er10 Er3 102.68(17) . .
O11 Er10 Er2 149.61(15) 1_655 4_666
O6 Er10 Er2 123.26(16) . 4_666
O2 Er10 Er2 37.61(16) 4_666 4_666
O8 Er10 Er2 37.78(15) 4_666 4_666
O15 Er10 Er2 92.98(15) . 4_666
O3 Er10 Er2 84.61(15) 1_655 4_666
O32 Er10 Er2 98.42(17) . 4_666
Er3 Er10 Er2 120.132(16) . 4_666
O11 Er10 Er11 89.21(15) 1_655 4_666
O6 Er10 Er11 123.03(16) . 4_666
O2 Er10 Er11 36.24(16) 4_666 4_666
O8 Er10 Er11 86.53(15) 4_666 4_666
O15 Er10 Er11 152.65(15) . 4_666
O3 Er10 Er11 38.74(15) 1_655 4_666
O32 Er10 Er11 95.77(17) . 4_666
Er3 Er10 Er11 160.974(17) . 4_666
Er2 Er10 Er11 60.613(12) 4_666 4_666
O11 Er10 Er9 37.25(16) 1_655 .
O6 Er10 Er9 38.32(16) . .
O2 Er10 Er9 148.56(16) 4_666 .
O8 Er10 Er9 124.47(15) 4_666 .
O15 Er10 Er9 92.66(15) . .
O3 Er10 Er9 81.26(15) 1_655 .
O32 Er10 Er9 103.82(17) . .
Er3 Er10 Er9 56.672(12) . .
Er2 Er10 Er9 157.678(17) 4_666 .
Er11 Er10 Er9 114.458(15) 4_666 .
O11 Er10 Er6 151.03(15) 1_655 4_566
O6 Er10 Er6 84.31(16) . 4_566
O2 Er10 Er6 93.23(16) 4_666 4_566
O8 Er10 Er6 37.75(15) 4_666 4_566
O15 Er10 Er6 37.37(15) . 4_566
O3 Er10 Er6 126.23(16) 1_655 4_566
O32 Er10 Er6 100.81(18) . 4_566
Er3 Er10 Er6 61.938(12) . 4_566
Er2 Er10 Er6 59.329(12) 4_666 4_566
Er11 Er10 Er6 119.261(15) 4_666 4_566
Er9 Er10 Er6 117.198(15) . 4_566
O44 Er11 O12 83.2(3) . 4_565
O44 Er11 O2 73.8(2) . .
O12 Er11 O2 106.7(2) 4_565 .
O44 Er11 O14 135.0(2) . 4_565
O12 Er11 O14 86.3(2) 4_565 4_565
O2 Er11 O14 150.5(2) . 4_565
O44 Er11 O24 82.7(3) . .
O12 Er11 O24 137.9(2) 4_565 .
O2 Er11 O24 107.0(2) . .
O14 Er11 O24 76.5(2) 4_565 .
O44 Er11 O22 128.5(3) . .
O12 Er11 O22 144.3(2) 4_565 .
O2 Er11 O22 73.4(2) . .
O14 Er11 O22 80.7(2) 4_565 .
O24 Er11 O22 70.5(2) . .
O44 Er11 O3 127.4(2) . 4_565
O12 Er11 O3 68.7(2) 4_565 4_565
O2 Er11 O3 73.2(2) . 4_565
O14 Er11 O3 87.9(2) 4_565 4_565
O24 Er11 O3 146.2(2) . 4_565
O22 Er11 O3 77.6(2) . 4_565
O44 Er11 O5 73.7(2) . 4_565
O12 Er11 O5 65.6(2) 4_565 4_565
O2 Er11 O5 147.3(2) . 4_565
O14 Er11 O5 62.2(2) 4_565 4_565
O24 Er11 O5 72.4(2) . 4_565
O22 Er11 O5 132.3(2) . 4_565
O3 Er11 O5 126.0(2) 4_565 4_565
O44 Er11 Er7 106.41(19) . 4_565
O12 Er11 Er7 45.29(16) 4_565 4_565
O2 Er11 Er7 150.24(16) . 4_565
O14 Er11 Er7 43.03(15) 4_565 4_565
O24 Er11 Er7 102.51(16) . 4_565
O22 Er11 Er7 121.58(16) . 4_565
O3 Er11 Er7 84.69(15) 4_565 4_565
O5 Er11 Er7 42.31(14) 4_565 4_565
O44 Er11 Er12 96.41(18) . 4_565
O12 Er11 Er12 100.36(16) 4_565 4_565
O2 Er11 Er12 149.63(16) . 4_565
O14 Er11 Er12 43.09(16) 4_565 4_565
O24 Er11 Er12 42.71(16) . 4_565
O22 Er11 Er12 92.51(15) . 4_565
O3 Er11 Er12 130.97(16) 4_565 4_565
O5 Er11 Er12 39.93(15) 4_565 4_565
Er7 Er11 Er12 59.842(13) 4_565 4_565
O44 Er11 Er5 112.7(2) . .
O12 Er11 Er5 155.32(16) 4_565 .
O2 Er11 Er5 96.14(16) . .
O14 Er11 Er5 69.14(15) 4_565 .
O24 Er11 Er5 35.87(16) . .
O22 Er11 Er5 35.78(15) . .
O3 Er11 Er5 110.58(15) 4_565 .
O5 Er11 Er5 99.68(14) 4_565 .
Er7 Er11 Er5 110.370(16) 4_565 .
Er12 Er11 Er5 60.532(12) 4_565 .
O44 Er11 Er10 96.86(18) . 4_465
O12 Er11 Er10 81.85(16) 4_565 4_465
O2 Er11 Er10 36.63(16) . 4_465
O14 Er11 Er10 124.68(16) 4_565 4_465
O24 Er11 Er10 139.16(16) . 4_465
O22 Er11 Er10 78.69(15) . 4_465
O3 Er11 Er10 37.64(15) 4_565 4_465
O5 Er11 Er10 146.78(14) 4_565 4_465
Er7 Er11 Er10 116.460(15) 4_565 4_465
Er12 Er11 Er10 166.710(18) 4_565 4_465
Er5 Er11 Er10 113.186(15) . 4_465
O5 Er12 O23 148.6(2) . 4_566
O5 Er12 O19 72.9(2) . .
O23 Er12 O19 79.5(2) 4_566 .
O5 Er12 O21 73.8(2) . .
O23 Er12 O21 84.0(2) 4_566 .
O19 Er12 O21 72.9(2) . .
O5 Er12 O4 139.9(2) . 4_566
O23 Er12 O4 71.2(2) 4_566 4_566
O19 Er12 O4 143.6(2) . 4_566
O21 Er12 O4 123.3(2) . 4_566
O5 Er12 O24 74.7(2) . 4_566
O23 Er12 O24 132.4(2) 4_566 4_566
O19 Er12 O24 115.3(2) . 4_566
O21 Er12 O24 142.9(2) . 4_566
O4 Er12 O24 73.0(2) 4_566 4_566
O5 Er12 O25 117.9(2) . 4_566
O23 Er12 O25 63.2(2) 4_566 4_566
O19 Er12 O25 68.7(2) . 4_566
O21 Er12 O25 132.8(2) . 4_566
O4 Er12 O25 78.9(2) 4_566 4_566
O24 Er12 O25 80.0(2) 4_566 4_566
O5 Er12 O14 63.3(2) . .
O23 Er12 O14 131.9(2) 4_566 .
O19 Er12 O14 131.2(2) . .
O21 Er12 O14 75.0(2) . .
O4 Er12 O14 85.0(2) 4_566 .
O24 Er12 O14 73.6(2) 4_566 .
O25 Er12 O14 152.1(2) 4_566 .
O5 Er12 Er3 114.53(16) . .
O23 Er12 Er3 41.59(17) 4_566 .
O19 Er12 Er3 41.77(16) . .
O21 Er12 Er3 88.47(16) . .
O4 Er12 Er3 102.75(15) 4_566 .
O24 Er12 Er3 122.59(15) 4_566 .
O25 Er12 Er3 44.43(16) 4_566 .
O14 Er12 Er3 163.35(15) . .
O5 Er12 Er7 41.32(15) . .
O23 Er12 Er7 125.62(16) 4_566 .
O19 Er12 Er7 89.90(16) . .
O21 Er12 Er7 42.44(16) . .
O4 Er12 Er7 124.62(15) 4_566 .
O24 Er12 Er7 100.42(16) 4_566 .
O25 Er12 Er7 155.83(16) 4_566 .
O14 Er12 Er7 42.63(15) . .
Er3 Er12 Er7 123.917(17) . .
O5 Er12 Er1 154.88(15) . 4_566
O23 Er12 Er1 45.44(16) 4_566 4_566
O19 Er12 Er1 100.70(16) . 4_566
O21 Er12 Er1 128.56(16) . 4_566
O4 Er12 Er1 43.05(15) 4_566 4_566
O24 Er12 Er1 86.98(16) 4_566 4_566
O25 Er12 Er1 40.17(16) 4_566 4_566
O14 Er12 Er1 128.05(15) . 4_566
Er3 Er12 Er1 61.453(13) . 4_566
Er7 Er12 Er1 163.121(19) . 4_566
O5 Er12 Er11 43.85(16) . 4_566
O23 Er12 Er11 166.98(17) 4_566 4_566
O19 Er12 Er11 113.33(16) . 4_566
O21 Er12 Er11 101.34(16) . 4_566
O4 Er12 Er11 96.08(15) 4_566 4_566
O24 Er12 Er11 41.54(16) 4_566 4_566
O25 Er12 Er11 118.32(16) 4_566 4_566
O14 Er12 Er11 40.89(16) . 4_566
Er3 Er12 Er11 149.211(19) . 4_566
Er7 Er12 Er11 58.922(12) . 4_566
Er1 Er12 Er11 126.262(17) 4_566 4_566
O38 S1 O36 112.7(5) . .
O38 S1 O37 112.8(5) . .
O36 S1 O37 110.8(5) . .
O38 S1 C3 106.1(5) . .
O36 S1 C3 107.4(5) . .
O37 S1 C3 106.5(5) . .
O35 S2 O34 113.2(5) . .
O35 S2 O32 112.8(4) . .
O34 S2 O32 112.1(5) . .
O35 S2 C1 105.7(5) . .
O34 S2 C1 108.1(5) . .
O32 S2 C1 104.2(5) . .
O40 S3 O39 111.7(5) . .
O40 S3 O41 112.3(6) . .
O39 S3 O41 110.9(6) . .
O40 S3 C4 106.5(5) . .
O39 S3 C4 107.1(6) . .
O41 S3 C4 107.9(6) . .
O55 S4 O54 112.7(6) . .
O55 S4 O27 112.4(5) . .
O54 S4 O27 111.1(6) . .
O55 S4 C2 108.4(5) . .
O54 S4 C2 107.2(6) . .
O27 S4 C2 104.5(5) . .
O60 S6 O44 112.8(8) . .
O60 S6 O56 113.1(12) . .
O44 S6 O56 110.1(6) . .
O60 S6 C5 110.7(8) . .
O44 S6 C5 105.3(5) . .
O56 S6 C5 104.3(7) . .
Er4 O1 Er5 107.8(3) . .
Er4 O1 Er1 106.8(2) . .
Er5 O1 Er1 109.4(2) . .
Er11 O2 Er10 107.1(3) . 4_465
Er11 O2 Er2 107.6(3) . .
Er10 O2 Er2 105.1(2) 4_465 .
Er10 O3 Er11 103.6(2) 1_455 4_566
Er10 O3 Er8 105.6(2) 1_455 .
Er11 O3 Er8 105.0(2) 4_566 .
Er5 O4 Er12 105.1(3) . 4_565
Er5 O4 Er1 113.9(3) . .
Er12 O4 Er1 94.4(2) 4_565 .
Er12 O5 Er7 98.3(2) . .
Er12 O5 Er11 96.2(2) . 4_566
Er7 O5 Er11 92.2(2) . 4_566
Er10 O6 Er3 103.6(3) . .
Er10 O6 Er9 105.5(3) . .
Er3 O6 Er9 95.0(2) . .
Er8 O7 Er9 93.3(2) 1_655 .
Er8 O7 Er6 101.4(2) 1_655 .
Er9 O7 Er6 95.0(2) . .
Er10 O8 Er2 104.7(2) 4_465 .
Er10 O8 Er6 105.3(2) 4_465 1_455
Er2 O8 Er6 102.7(2) . 1_455
Er2 O9 Er8 106.4(3) . .
Er2 O9 Er7 94.2(2) . .
Er8 O9 Er7 90.0(2) . .
Er7 O10 Er8 94.2(2) . .
Er7 O10 Er2 95.6(2) . .
Er8 O10 Er2 102.3(2) . .
Er10 O11 Er8 112.2(3) 1_455 .
Er10 O11 Er9 107.1(2) 1_455 1_455
Er8 O11 Er9 93.7(2) . 1_455
Er8 O12 Er11 116.4(3) . 4_566
Er8 O12 Er7 95.4(2) . .
Er11 O12 Er7 92.7(2) 4_566 .
Er1 O13 Er6 110.1(3) . .
Er1 O13 Er3 97.1(2) . 4_565
Er6 O13 Er3 106.8(3) . 4_565
Er11 O14 Er7 94.8(2) 4_566 .
Er11 O14 Er12 96.0(2) 4_566 .
Er7 O14 Er12 93.3(2) . .
Er10 O15 Er3 102.3(2) . .
Er10 O15 Er6 105.6(2) . 4_566
Er3 O15 Er6 107.9(3) . 4_566
Er8 O16 Er6 104.3(3) 1_655 .
Er8 O16 Er9 91.3(2) 1_655 .
Er6 O16 Er9 94.6(2) . .
Er5 O17 Er7 103.2(3) . .
Er5 O17 Er2 107.8(3) . .
Er7 O17 Er2 98.6(2) . .
Er4 O19 Er12 109.8(3) . .
Er4 O19 Er3 105.2(3) . .
Er12 O19 Er3 96.6(2) . .
Er12 O21 Er7 95.6(2) . .
Er12 O21 Er4 104.2(2) . .
Er7 O21 Er4 106.2(2) . .
Er5 O22 Er11 106.7(2) . .
Er5 O22 Er2 104.5(2) . .
Er11 O22 Er2 102.1(2) . .
Er12 O23 Er3 97.0(3) 4_565 4_565
Er12 O23 Er1 93.1(2) 4_565 .
Er3 O23 Er1 95.3(2) 4_565 .
Er5 O24 Er11 107.4(3) . .
Er5 O24 Er12 102.6(3) . 4_565
Er11 O24 Er12 95.8(2) . 4_565
Er1 O25 Er12 96.3(2) . 4_565
Er1 O25 Er3 98.4(2) . 4_565
Er12 O25 Er3 91.4(2) 4_565 4_565
Er5 O26 Er7 103.2(2) . .
Er5 O26 Er4 103.5(2) . .
Er7 O26 Er4 105.9(2) . .
S4 O27 Er4 131.0(4) . .
Er1 O28 Er4 106.9(3) . .
Er1 O28 Er9 108.9(3) . .
Er4 O28 Er9 96.7(2) . .
Er4 O29 Er9 102.3(3) . .
Er4 O29 Er3 98.8(2) . .
Er9 O29 Er3 94.3(2) . .
Er6 O30 Er9 98.3(2) . .
Er6 O30 Er1 110.2(3) . .
Er9 O30 Er1 107.6(3) . .
Er2 O31 Er6 110.8(3) . 1_455
S2 O32 Er10 142.7(4) . .
S6 O44 Er11 139.5(5) . .
Er3 O47 Er9 101.3(3) . .
C1 C1 S2 111.4(10) 3_565 .
C1 C1 H1A 109.3 3_565 .
S2 C1 H1A 109.3 . .
C1 C1 H1B 109.3 3_565 .
S2 C1 H1B 109.3 . .
H1A C1 H1B 108.0 . .
C3 C2 S4 110.3(8) . .
C3 C2 H2A 109.6 . .
S4 C2 H2A 109.6 . .
C3 C2 H2B 109.6 . .
S4 C2 H2B 109.6 . .
H2A C2 H2B 108.1 . .
C2 C3 S1 110.0(8) . .
C2 C3 H3A 109.7 . .
S1 C3 H3A 109.7 . .
C2 C3 H3B 109.7 . .
S1 C3 H3B 109.7 . .
H3A C3 H3B 108.2 . .
C5 C4 S3 113.4(8) . .
C5 C4 H4A 108.9 . .
S3 C4 H4A 108.9 . .
C5 C4 H4B 108.9 . .
S3 C4 H4B 108.9 . .
H4A C4 H4B 107.7 . .
C4 C5 S6 112.1(8) . .
C4 C5 H5A 109.2 . .
S6 C5 H5A 109.2 . .
C4 C5 H5B 109.2 . .
S6 C5 H5B 109.2 . .
H5A C5 H5B 107.9 . .
O43 S5 O42 113.5(5) . .
O43 S5 O52 111.9(6) . .
O42 S5 O52 112.7(6) . .
O43 S5 C7 107.8(6) . .
O42 S5 C7 104.1(6) . .
O52 S5 C7 106.1(6) . .
O57 S7 O58 107.9(13) . .
O57 S7 O51 113.3(10) . .
O58 S7 O51 110.7(13) . .
O57 S7 C6 110.0(7) . .
O58 S7 C6 106.8(8) . .
O51 S7 C6 108.0(6) . .
C7 C6 S7 112.5(9) . .
C7 C6 H6A 109.1 . .
S7 C6 H6A 109.1 . .
C7 C6 H6B 109.1 . .
S7 C6 H6B 109.1 . .
H6A C6 H6B 107.8 . .
C6 C7 S5 113.7(9) . .
C6 C7 H7A 108.8 . .
S5 C7 H7A 108.8 . .
C6 C7 H7B 108.8 . .
S5 C7 H7B 108.8 . .
H7A C7 H7B 107.7 . .

loop_
_geom_bond_atom_site_label_1
_geom_bond_atom_site_label_2
_geom_bond_distance
_geom_bond_site_symmetry_2
Er1 O25 2.261(7) .
Er1 O28 2.318(7) .
Er1 O13 2.338(6) .
Er1 O48 2.355(7) .
Er1 O30 2.379(6) .
Er1 O4 2.386(6) .
Er1 O1 2.432(6) .
Er1 O23 2.486(6) .
Er1 Er12 3.4848(6) 4_565
Er1 Er3 3.5523(6) 4_565
Er1 Er4 3.7840(6) .
Er1 Er9 3.8378(6) .
Er2 O31 2.245(6) .
Er2 O9 2.324(7) .
Er2 O17 2.349(6) .
Er2 O2 2.356(7) .
Er2 O8 2.360(6) .
Er2 O33 2.421(7) .
Er2 O10 2.450(7) .
Er2 O22 2.469(7) .
Er2 Er7 3.5439(6) .
Er2 Er6 3.7090(6) 1_455
Er2 Er10 3.7275(6) 4_465
Er2 Er5 3.7629(6) .
Er3 O47 2.282(7) .
Er3 O23 2.319(7) 4_566
Er3 O19 2.325(6) .
Er3 O15 2.361(6) .
Er3 O6 2.368(6) .
Er3 O13 2.402(7) 4_566
Er3 O25 2.428(7) 4_566
Er3 O29 2.501(6) .
Er3 Er12 3.4677(6) .
Er3 Er9 3.5310(6) .
Er3 Er1 3.5523(6) 4_566
Er3 Er4 3.6322(6) .
Er4 O19 2.245(6) .
Er4 O29 2.278(7) .
Er4 O1 2.281(6) .
Er4 O27 2.295(7) .
Er4 O28 2.392(6) .
Er4 O21 2.396(6) .
Er4 O26 2.439(6) .
Er4 Er9 3.5779(6) .
Er4 Er5 3.7303(6) .
Er4 Er12 3.7337(6) .
Er5 O4 2.257(6) .
Er5 O22 2.287(6) .
Er5 O24 2.300(7) .
Er5 O17 2.309(7) .
Er5 O26 2.309(6) .
Er5 O1 2.335(6) .
Er5 O20 2.380(7) .
Er5 Er7 3.6314(6) .
Er5 Er12 3.6690(6) 4_565
Er5 Er11 3.7461(6) .
Er6 O31 2.260(6) 1_655
Er6 O30 2.324(6) .
Er6 O13 2.367(6) .
Er6 O15 2.374(6) 4_565
Er6 O16 2.382(7) .
Er6 O8 2.390(6) 1_655
Er6 O45 2.439(7) .
Er6 O7 2.460(7) .
Er6 Er9 3.5571(6) .
Er6 Er2 3.7090(6) 1_655
Er6 Er8 3.7278(6) 1_655
Er6 Er10 3.7664(6) 4_565
Er7 O5 2.319(6) .
Er7 O17 2.324(6) .
Er7 O26 2.325(6) .
Er7 O10 2.331(6) .
Er7 O21 2.356(6) .
Er7 O14 2.357(6) .
Er7 O12 2.449(6) .
Er7 O9 2.511(7) .
Er7 Er11 3.4424(6) 4_566
Er7 Er8 3.4680(6) .
Er7 Er12 3.4752(6) .
Er8 O12 2.236(6) .
Er8 O11 2.318(6) .
Er8 O16 2.337(6) 1_455
Er8 O7 2.356(7) 1_455
Er8 O9 2.393(7) .
Er8 O10 2.403(7) .
Er8 O46 2.431(7) .
Er8 O3 2.452(6) .
Er8 Er9 3.4309(6) 1_455
Er8 Er6 3.7278(6) 1_455
Er9 O47 2.286(7) .
Er9 O29 2.314(6) .
Er9 O7 2.363(7) .
Er9 O30 2.378(6) .
Er9 O11 2.384(6) 1_655
Er9 O28 2.398(6) .
Er9 O6 2.423(6) .
Er9 O16 2.458(7) .
Er9 Er8 3.4309(6) 1_655
Er10 O11 2.295(6) 1_655
Er10 O6 2.304(6) .
Er10 O2 2.340(6) 4_666
Er10 O8 2.349(6) 4_666
Er10 O15 2.354(6) .
Er10 O3 2.355(6) 1_655
Er10 O32 2.364(7) .
Er10 Er2 3.7275(6) 4_666
Er10 Er11 3.7478(6) 4_666
Er10 Er6 3.7664(6) 4_566
Er11 O44 2.305(7) .
Er11 O12 2.307(6) 4_565
Er11 O2 2.318(6) .
Er11 O14 2.319(7) 4_565
Er11 O24 2.348(6) .
Er11 O22 2.380(6) .
Er11 O3 2.413(6) 4_565
Er11 O5 2.455(6) 4_565
Er11 Er7 3.4424(6) 4_565
Er11 Er12 3.5233(6) 4_565
Er11 Er10 3.7479(6) 4_465
Er12 O5 2.275(6) .
Er12 O23 2.312(6) 4_566
Er12 O19 2.319(6) .
Er12 O21 2.335(6) .
Er12 O4 2.364(6) 4_566
Er12 O24 2.402(7) 4_566
Er12 O25 2.416(6) 4_566
Er12 O14 2.420(6) .
Er12 Er1 3.4848(6) 4_566
Er12 Er11 3.5234(6) 4_566
S1 O38 1.447(8) .
S1 O36 1.465(8) .
S1 O37 1.491(8) .
S1 C3 1.778(11) .
S2 O35 1.447(8) .
S2 O34 1.449(8) .
S2 O32 1.473(7) .
S2 C1 1.755(11) .
S3 O40 1.441(8) .
S3 O39 1.451(9) .
S3 O41 1.468(10) .
S3 C4 1.745(11) .
S4 O55 1.440(9) .
S4 O54 1.449(9) .
S4 O27 1.463(8) .
S4 C2 1.760(11) .
S6 O60 1.371(11) .
S6 O44 1.450(8) .
S6 O56 1.460(11) .
S6 C5 1.742(12) .
O2 Er10 2.340(6) 4_465
O3 Er10 2.355(6) 1_455
O3 Er11 2.413(6) 4_566
O4 Er12 2.364(6) 4_565
O5 Er11 2.455(6) 4_566
O7 Er8 2.356(7) 1_655
O8 Er10 2.349(6) 4_465
O8 Er6 2.390(6) 1_455
O11 Er10 2.295(6) 1_455
O11 Er9 2.384(6) 1_455
O12 Er11 2.307(6) 4_566
O13 Er3 2.402(7) 4_565
O14 Er11 2.319(7) 4_566
O15 Er6 2.374(6) 4_566
O16 Er8 2.337(6) 1_655
O23 Er12 2.311(6) 4_565
O23 Er3 2.319(7) 4_565
O24 Er12 2.402(7) 4_565
O25 Er12 2.416(6) 4_565
O25 Er3 2.428(7) 4_565
O31 Er6 2.260(6) 1_455
O50 O62 1.08(13) 2_354
C1 C1 1.555(19) 3_565
C1 H1A 0.9700 .
C1 H1B 0.9700 .
C2 C3 1.550(15) .
C2 H2A 0.9700 .
C2 H2B 0.9700 .
C3 H3A 0.9700 .
C3 H3B 0.9700 .
C4 C5 1.517(15) .
C4 H4A 0.9700 .
C4 H4B 0.9700 .
C5 H5A 0.9700 .
C5 H5B 0.9700 .
S5 O43 1.450(9) .
S5 O42 1.455(8) .
S5 O52 1.465(9) .
S5 C7 1.761(12) .
S7 O57 1.360(13) .
S7 O58 1.380(14) .
S7 O51 1.394(12) .
S7 C6 1.762(12) .
C6 C7 1.489(17) .
C6 H6A 0.9700 .
C6 H6B 0.9700 .
C7 H7A 0.9700 .
C7 H7B 0.9700 .
O62 O50 1.08(13) 2_344

loop_
_geom_torsion_atom_site_label_1
_geom_torsion_atom_site_label_2
_geom_torsion_atom_site_label_3
_geom_torsion_atom_site_label_4
_geom_torsion
_geom_torsion_site_symmetry_1
_geom_torsion_site_symmetry_4
O47 Er3 Er4 O19 -112.3(4) . .
O23 Er3 Er4 O19 82.1(3) 4_566 .
O15 Er3 Er4 O19 -90.9(4) . .
O6 Er3 Er4 O19 -170.8(3) . .
O13 Er3 Er4 O19 101.0(4) 4_566 .
O25 Er3 Er4 O19 22.0(3) 4_566 .
O29 Er3 Er4 O19 153.6(4) . .
Er12 Er3 Er4 O19 43.3(3) . .
Er9 Er3 Er4 O19 -159.0(3) . .
Er1 Er3 Er4 O19 59.3(3) 4_566 .
O47 Er3 Er4 O29 94.1(3) . .
O23 Er3 Er4 O29 -71.6(3) 4_566 .
O19 Er3 Er4 O29 -153.6(4) . .
O15 Er3 Er4 O29 115.5(3) . .
O6 Er3 Er4 O29 35.6(3) . .
O13 Er3 Er4 O29 -52.7(4) 4_566 .
O25 Er3 Er4 O29 -131.7(3) 4_566 .
Er12 Er3 Er4 O29 -110.3(2) . .
Er9 Er3 Er4 O29 47.3(2) . .
Er1 Er3 Er4 O29 -94.4(2) 4_566 .
O47 Er3 Er4 O1 102.4(3) . .
O23 Er3 Er4 O1 -63.3(3) 4_566 .
O19 Er3 Er4 O1 -145.3(3) . .
O15 Er3 Er4 O1 123.8(3) . .
O6 Er3 Er4 O1 43.9(3) . .
O13 Er3 Er4 O1 -44.4(4) 4_566 .
O25 Er3 Er4 O1 -123.3(3) 4_566 .
O29 Er3 Er4 O1 8.3(3) . .
Er12 Er3 Er4 O1 -102.0(2) . .
Er9 Er3 Er4 O1 55.7(2) . .
Er1 Er3 Er4 O1 -86.1(2) 4_566 .
O47 Er3 Er4 O27 -51.4(3) . .
O23 Er3 Er4 O27 143.0(3) 4_566 .
O19 Er3 Er4 O27 60.9(3) . .
O15 Er3 Er4 O27 -30.0(3) . .
O6 Er3 Er4 O27 -109.9(3) . .
O13 Er3 Er4 O27 161.9(4) 4_566 .
O25 Er3 Er4 O27 82.9(3) 4_566 .
O29 Er3 Er4 O27 -145.5(3) . .
Er12 Er3 Er4 O27 104.22(19) . .
Er9 Er3 Er4 O27 -98.11(19) . .
Er1 Er3 Er4 O27 120.2(2) 4_566 .
O47 Er3 Er4 O28 28.4(3) . .
O23 Er3 Er4 O28 -137.2(2) 4_566 .
O19 Er3 Er4 O28 140.7(3) . .
O15 Er3 Er4 O28 49.8(3) . .
O6 Er3 Er4 O28 -30.1(2) . .
O13 Er3 Er4 O28 -118.3(4) 4_566 .
O25 Er3 Er4 O28 162.7(2) 4_566 .
O29 Er3 Er4 O28 -65.7(3) . .
Er12 Er3 Er4 O28 -175.98(16) . .
Er9 Er3 Er4 O28 -18.31(16) . .
Er1 Er3 Er4 O28 -160.04(16) 4_566 .
O47 Er3 Er4 O21 177.3(3) . .
O23 Er3 Er4 O21 11.6(2) 4_566 .
O19 Er3 Er4 O21 -70.4(3) . .
O15 Er3 Er4 O21 -161.3(3) . .
O6 Er3 Er4 O21 118.8(2) . .
O13 Er3 Er4 O21 30.5(4) 4_566 .
O25 Er3 Er4 O21 -48.5(2) 4_566 .
O29 Er3 Er4 O21 83.2(3) . .
Er12 Er3 Er4 O21 -27.11(16) . .
Er9 Er3 Er4 O21 130.56(16) . .
Er1 Er3 Er4 O21 -11.17(16) 4_566 .
O47 Er3 Er4 O26 -135.5(3) . .
O23 Er3 Er4 O26 58.8(3) 4_566 .
O19 Er3 Er4 O26 -23.2(4) . .
O15 Er3 Er4 O26 -114.1(3) . .
O6 Er3 Er4 O26 166.0(3) . .
O13 Er3 Er4 O26 77.7(4) 4_566 .
O25 Er3 Er4 O26 -1.3(3) 4_566 .
O29 Er3 Er4 O26 130.4(3) . .
Er12 Er3 Er4 O26 20.1(3) . .
Er9 Er3 Er4 O26 177.8(3) . .
Er1 Er3 Er4 O26 36.0(3) 4_566 .
O47 Er3 Er4 Er9 46.7(2) . .
O23 Er3 Er4 Er9 -118.93(16) 4_566 .
O19 Er3 Er4 Er9 159.0(3) . .
O15 Er3 Er4 Er9 68.1(2) . .
O6 Er3 Er4 Er9 -11.77(17) . .
O13 Er3 Er4 Er9 -100.0(3) 4_566 .
O25 Er3 Er4 Er9 -179.02(16) 4_566 .
O29 Er3 Er4 Er9 -47.3(2) . .
Er12 Er3 Er4 Er9 -157.670(18) . .
Er1 Er3 Er4 Er9 -141.73(2) 4_566 .
O47 Er3 Er4 Er5 149.3(2) . .
O23 Er3 Er4 Er5 -16.35(17) 4_566 .
O19 Er3 Er4 Er5 -98.4(3) . .
O15 Er3 Er4 Er5 170.7(2) . .
O6 Er3 Er4 Er5 90.81(17) . .
O13 Er3 Er4 Er5 2.6(3) 4_566 .
O25 Er3 Er4 Er5 -76.43(17) 4_566 .
O29 Er3 Er4 Er5 55.2(2) . .
Er12 Er3 Er4 Er5 -55.09(5) . .
Er9 Er3 Er4 Er5 102.58(5) . .
Er1 Er3 Er4 Er5 -39.15(6) 4_566 .
O47 Er3 Er4 Er12 -155.6(2) . .
O23 Er3 Er4 Er12 38.74(16) 4_566 .
O19 Er3 Er4 Er12 -43.3(3) . .
O15 Er3 Er4 Er12 -134.2(2) . .
O6 Er3 Er4 Er12 145.90(17) . .
O13 Er3 Er4 Er12 57.6(3) 4_566 .
O25 Er3 Er4 Er12 -21.35(16) 4_566 .
O29 Er3 Er4 Er12 110.3(2) . .
Er9 Er3 Er4 Er12 157.670(18) . .
Er1 Er3 Er4 Er12 15.941(17) 4_566 .
O47 Er3 Er4 Er1 56.7(2) . .
O23 Er3 Er4 Er1 -108.92(16) 4_566 .
O19 Er3 Er4 Er1 169.0(3) . .
O15 Er3 Er4 Er1 78.1(2) . .
O6 Er3 Er4 Er1 -1.76(17) . .
O13 Er3 Er4 Er1 -90.0(3) 4_566 .
O25 Er3 Er4 Er1 -169.01(16) 4_566 .
O29 Er3 Er4 Er1 -37.3(2) . .
Er12 Er3 Er4 Er1 -147.66(2) . .
Er9 Er3 Er4 Er1 10.006(17) . .
Er1 Er3 Er4 Er1 -131.723(15) 4_566 .
O25 Er1 Er4 O19 114.6(5) . .
O28 Er1 Er4 O19 -35.7(5) . .
O13 Er1 Er4 O19 13.6(5) . .
O48 Er1 Er4 O19 -84.2(5) . .
O30 Er1 Er4 O19 43.3(5) . .
O4 Er1 Er4 O19 -167.1(5) . .
O1 Er1 Er4 O19 137.7(5) . .
O23 Er1 Er4 O19 -166.3(6) . .
Er12 Er1 Er4 O19 163.3(4) 4_565 .
Er3 Er1 Er4 O19 90.1(4) 4_565 .
Er9 Er1 Er4 O19 8.2(4) . .
O25 Er1 Er4 O29 72.4(2) . .
O28 Er1 Er4 O29 -78.0(3) . .
O13 Er1 Er4 O29 -28.6(3) . .
O48 Er1 Er4 O29 -126.4(3) . .
O30 Er1 Er4 O29 1.0(2) . .
O4 Er1 Er4 O29 150.6(2) . .
O1 Er1 Er4 O29 95.4(3) . .
O23 Er1 Er4 O29 151.4(4) . .
Er12 Er1 Er4 O29 121.08(16) 4_565 .
Er3 Er1 Er4 O29 47.84(17) 4_565 .
Er9 Er1 Er4 O29 -34.08(16) . .
O25 Er1 Er4 O1 -23.1(3) . .
O28 Er1 Er4 O1 -173.4(4) . .
O13 Er1 Er4 O1 -124.1(4) . .
O48 Er1 Er4 O1 138.2(3) . .
O30 Er1 Er4 O1 -94.4(3) . .
O4 Er1 Er4 O1 55.2(3) . .
O23 Er1 Er4 O1 56.0(4) . .
Er12 Er1 Er4 O1 25.6(3) 4_565 .
Er3 Er1 Er4 O1 -47.6(3) 4_565 .
Er9 Er1 Er4 O1 -129.5(3) . .
O25 Er1 Er4 O27 -152.4(3) . .
O28 Er1 Er4 O27 57.2(3) . .
O13 Er1 Er4 O27 106.6(3) . .
O48 Er1 Er4 O27 8.8(3) . .
O30 Er1 Er4 O27 136.3(2) . .
O4 Er1 Er4 O27 -74.2(2) . .
O1 Er1 Er4 O27 -129.3(3) . .
O23 Er1 Er4 O27 -73.3(4) . .
Er12 Er1 Er4 O27 -103.70(18) 4_565 .
Er3 Er1 Er4 O27 -176.94(18) 4_565 .
Er9 Er1 Er4 O27 101.14(18) . .
O25 Er1 Er4 O28 150.3(3) . .
O13 Er1 Er4 O28 49.4(4) . .
O48 Er1 Er4 O28 -48.4(3) . .
O30 Er1 Er4 O28 79.0(3) . .
O4 Er1 Er4 O28 -131.4(3) . .
O1 Er1 Er4 O28 173.4(4) . .
O23 Er1 Er4 O28 -130.6(4) . .
Er12 Er1 Er4 O28 -160.9(3) 4_565 .
Er3 Er1 Er4 O28 125.8(3) 4_565 .
Er9 Er1 Er4 O28 43.9(3) . .
O25 Er1 Er4 O21 -4.0(2) . .
O28 Er1 Er4 O21 -154.4(3) . .
O13 Er1 Er4 O21 -105.0(3) . .
O48 Er1 Er4 O21 157.2(3) . .
O30 Er1 Er4 O21 -75.4(2) . .
O4 Er1 Er4 O21 74.2(2) . .
O1 Er1 Er4 O21 19.0(3) . .
O23 Er1 Er4 O21 75.0(4) . .
Er12 Er1 Er4 O21 44.68(17) 4_565 .
Er3 Er1 Er4 O21 -28.56(18) 4_565 .
Er9 Er1 Er4 O21 -110.48(17) . .
O25 Er1 Er4 O26 -75.7(2) . .
O28 Er1 Er4 O26 133.9(3) . .
O13 Er1 Er4 O26 -176.7(3) . .
O48 Er1 Er4 O26 85.5(3) . .
O30 Er1 Er4 O26 -147.0(2) . .
O4 Er1 Er4 O26 2.5(2) . .
O1 Er1 Er4 O26 -52.6(3) . .
O23 Er1 Er4 O26 3.4(4) . .
Er12 Er1 Er4 O26 -27.01(15) 4_565 .
Er3 Er1 Er4 O26 -100.24(16) 4_565 .
Er9 Er1 Er4 O26 177.83(15) . .
O25 Er1 Er4 Er9 106.45(18) . .
O28 Er1 Er4 Er9 -43.9(3) . .
O13 Er1 Er4 Er9 5.5(3) . .
O48 Er1 Er4 Er9 -92.3(2) . .
O30 Er1 Er4 Er9 35.13(16) . .
O4 Er1 Er4 Er9 -175.30(16) . .
O1 Er1 Er4 Er9 129.5(3) . .
O23 Er1 Er4 Er9 -174.5(3) . .
Er12 Er1 Er4 Er9 155.16(2) 4_565 .
Er3 Er1 Er4 Er9 81.93(4) 4_565 .
O25 Er1 Er4 Er3 96.85(18) . .
O28 Er1 Er4 Er3 -53.5(3) . .
O13 Er1 Er4 Er3 -4.1(3) . .
O48 Er1 Er4 Er3 -101.9(2) . .
O30 Er1 Er4 Er3 25.52(16) . .
O4 Er1 Er4 Er3 175.10(16) . .
O1 Er1 Er4 Er3 119.9(3) . .
O23 Er1 Er4 Er3 175.9(3) . .
Er12 Er1 Er4 Er3 145.556(18) 4_565 .
Er3 Er1 Er4 Er3 72.32(4) 4_565 .
Er9 Er1 Er4 Er3 -9.606(17) . .
O25 Er1 Er4 Er5 -59.69(18) . .
O28 Er1 Er4 Er5 150.0(3) . .
O13 Er1 Er4 Er5 -160.7(3) . .
O48 Er1 Er4 Er5 101.5(2) . .
O30 Er1 Er4 Er5 -131.01(16) . .
O4 Er1 Er4 Er5 18.56(16) . .
O1 Er1 Er4 Er5 -36.6(3) . .
O23 Er1 Er4 Er5 19.4(3) . .
Er12 Er1 Er4 Er5 -10.981(17) 4_565 .
Er3 Er1 Er4 Er5 -84.22(4) 4_565 .
Er9 Er1 Er4 Er5 -166.142(16) . .
O25 Er1 Er4 Er12 22.08(18) . .
O28 Er1 Er4 Er12 -128.3(3) . .
O13 Er1 Er4 Er12 -78.9(3) . .
O48 Er1 Er4 Er12 -176.7(2) . .
O30 Er1 Er4 Er12 -49.24(16) . .
O4 Er1 Er4 Er12 100.33(16) . .
O1 Er1 Er4 Er12 45.2(3) . .
O23 Er1 Er4 Er12 101.2(3) . .
Er12 Er1 Er4 Er12 70.79(4) 4_565 .
Er3 Er1 Er4 Er12 -2.44(6) 4_565 .
Er9 Er1 Er4 Er12 -84.37(3) . .
O19 Er4 Er5 O4 163.8(3) . .
O29 Er4 Er5 O4 -81.8(3) . .
O1 Er4 Er5 O4 -57.6(3) . .
O27 Er4 Er5 O4 76.5(3) . .
O28 Er4 Er5 O4 -2.5(2) . .
O21 Er4 Er5 O4 -152.2(2) . .
O26 Er4 Er5 O4 133.3(3) . .
Er9 Er4 Er5 O4 -34.40(16) . .
Er3 Er4 Er5 O4 -123.74(17) . .
Er12 Er4 Er5 O4 -170.45(16) . .
Er1 Er4 Er5 O4 -19.60(16) . .
O19 Er4 Er5 O22 -8.9(5) . .
O29 Er4 Er5 O22 105.5(4) . .
O1 Er4 Er5 O22 129.7(5) . .
O27 Er4 Er5 O22 -96.2(4) . .
O28 Er4 Er5 O22 -175.2(4) . .
O21 Er4 Er5 O22 35.1(4) . .
O26 Er4 Er5 O22 -39.4(5) . .
Er9 Er4 Er5 O22 152.9(4) . .
Er3 Er4 Er5 O22 63.6(4) . .
Er12 Er4 Er5 O22 16.9(4) . .
Er1 Er4 Er5 O22 167.7(4) . .
O19 Er4 Er5 O24 -122.3(3) . .
O29 Er4 Er5 O24 -7.9(3) . .
O1 Er4 Er5 O24 16.2(3) . .
O27 Er4 Er5 O24 150.4(3) . .
O28 Er4 Er5 O24 71.4(3) . .
O21 Er4 Er5 O24 -78.4(3) . .
O26 Er4 Er5 O24 -152.9(3) . .
Er9 Er4 Er5 O24 39.45(19) . .
Er3 Er4 Er5 O24 -49.9(2) . .
Er12 Er4 Er5 O24 -96.60(19) . .
Er1 Er4 Er5 O24 54.25(19) . .
O19 Er4 Er5 O17 -44.3(3) . .
O29 Er4 Er5 O17 70.1(3) . .
O1 Er4 Er5 O17 94.2(3) . .
O27 Er4 Er5 O17 -131.6(3) . .
O28 Er4 Er5 O17 149.4(2) . .
O21 Er4 Er5 O17 -0.3(2) . .
O26 Er4 Er5 O17 -74.9(3) . .
Er9 Er4 Er5 O17 117.47(16) . .
Er3 Er4 Er5 O17 28.14(17) . .
Er12 Er4 Er5 O17 -18.58(16) . .
Er1 Er4 Er5 O17 132.27(16) . .
O19 Er4 Er5 O26 30.6(4) . .
O29 Er4 Er5 O26 145.0(3) . .
O1 Er4 Er5 O26 169.1(4) . .
O27 Er4 Er5 O26 -56.7(3) . .
O28 Er4 Er5 O26 -135.7(3) . .
O21 Er4 Er5 O26 74.5(3) . .
Er9 Er4 Er5 O26 -167.7(3) . .
Er3 Er4 Er5 O26 103.0(3) . .
Er12 Er4 Er5 O26 56.3(3) . .
Er1 Er4 Er5 O26 -152.9(3) . .
O19 Er4 Er5 O1 -138.5(4) . .
O29 Er4 Er5 O1 -24.1(3) . .
O27 Er4 Er5 O1 134.2(3) . .
O28 Er4 Er5 O1 55.2(3) . .
O21 Er4 Er5 O1 -94.6(3) . .
O26 Er4 Er5 O1 -169.1(4) . .
Er9 Er4 Er5 O1 23.2(3) . .
Er3 Er4 Er5 O1 -66.1(3) . .
Er12 Er4 Er5 O1 -112.8(3) . .
Er1 Er4 Er5 O1 38.0(3) . .
O19 Er4 Er5 O20 83.3(3) . .
O29 Er4 Er5 O20 -162.3(3) . .
O1 Er4 Er5 O20 -138.2(3) . .
O27 Er4 Er5 O20 -4.0(3) . .
O28 Er4 Er5 O20 -83.0(2) . .
O21 Er4 Er5 O20 127.2(2) . .
O26 Er4 Er5 O20 52.7(3) . .
Er9 Er4 Er5 O20 -114.96(19) . .
Er3 Er4 Er5 O20 155.71(19) . .
Er12 Er4 Er5 O20 108.99(19) . .
Er1 Er4 Er5 O20 -100.16(19) . .
O19 Er4 Er5 Er7 -10.9(3) . .
O29 Er4 Er5 Er7 103.53(19) . .
O1 Er4 Er5 Er7 127.7(3) . .
O27 Er4 Er5 Er7 -98.17(19) . .
O28 Er4 Er5 Er7 -177.17(16) . .
O21 Er4 Er5 Er7 33.10(16) . .
O26 Er4 Er5 Er7 -41.4(3) . .
Er9 Er4 Er5 Er7 150.91(2) . .
Er3 Er4 Er5 Er7 61.58(5) . .
Er12 Er4 Er5 Er7 14.864(15) . .
Er1 Er4 Er5 Er7 165.716(16) . .
O19 Er4 Er5 Er12 -166.4(3) . 4_565
O29 Er4 Er5 Er12 -52.0(2) . 4_565
O1 Er4 Er5 Er12 -27.9(3) . 4_565
O27 Er4 Er5 Er12 106.27(19) . 4_565
O28 Er4 Er5 Er12 27.27(16) . 4_565
O21 Er4 Er5 Er12 -122.45(16) . 4_565
O26 Er4 Er5 Er12 163.0(3) . 4_565
Er9 Er4 Er5 Er12 -4.65(3) . 4_565
Er3 Er4 Er5 Er12 -93.98(5) . 4_565
Er12 Er4 Er5 Er12 -140.694(12) . 4_565
Er1 Er4 Er5 Er12 10.157(15) . 4_565
O19 Er4 Er5 Er11 -105.1(3) . .
O29 Er4 Er5 Er11 9.3(2) . .
O1 Er4 Er5 Er11 33.4(3) . .
O27 Er4 Er5 Er11 167.6(2) . .
O28 Er4 Er5 Er11 88.58(16) . .
O21 Er4 Er5 Er11 -61.15(16) . .
O26 Er4 Er5 Er11 -135.7(3) . .
Er9 Er4 Er5 Er11 56.66(5) . .
Er3 Er4 Er5 Er11 -32.67(7) . .
Er12 Er4 Er5 Er11 -79.39(4) . .
Er1 Er4 Er5 Er11 71.46(4) . .
O19 Er4 Er5 Er2 -28.1(3) . .
O29 Er4 Er5 Er2 86.35(19) . .
O1 Er4 Er5 Er2 110.5(3) . .
O27 Er4 Er5 Er2 -115.36(19) . .
O28 Er4 Er5 Er2 165.64(16) . .
O21 Er4 Er5 Er2 15.92(16) . .
O26 Er4 Er5 Er2 -58.6(3) . .
Er9 Er4 Er5 Er2 133.724(19) . .
Er3 Er4 Er5 Er2 44.39(5) . .
Er12 Er4 Er5 Er2 -2.32(2) . .
Er1 Er4 Er5 Er2 148.528(18) . .
O31 Er2 Er5 O4 156(4) . .
O9 Er2 Er5 O4 -137.9(4) . .
O17 Er2 Er5 O4 125.7(4) . .
O2 Er2 Er5 O4 8.4(4) . .
O8 Er2 Er5 O4 -66.5(4) . .
O33 Er2 Er5 O4 83.7(4) . .
O10 Er2 Er5 O4 171.5(4) . .
O22 Er2 Er5 O4 -39.3(4) . .
Er7 Er2 Er5 O4 171.7(3) . .
Er6 Er2 Er5 O4 -97.3(3) 1_455 .
Er10 Er2 Er5 O4 -25.4(3) 4_465 .
O31 Er2 Er5 O22 -165(4) . .
O9 Er2 Er5 O22 -98.6(3) . .
O17 Er2 Er5 O22 165.0(4) . .
O2 Er2 Er5 O22 47.7(3) . .
O8 Er2 Er5 O22 -27.2(3) . .
O33 Er2 Er5 O22 123.0(3) . .
O10 Er2 Er5 O22 -149.2(3) . .
Er7 Er2 Er5 O22 -149.0(3) . .
Er6 Er2 Er5 O22 -58.0(3) 1_455 .
Er10 Er2 Er5 O22 13.9(3) 4_465 .
O31 Er2 Er5 O24 120(4) . .
O9 Er2 Er5 O24 -173.2(2) . .
O17 Er2 Er5 O24 90.3(3) . .
O2 Er2 Er5 O24 -27.0(2) . .
O8 Er2 Er5 O24 -101.9(2) . .
O33 Er2 Er5 O24 48.3(3) . .
O10 Er2 Er5 O24 136.1(2) . .
O22 Er2 Er5 O24 -74.7(3) . .
Er7 Er2 Er5 O24 136.31(17) . .
Er6 Er2 Er5 O24 -132.66(17) 1_455 .
Er10 Er2 Er5 O24 -60.75(17) 4_465 .
O31 Er2 Er5 O17 30(4) . .
O9 Er2 Er5 O17 96.5(3) . .
O2 Er2 Er5 O17 -117.2(3) . .
O8 Er2 Er5 O17 167.8(3) . .
O33 Er2 Er5 O17 -42.0(3) . .
O10 Er2 Er5 O17 45.8(3) . .
O22 Er2 Er5 O17 -165.0(4) . .
Er7 Er2 Er5 O17 46.0(3) . .
Er6 Er2 Er5 O17 137.1(3) 1_455 .
Er10 Er2 Er5 O17 -151.0(3) 4_465 .
O31 Er2 Er5 O26 -31(4) . .
O9 Er2 Er5 O26 35.6(2) . .
O17 Er2 Er5 O26 -60.8(3) . .
O2 Er2 Er5 O26 -178.1(2) . .
O8 Er2 Er5 O26 106.9(2) . .
O33 Er2 Er5 O26 -102.8(2) . .
O10 Er2 Er5 O26 -15.0(2) . .
O22 Er2 Er5 O26 134.2(3) . .
Er7 Er2 Er5 O26 -14.81(16) . .
Er6 Er2 Er5 O26 76.21(17) 1_455 .
Er10 Er2 Er5 O26 148.13(16) 4_465 .
O31 Er2 Er5 O1 43(4) . .
O9 Er2 Er5 O1 109.3(3) . .
O17 Er2 Er5 O1 12.8(3) . .
O2 Er2 Er5 O1 -104.4(2) . .
O8 Er2 Er5 O1 -179.4(3) . .
O33 Er2 Er5 O1 -29.1(3) . .
O10 Er2 Er5 O1 58.6(2) . .
O22 Er2 Er5 O1 -152.1(3) . .
Er7 Er2 Er5 O1 58.87(19) . .
Er6 Er2 Er5 O1 149.89(19) 1_455 .
Er10 Er2 Er5 O1 -138.19(19) 4_465 .
O31 Er2 Er5 O20 -109(4) . .
O9 Er2 Er5 O20 -42.8(3) . .
O17 Er2 Er5 O20 -139.3(3) . .
O2 Er2 Er5 O20 103.4(2) . .
O8 Er2 Er5 O20 28.5(3) . .
O33 Er2 Er5 O20 178.7(3) . .
O10 Er2 Er5 O20 -93.5(2) . .
O22 Er2 Er5 O20 55.7(3) . .
Er7 Er2 Er5 O20 -93.29(19) . .
Er6 Er2 Er5 O20 -2.26(19) 1_455 .
Er10 Er2 Er5 O20 69.65(19) 4_465 .
O31 Er2 Er5 Er7 -16(4) . .
O9 Er2 Er5 Er7 50.45(18) . .
O17 Er2 Er5 Er7 -46.0(3) . .
O2 Er2 Er5 Er7 -163.28(16) . .
O8 Er2 Er5 Er7 121.76(17) . .
O33 Er2 Er5 Er7 -87.99(19) . .
O10 Er2 Er5 Er7 -0.22(16) . .
O22 Er2 Er5 Er7 149.0(3) . .
Er6 Er2 Er5 Er7 91.03(3) 1_455 .
Er10 Er2 Er5 Er7 162.940(19) 4_465 .
O31 Er2 Er5 Er12 140(4) . 4_565
O9 Er2 Er5 Er12 -153.95(18) . 4_565
O17 Er2 Er5 Er12 109.6(3) . 4_565
O2 Er2 Er5 Er12 -7.68(16) . 4_565
O8 Er2 Er5 Er12 -82.64(17) . 4_565
O33 Er2 Er5 Er12 67.62(19) . 4_565
O10 Er2 Er5 Er12 155.38(16) . 4_565
O22 Er2 Er5 Er12 -55.4(3) . 4_565
Er7 Er2 Er5 Er12 155.604(19) . 4_565
Er6 Er2 Er5 Er12 -113.37(3) 1_455 4_565
Er10 Er2 Er5 Er12 -41.46(2) 4_465 4_565
O31 Er2 Er5 Er4 2(4) . .
O9 Er2 Er5 Er4 68.55(18) . .
O17 Er2 Er5 Er4 -27.9(3) . .
O2 Er2 Er5 Er4 -145.18(16) . .
O8 Er2 Er5 Er4 139.86(17) . .
O33 Er2 Er5 Er4 -69.89(19) . .
O10 Er2 Er5 Er4 17.88(16) . .
O22 Er2 Er5 Er4 167.1(3) . .
Er7 Er2 Er5 Er4 18.102(16) . .
Er6 Er2 Er5 Er4 109.13(3) 1_455 .
Er10 Er2 Er5 Er4 -178.958(15) 4_465 .
O31 Er2 Er5 Er11 153(4) . .
O9 Er2 Er5 Er11 -140.40(18) . .
O17 Er2 Er5 Er11 123.1(3) . .
O2 Er2 Er5 Er11 5.87(16) . .
O8 Er2 Er5 Er11 -69.09(17) . .
O33 Er2 Er5 Er11 81.16(19) . .
O10 Er2 Er5 Er11 168.93(16) . .
O22 Er2 Er5 Er11 -41.8(3) . .
Er7 Er2 Er5 Er11 169.150(16) . .
Er6 Er2 Er5 Er11 -99.82(3) 1_455 .
Er10 Er2 Er5 Er11 -27.910(15) 4_465 .
O31 Er2 Er7 O5 -67.0(9) . .
O9 Er2 Er7 O5 28.2(9) . .
O17 Er2 Er7 O5 154.2(9) . .
O2 Er2 Er7 O5 148.8(9) . .
O8 Er2 Er7 O5 15.7(9) . .
O33 Er2 Er7 O5 -146.7(9) . .
O10 Er2 Er7 O5 -66.6(9) . .
O22 Er2 Er7 O5 96.1(9) . .
Er6 Er2 Er7 O5 -28.1(9) 1_455 .
Er10 Er2 Er7 O5 45.1(9) 4_465 .
Er5 Er2 Er7 O5 113.8(8) . .
O31 Er2 Er7 O17 138.8(3) . .
O9 Er2 Er7 O17 -126.0(3) . .
O2 Er2 Er7 O17 -5.4(4) . .
O8 Er2 Er7 O17 -138.5(3) . .
O33 Er2 Er7 O17 59.1(3) . .
O10 Er2 Er7 O17 139.2(3) . .
O22 Er2 Er7 O17 -58.1(3) . .
Er6 Er2 Er7 O17 177.7(2) 1_455 .
Er10 Er2 Er7 O17 -109.1(3) 4_465 .
Er5 Er2 Er7 O17 -40.4(2) . .
O31 Er2 Er7 O26 -166.0(3) . .
O9 Er2 Er7 O26 -70.7(3) . .
O17 Er2 Er7 O26 55.3(3) . .
O2 Er2 Er7 O26 49.9(4) . .
O8 Er2 Er7 O26 -83.2(3) . .
O33 Er2 Er7 O26 114.4(3) . .
O10 Er2 Er7 O26 -165.5(3) . .
O22 Er2 Er7 O26 -2.8(2) . .
Er6 Er2 Er7 O26 -127.04(16) 1_455 .
Er10 Er2 Er7 O26 -53.83(17) 4_465 .
Er5 Er2 Er7 O26 14.86(16) . .
O31 Er2 Er7 O10 -0.5(3) . .
O9 Er2 Er7 O10 94.7(3) . .
O17 Er2 Er7 O10 -139.2(3) . .
O2 Er2 Er7 O10 -144.6(4) . .
O8 Er2 Er7 O10 82.2(3) . .
O33 Er2 Er7 O10 -80.1(3) . .
O22 Er2 Er7 O10 162.7(3) . .
Er6 Er2 Er7 O10 38.4(2) 1_455 .
Er10 Er2 Er7 O10 111.6(2) 4_465 .
Er5 Er2 Er7 O10 -179.7(2) . .
O31 Er2 Er7 O21 117.8(3) . .
O9 Er2 Er7 O21 -147.0(3) . .
O17 Er2 Er7 O21 -21.0(3) . .
O2 Er2 Er7 O21 -26.3(4) . .
O8 Er2 Er7 O21 -159.5(3) . .
O33 Er2 Er7 O21 38.2(3) . .
O10 Er2 Er7 O21 118.3(3) . .
O22 Er2 Er7 O21 -79.0(2) . .
Er6 Er2 Er7 O21 156.71(18) 1_455 .
Er10 Er2 Er7 O21 -130.08(18) 4_465 .
Er5 Er2 Er7 O21 -61.39(18) . .
O31 Er2 Er7 O14 29.5(3) . .
O9 Er2 Er7 O14 124.7(3) . .
O17 Er2 Er7 O14 -109.3(3) . .
O2 Er2 Er7 O14 -114.6(4) . .
O8 Er2 Er7 O14 112.2(3) . .
O33 Er2 Er7 O14 -50.1(3) . .
O10 Er2 Er7 O14 30.0(3) . .
O22 Er2 Er7 O14 -167.3(2) . .
Er6 Er2 Er7 O14 68.40(18) 1_455 .
Er10 Er2 Er7 O14 141.61(18) 4_465 .
Er5 Er2 Er7 O14 -149.70(18) . .
O31 Er2 Er7 O12 -59.0(2) . .
O9 Er2 Er7 O12 36.2(3) . .
O17 Er2 Er7 O12 162.3(3) . .
O2 Er2 Er7 O12 156.9(4) . .
O8 Er2 Er7 O12 23.7(2) . .
O33 Er2 Er7 O12 -138.6(2) . .
O10 Er2 Er7 O12 -58.5(3) . .
O22 Er2 Er7 O12 104.2(2) . .
Er6 Er2 Er7 O12 -20.07(15) 1_455 .
Er10 Er2 Er7 O12 53.14(16) 4_465 .
Er5 Er2 Er7 O12 121.83(15) . .
O31 Er2 Er7 O9 -95.2(3) . .
O17 Er2 Er7 O9 126.0(3) . .
O2 Er2 Er7 O9 120.6(4) . .
O8 Er2 Er7 O9 -12.5(3) . .
O33 Er2 Er7 O9 -174.9(3) . .
O10 Er2 Er7 O9 -94.7(3) . .
O22 Er2 Er7 O9 67.9(3) . .
Er6 Er2 Er7 O9 -56.3(2) 1_455 .
Er10 Er2 Er7 O9 16.9(2) 4_465 .
Er5 Er2 Er7 O9 85.6(2) . .
O31 Er2 Er7 Er11 -20.01(19) . 4_566
O9 Er2 Er7 Er11 75.2(2) . 4_566
O17 Er2 Er7 Er11 -158.8(3) . 4_566
O2 Er2 Er7 Er11 -164.1(3) . 4_566
O8 Er2 Er7 Er11 62.7(2) . 4_566
O33 Er2 Er7 Er11 -99.63(19) . 4_566
O10 Er2 Er7 Er11 -19.5(2) . 4_566
O22 Er2 Er7 Er11 143.17(15) . 4_566
Er6 Er2 Er7 Er11 18.91(3) 1_455 4_566
Er10 Er2 Er7 Er11 92.12(6) 4_465 4_566
Er5 Er2 Er7 Er11 160.81(2) . 4_566
O31 Er2 Er7 Er8 -48.42(19) . .
O9 Er2 Er7 Er8 46.8(2) . .
O17 Er2 Er7 Er8 172.8(2) . .
O2 Er2 Er7 Er8 167.5(3) . .
O8 Er2 Er7 Er8 34.31(19) . .
O33 Er2 Er7 Er8 -128.03(19) . .
O10 Er2 Er7 Er8 -47.9(2) . .
O22 Er2 Er7 Er8 114.76(15) . .
Er6 Er2 Er7 Er8 -9.495(16) 1_455 .
Er10 Er2 Er7 Er8 63.72(6) 4_465 .
Er5 Er2 Er7 Er8 132.405(16) . .
O31 Er2 Er7 Er12 75.72(19) . .
O9 Er2 Er7 Er12 171.0(2) . .
O17 Er2 Er7 Er12 -63.0(3) . .
O2 Er2 Er7 Er12 -68.4(3) . .
O8 Er2 Er7 Er12 158.4(2) . .
O33 Er2 Er7 Er12 -3.89(19) . .
O10 Er2 Er7 Er12 76.2(2) . .
O22 Er2 Er7 Er12 -121.10(15) . .
Er6 Er2 Er7 Er12 114.65(3) 1_455 .
Er10 Er2 Er7 Er12 -172.14(4) 4_465 .
Er5 Er2 Er7 Er12 -103.45(3) . .
O5 Er7 Er8 O12 12.6(3) . .
O17 Er7 Er8 O12 -159.0(3) . .
O26 Er7 Er8 O12 -77.5(3) . .
O10 Er7 Er8 O12 148.5(3) . .
O21 Er7 Er8 O12 87.8(8) . .
O14 Er7 Er8 O12 75.8(3) . .
O9 Er7 Er8 O12 -120.1(3) . .
Er11 Er7 Er8 O12 40.1(2) 4_566 .
Er12 Er7 Er8 O12 49.5(2) . .
Er2 Er7 Er8 O12 -163.9(2) . .
O5 Er7 Er8 O11 -5.7(3) . .
O17 Er7 Er8 O11 -177.3(3) . .
O26 Er7 Er8 O11 -95.7(3) . .
O10 Er7 Er8 O11 130.2(3) . .
O21 Er7 Er8 O11 69.5(8) . .
O14 Er7 Er8 O11 57.6(3) . .
O12 Er7 Er8 O11 -18.3(3) . .
O9 Er7 Er8 O11 -138.4(3) . .
Er11 Er7 Er8 O11 21.8(2) 4_566 .
Er12 Er7 Er8 O11 31.2(2) . .
Er2 Er7 Er8 O11 177.9(2) . .
O5 Er7 Er8 O16 146.3(3) . 1_455
O17 Er7 Er8 O16 -25.2(3) . 1_455
O26 Er7 Er8 O16 56.3(3) . 1_455
O10 Er7 Er8 O16 -77.8(4) . 1_455
O21 Er7 Er8 O16 -138.5(8) . 1_455
O14 Er7 Er8 O16 -150.4(3) . 1_455
O12 Er7 Er8 O16 133.8(3) . 1_455
O9 Er7 Er8 O16 13.6(3) . 1_455
Er11 Er7 Er8 O16 173.9(3) 4_566 1_455
Er12 Er7 Er8 O16 -176.8(3) . 1_455
Er2 Er7 Er8 O16 -30.1(3) . 1_455
O5 Er7 Er8 O7 -127.5(3) . 1_455
O17 Er7 Er8 O7 60.9(3) . 1_455
O26 Er7 Er8 O7 142.4(3) . 1_455
O10 Er7 Er8 O7 8.4(3) . 1_455
O21 Er7 Er8 O7 -52.4(7) . 1_455
O14 Er7 Er8 O7 -64.3(3) . 1_455
O12 Er7 Er8 O7 -140.1(3) . 1_455
O9 Er7 Er8 O7 99.7(3) . 1_455
Er11 Er7 Er8 O7 -100.02(19) 4_566 1_455
Er12 Er7 Er8 O7 -90.65(19) . 1_455
Er2 Er7 Er8 O7 56.01(19) . 1_455
O5 Er7 Er8 O9 132.7(3) . .
O17 Er7 Er8 O9 -38.8(3) . .
O26 Er7 Er8 O9 42.7(3) . .
O10 Er7 Er8 O9 -91.4(3) . .
O21 Er7 Er8 O9 -152.1(8) . .
O14 Er7 Er8 O9 -164.0(3) . .
O12 Er7 Er8 O9 120.1(3) . .
Er11 Er7 Er8 O9 160.2(2) 4_566 .
Er12 Er7 Er8 O9 169.6(2) . .
Er2 Er7 Er8 O9 -43.7(2) . .
O5 Er7 Er8 O10 -135.9(3) . .
O17 Er7 Er8 O10 52.5(3) . .
O26 Er7 Er8 O10 134.1(3) . .
O21 Er7 Er8 O10 -60.7(8) . .
O14 Er7 Er8 O10 -72.6(3) . .
O12 Er7 Er8 O10 -148.5(3) . .
O9 Er7 Er8 O10 91.4(3) . .
Er11 Er7 Er8 O10 -108.4(2) 4_566 .
Er12 Er7 Er8 O10 -99.0(2) . .
Er2 Er7 Er8 O10 47.7(2) . .
O5 Er7 Er8 O46 73.2(2) . .
O17 Er7 Er8 O46 -98.4(3) . .
O26 Er7 Er8 O46 -16.9(3) . .
O10 Er7 Er8 O46 -150.9(3) . .
O21 Er7 Er8 O46 148.4(7) . .
O14 Er7 Er8 O46 136.4(2) . .
O12 Er7 Er8 O46 60.6(3) . .
O9 Er7 Er8 O46 -59.5(3) . .
Er11 Er7 Er8 O46 100.70(19) 4_566 .
Er12 Er7 Er8 O46 110.07(19) . .
Er2 Er7 Er8 O46 -103.27(19) . .
O5 Er7 Er8 O3 -54.1(2) . .
O17 Er7 Er8 O3 134.3(2) . .
O26 Er7 Er8 O3 -144.1(2) . .
O10 Er7 Er8 O3 81.8(3) . .
O21 Er7 Er8 O3 21.1(7) . .
O14 Er7 Er8 O3 9.1(2) . .
O12 Er7 Er8 O3 -66.7(3) . .
O9 Er7 Er8 O3 173.2(3) . .
Er11 Er7 Er8 O3 -26.59(15) 4_566 .
Er12 Er7 Er8 O3 -17.22(16) . .
Er2 Er7 Er8 O3 129.44(16) . .
O5 Er7 Er8 Er9 -103.18(18) . 1_455
O17 Er7 Er8 Er9 85.24(19) . 1_455
O26 Er7 Er8 Er9 166.78(19) . 1_455
O10 Er7 Er8 Er9 32.7(2) . 1_455
O21 Er7 Er8 Er9 -28.0(7) . 1_455
O14 Er7 Er8 Er9 -39.94(18) . 1_455
O12 Er7 Er8 Er9 -115.8(2) . 1_455
O9 Er7 Er8 Er9 124.1(2) . 1_455
Er11 Er7 Er8 Er9 -75.66(8) 4_566 1_455
Er12 Er7 Er8 Er9 -66.29(8) . 1_455
Er2 Er7 Er8 Er9 80.37(8) . 1_455
O5 Er7 Er8 Er6 -173.98(16) . 1_455
O17 Er7 Er8 Er6 14.44(17) . 1_455
O26 Er7 Er8 Er6 95.98(18) . 1_455
O10 Er7 Er8 Er6 -38.1(2) . 1_455
O21 Er7 Er8 Er6 -98.8(7) . 1_455
O14 Er7 Er8 Er6 -110.74(16) . 1_455
O12 Er7 Er8 Er6 173.4(2) . 1_455
O9 Er7 Er8 Er6 53.3(2) . 1_455
Er11 Er7 Er8 Er6 -146.465(19) 4_566 1_455
Er12 Er7 Er8 Er6 -137.09(2) . 1_455
Er2 Er7 Er8 Er6 9.564(16) . 1_455
O5 Er7 Er8 Er2 176.45(16) . .
O17 Er7 Er8 Er2 4.88(17) . .
O26 Er7 Er8 Er2 86.42(18) . .
O10 Er7 Er8 Er2 -47.7(2) . .
O21 Er7 Er8 Er2 -108.4(7) . .
O14 Er7 Er8 Er2 -120.30(16) . .
O12 Er7 Er8 Er2 163.9(2) . .
O9 Er7 Er8 Er2 43.7(2) . .
Er11 Er7 Er8 Er2 -156.029(16) 4_566 .
Er12 Er7 Er8 Er2 -146.66(2) . .
O31 Er2 Er8 O12 148.7(2) . .
O9 Er2 Er8 O12 -46.5(3) . .
O17 Er2 Er8 O12 6.8(2) . .
O2 Er2 Er8 O12 -155.1(4) . .
O8 Er2 Er8 O12 -141.8(2) . .
O33 Er2 Er8 O12 81.1(3) . .
O10 Er2 Er8 O12 62.9(3) . .
O22 Er2 Er8 O12 -65.4(2) . .
Er7 Er2 Er8 O12 11.50(16) . .
Er6 Er2 Er8 O12 -178.43(16) 1_455 .
Er10 Er2 Er8 O12 -151.87(16) 4_465 .
Er5 Er2 Er8 O12 -29.04(16) . .
O31 Er2 Er8 O11 -38.3(5) . .
O9 Er2 Er8 O11 126.5(6) . .
O17 Er2 Er8 O11 179.8(5) . .
O2 Er2 Er8 O11 17.9(6) . .
O8 Er2 Er8 O11 31.2(5) . .
O33 Er2 Er8 O11 -105.9(6) . .
O10 Er2 Er8 O11 -124.1(6) . .
O22 Er2 Er8 O11 107.6(5) . .
Er7 Er2 Er8 O11 -175.5(5) . .
Er6 Er2 Er8 O11 -5.5(5) 1_455 .
Er10 Er2 Er8 O11 21.1(5) 4_465 .
Er5 Er2 Er8 O11 143.9(5) . .
O31 Er2 Er8 O16 -61.4(2) . 1_455
O9 Er2 Er8 O16 103.4(3) . 1_455
O17 Er2 Er8 O16 156.7(2) . 1_455
O2 Er2 Er8 O16 -5.2(4) . 1_455
O8 Er2 Er8 O16 8.1(2) . 1_455
O33 Er2 Er8 O16 -129.0(3) . 1_455
O10 Er2 Er8 O16 -147.2(3) . 1_455
O22 Er2 Er8 O16 84.5(2) . 1_455
Er7 Er2 Er8 O16 161.38(17) . 1_455
Er6 Er2 Er8 O16 -28.55(17) 1_455 1_455
Er10 Er2 Er8 O16 -1.99(17) 4_465 1_455
Er5 Er2 Er8 O16 120.84(17) . 1_455
O31 Er2 Er8 O7 0.7(2) . 1_455
O9 Er2 Er8 O7 165.5(3) . 1_455
O17 Er2 Er8 O7 -141.2(2) . 1_455
O2 Er2 Er8 O7 56.9(4) . 1_455
O8 Er2 Er8 O7 70.2(2) . 1_455
O33 Er2 Er8 O7 -66.9(3) . 1_455
O10 Er2 Er8 O7 -85.1(3) . 1_455
O22 Er2 Er8 O7 146.5(2) . 1_455
Er7 Er2 Er8 O7 -136.55(16) . 1_455
Er6 Er2 Er8 O7 33.52(16) 1_455 1_455
Er10 Er2 Er8 O7 60.08(16) 4_465 1_455
Er5 Er2 Er8 O7 -177.08(16) . 1_455
O31 Er2 Er8 O9 -164.8(3) . .
O17 Er2 Er8 O9 53.3(3) . .
O2 Er2 Er8 O9 -108.6(4) . .
O8 Er2 Er8 O9 -95.3(3) . .
O33 Er2 Er8 O9 127.6(3) . .
O10 Er2 Er8 O9 109.4(4) . .
O22 Er2 Er8 O9 -18.9(3) . .
Er7 Er2 Er8 O9 58.0(3) . .
Er6 Er2 Er8 O9 -131.9(3) 1_455 .
Er10 Er2 Er8 O9 -105.4(3) 4_465 .
Er5 Er2 Er8 O9 17.5(3) . .
O31 Er2 Er8 O10 85.8(3) . .
O9 Er2 Er8 O10 -109.4(4) . .
O17 Er2 Er8 O10 -56.1(3) . .
O2 Er2 Er8 O10 142.0(4) . .
O8 Er2 Er8 O10 155.3(3) . .
O33 Er2 Er8 O10 18.2(3) . .
O22 Er2 Er8 O10 -128.3(3) . .
Er7 Er2 Er8 O10 -51.4(2) . .
Er6 Er2 Er8 O10 118.6(2) 1_455 .
Er10 Er2 Er8 O10 145.2(2) 4_465 .
Er5 Er2 Er8 O10 -92.0(2) . .
O31 Er2 Er8 O46 -134.2(2) . .
O9 Er2 Er8 O46 30.6(3) . .
O17 Er2 Er8 O46 83.9(2) . .
O2 Er2 Er8 O46 -78.0(4) . .
O8 Er2 Er8 O46 -64.7(2) . .
O33 Er2 Er8 O46 158.2(3) . .
O10 Er2 Er8 O46 140.0(3) . .
O22 Er2 Er8 O46 11.7(2) . .
Er7 Er2 Er8 O46 88.57(18) . .
Er6 Er2 Er8 O46 -101.36(18) 1_455 .
Er10 Er2 Er8 O46 -74.80(18) 4_465 .
Er5 Er2 Er8 O46 48.04(18) . .
O31 Er2 Er8 O3 76.3(2) . .
O9 Er2 Er8 O3 -118.9(3) . .
O17 Er2 Er8 O3 -65.6(2) . .
O2 Er2 Er8 O3 132.5(4) . .
O8 Er2 Er8 O3 145.8(2) . .
O33 Er2 Er8 O3 8.7(3) . .
O10 Er2 Er8 O3 -9.5(3) . .
O22 Er2 Er8 O3 -137.8(2) . .
Er7 Er2 Er8 O3 -60.94(16) . .
Er6 Er2 Er8 O3 109.13(16) 1_455 .
Er10 Er2 Er8 O3 135.69(16) 4_465 .
Er5 Er2 Er8 O3 -101.48(16) . .
O31 Er2 Er8 Er9 -27.38(17) . 1_455
O9 Er2 Er8 Er9 137.4(3) . 1_455
O17 Er2 Er8 Er9 -169.30(16) . 1_455
O2 Er2 Er8 Er9 28.8(3) . 1_455
O8 Er2 Er8 Er9 42.12(16) . 1_455
O33 Er2 Er8 Er9 -95.0(2) . 1_455
O10 Er2 Er8 Er9 -113.2(2) . 1_455
O22 Er2 Er8 Er9 118.46(16) . 1_455
Er7 Er2 Er8 Er9 -164.63(2) . 1_455
Er6 Er2 Er8 Er9 5.438(17) 1_455 1_455
Er10 Er2 Er8 Er9 32.00(2) 4_465 1_455
Er5 Er2 Er8 Er9 154.834(17) . 1_455
O31 Er2 Er8 Er7 137.25(17) . .
O9 Er2 Er8 Er7 -58.0(3) . .
O17 Er2 Er8 Er7 -4.67(16) . .
O2 Er2 Er8 Er7 -166.6(3) . .
O8 Er2 Er8 Er7 -153.25(16) . .
O33 Er2 Er8 Er7 69.6(2) . .
O10 Er2 Er8 Er7 51.4(2) . .
O22 Er2 Er8 Er7 -76.91(15) . .
Er6 Er2 Er8 Er7 170.068(17) 1_455 .
Er10 Er2 Er8 Er7 -163.37(2) 4_465 .
Er5 Er2 Er8 Er7 -40.536(14) . .
O31 Er2 Er8 Er6 -32.82(17) . 1_455
O9 Er2 Er8 Er6 131.9(3) . 1_455
O17 Er2 Er8 Er6 -174.74(16) . 1_455
O2 Er2 Er8 Er6 23.4(3) . 1_455
O8 Er2 Er8 Er6 36.68(16) . 1_455
O33 Er2 Er8 Er6 -100.4(2) . 1_455
O10 Er2 Er8 Er6 -118.6(2) . 1_455
O22 Er2 Er8 Er6 113.03(16) . 1_455
Er7 Er2 Er8 Er6 -170.068(17) . 1_455
Er10 Er2 Er8 Er6 26.562(15) 4_465 1_455
Er5 Er2 Er8 Er6 149.396(17) . 1_455
O23 Er3 Er9 O47 139.0(4) 4_566 .
O19 Er3 Er9 O47 58.8(4) . .
O15 Er3 Er9 O47 -69.3(3) . .
O6 Er3 Er9 O47 -125.8(4) . .
O13 Er3 Er9 O47 -142.0(4) 4_566 .
O25 Er3 Er9 O47 74.3(6) 4_566 .
O29 Er3 Er9 O47 115.4(4) . .
Er12 Er3 Er9 O47 94.1(3) . .
Er1 Er3 Er9 O47 172.6(3) 4_566 .
Er4 Er3 Er9 O47 71.2(3) . .
O47 Er3 Er9 O29 -115.4(4) . .
O23 Er3 Er9 O29 23.6(3) 4_566 .
O19 Er3 Er9 O29 -56.6(3) . .
O15 Er3 Er9 O29 175.3(3) . .
O6 Er3 Er9 O29 118.8(3) . .
O13 Er3 Er9 O29 102.6(3) 4_566 .
O25 Er3 Er9 O29 -41.1(6) 4_566 .
Er12 Er3 Er9 O29 -21.3(2) . .
Er1 Er3 Er9 O29 57.2(2) 4_566 .
Er4 Er3 Er9 O29 -44.2(2) . .
O47 Er3 Er9 O7 146.5(4) . .
O23 Er3 Er9 O7 -74.5(2) 4_566 .
O19 Er3 Er9 O7 -154.7(2) . .
O15 Er3 Er9 O7 77.2(2) . .
O6 Er3 Er9 O7 20.7(3) . .
O13 Er3 Er9 O7 4.5(3) 4_566 .
O25 Er3 Er9 O7 -139.2(5) 4_566 .
O29 Er3 Er9 O7 -98.1(3) . .
Er12 Er3 Er9 O7 -119.36(18) . .
Er1 Er3 Er9 O7 -40.91(18) 4_566 .
Er4 Er3 Er9 O7 -142.32(18) . .
O47 Er3 Er9 O30 -124.0(4) . .
O23 Er3 Er9 O30 15.0(2) 4_566 .
O19 Er3 Er9 O30 -65.2(2) . .
O15 Er3 Er9 O30 166.7(2) . .
O6 Er3 Er9 O30 110.2(3) . .
O13 Er3 Er9 O30 94.0(3) 4_566 .
O25 Er3 Er9 O30 -49.7(5) 4_566 .
O29 Er3 Er9 O30 -8.6(3) . .
Er12 Er3 Er9 O30 -29.87(18) . .
Er1 Er3 Er9 O30 48.58(18) 4_566 .
Er4 Er3 Er9 O30 -52.83(18) . .
O47 Er3 Er9 O11 67.0(3) . 1_655
O23 Er3 Er9 O11 -154.0(2) 4_566 1_655
O19 Er3 Er9 O11 125.7(2) . 1_655
O15 Er3 Er9 O11 -2.3(2) . 1_655
O6 Er3 Er9 O11 -58.9(3) . 1_655
O13 Er3 Er9 O11 -75.0(2) 4_566 1_655
O25 Er3 Er9 O11 141.3(5) 4_566 1_655
O29 Er3 Er9 O11 -177.7(3) . 1_655
Er12 Er3 Er9 O11 161.07(16) . 1_655
Er1 Er3 Er9 O11 -120.48(16) 4_566 1_655
Er4 Er3 Er9 O11 138.12(16) . 1_655
O47 Er3 Er9 O28 -52.8(3) . .
O23 Er3 Er9 O28 86.2(2) 4_566 .
O19 Er3 Er9 O28 6.0(2) . .
O15 Er3 Er9 O28 -122.1(2) . .
O6 Er3 Er9 O28 -178.6(3) . .
O13 Er3 Er9 O28 165.2(2) 4_566 .
O25 Er3 Er9 O28 21.5(5) 4_566 .
O29 Er3 Er9 O28 62.6(3) . .
Er12 Er3 Er9 O28 41.34(16) . .
Er1 Er3 Er9 O28 119.79(16) 4_566 .
Er4 Er3 Er9 O28 18.38(16) . .
O47 Er3 Er9 O6 125.8(4) . .
O23 Er3 Er9 O6 -95.1(3) 4_566 .
O19 Er3 Er9 O6 -175.4(3) . .
O15 Er3 Er9 O6 56.5(3) . .
O13 Er3 Er9 O6 -16.1(3) 4_566 .
O25 Er3 Er9 O6 -159.8(6) 4_566 .
O29 Er3 Er9 O6 -118.8(3) . .
Er12 Er3 Er9 O6 -140.0(2) . .
Er1 Er3 Er9 O6 -61.6(2) 4_566 .
Er4 Er3 Er9 O6 -163.0(2) . .
O47 Er3 Er9 O16 73.5(7) . .
O23 Er3 Er9 O16 -147.5(6) 4_566 .
O19 Er3 Er9 O16 132.3(6) . .
O15 Er3 Er9 O16 4.2(6) . .
O6 Er3 Er9 O16 -52.4(6) . .
O13 Er3 Er9 O16 -68.5(6) 4_566 .
O25 Er3 Er9 O16 147.8(8) 4_566 .
O29 Er3 Er9 O16 -171.2(6) . .
Er12 Er3 Er9 O16 167.6(6) . .
Er1 Er3 Er9 O16 -114.0(6) 4_566 .
Er4 Er3 Er9 O16 144.6(6) . .
O47 Er3 Er9 Er8 96.7(3) . 1_655
O23 Er3 Er9 Er8 -124.28(17) 4_566 1_655
O19 Er3 Er9 Er8 155.49(17) . 1_655
O15 Er3 Er9 Er8 27.40(16) . 1_655
O6 Er3 Er9 Er8 -29.1(2) . 1_655
O13 Er3 Er9 Er8 -45.28(18) 4_566 1_655
O25 Er3 Er9 Er8 171.0(5) 4_566 1_655
O29 Er3 Er9 Er8 -147.9(2) . 1_655
Er12 Er3 Er9 Er8 -169.179(19) . 1_655
Er1 Er3 Er9 Er8 -90.73(3) 4_566 1_655
Er4 Er3 Er9 Er8 167.86(2) . 1_655
O47 Er3 Er9 Er6 -169.4(3) . .
O23 Er3 Er9 Er6 -30.34(17) 4_566 .
O19 Er3 Er9 Er6 -110.57(17) . .
O15 Er3 Er9 Er6 121.34(16) . .
O6 Er3 Er9 Er6 64.8(2) . .
O13 Er3 Er9 Er6 48.65(19) 4_566 .
O25 Er3 Er9 Er6 -95.0(5) 4_566 .
O29 Er3 Er9 Er6 -54.0(2) . .
Er12 Er3 Er9 Er6 -75.24(4) . .
Er1 Er3 Er9 Er6 3.21(5) 4_566 .
Er4 Er3 Er9 Er6 -98.20(3) . .
O47 Er3 Er9 Er4 -71.2(3) . .
O23 Er3 Er9 Er4 67.86(17) 4_566 .
O19 Er3 Er9 Er4 -12.37(17) . .
O15 Er3 Er9 Er4 -140.46(16) . .
O6 Er3 Er9 Er4 163.0(2) . .
O13 Er3 Er9 Er4 146.85(18) 4_566 .
O25 Er3 Er9 Er4 3.2(5) 4_566 .
O29 Er3 Er9 Er4 44.2(2) . .
Er12 Er3 Er9 Er4 22.958(18) . .
Er1 Er3 Er9 Er4 101.41(3) 4_566 .
O31 Er6 Er9 O47 161.4(13) 1_655 .
O30 Er6 Er9 O47 -60.5(13) . .
O13 Er6 Er9 O47 0.4(13) . .
O15 Er6 Er9 O47 -46.9(13) 4_565 .
O16 Er6 Er9 O47 69.7(13) . .
O8 Er6 Er9 O47 78.0(13) 1_655 .
O45 Er6 Er9 O47 -121.8(13) . .
O7 Er6 Er9 O47 164.7(13) . .
Er2 Er6 Er9 O47 122.1(13) 1_655 .
Er8 Er6 Er9 O47 116.6(13) 1_655 .
Er10 Er6 Er9 O47 46.6(13) 4_565 .
O31 Er6 Er9 O29 -105.8(3) 1_655 .
O30 Er6 Er9 O29 32.2(3) . .
O13 Er6 Er9 O29 93.1(2) . .
O15 Er6 Er9 O29 45.8(4) 4_565 .
O16 Er6 Er9 O29 162.4(3) . .
O8 Er6 Er9 O29 170.7(2) 1_655 .
O45 Er6 Er9 O29 -29.1(2) . .
O7 Er6 Er9 O29 -102.6(3) . .
Er2 Er6 Er9 O29 -145.17(17) 1_655 .
Er8 Er6 Er9 O29 -150.63(17) 1_655 .
Er10 Er6 Er9 O29 139.37(18) 4_565 .
O31 Er6 Er9 O7 -3.3(3) 1_655 .
O30 Er6 Er9 O7 134.8(3) . .
O13 Er6 Er9 O7 -164.3(3) . .
O15 Er6 Er9 O7 148.4(4) 4_565 .
O16 Er6 Er9 O7 -95.0(3) . .
O8 Er6 Er9 O7 -86.7(3) 1_655 .
O45 Er6 Er9 O7 73.5(3) . .
Er2 Er6 Er9 O7 -42.6(2) 1_655 .
Er8 Er6 Er9 O7 -48.1(2) 1_655 .
Er10 Er6 Er9 O7 -118.1(2) 4_565 .
O31 Er6 Er9 O30 -138.1(3) 1_655 .
O13 Er6 Er9 O30 60.9(3) . .
O15 Er6 Er9 O30 13.6(4) 4_565 .
O16 Er6 Er9 O30 130.2(3) . .
O8 Er6 Er9 O30 138.5(3) 1_655 .
O45 Er6 Er9 O30 -61.3(3) . .
O7 Er6 Er9 O30 -134.8(3) . .
Er2 Er6 Er9 O30 -177.4(2) 1_655 .
Er8 Er6 Er9 O30 177.1(2) 1_655 .
Er10 Er6 Er9 O30 107.1(3) 4_565 .
O31 Er6 Er9 O11 52.0(3) 1_655 1_655
O30 Er6 Er9 O11 -169.9(3) . 1_655
O13 Er6 Er9 O11 -109.0(2) . 1_655
O15 Er6 Er9 O11 -156.3(3) 4_565 1_655
O16 Er6 Er9 O11 -39.8(3) . 1_655
O8 Er6 Er9 O11 -31.5(2) 1_655 1_655
O45 Er6 Er9 O11 128.8(2) . 1_655
O7 Er6 Er9 O11 55.3(3) . 1_655
Er2 Er6 Er9 O11 12.66(16) 1_655 1_655
Er8 Er6 Er9 O11 7.21(16) 1_655 1_655
Er10 Er6 Er9 O11 -62.79(17) 4_565 1_655
O31 Er6 Er9 O28 174.7(3) 1_655 .
O30 Er6 Er9 O28 -47.2(3) . .
O13 Er6 Er9 O28 13.7(2) . .
O15 Er6 Er9 O28 -33.6(3) 4_565 .
O16 Er6 Er9 O28 83.0(3) . .
O8 Er6 Er9 O28 91.3(2) 1_655 .
O45 Er6 Er9 O28 -108.5(2) . .
O7 Er6 Er9 O28 178.0(3) . .
Er2 Er6 Er9 O28 135.38(16) 1_655 .
Er8 Er6 Er9 O28 129.93(16) 1_655 .
Er10 Er6 Er9 O28 59.93(17) 4_565 .
O31 Er6 Er9 O6 -24.8(3) 1_655 .
O30 Er6 Er9 O6 113.3(3) . .
O13 Er6 Er9 O6 174.2(2) . .
O15 Er6 Er9 O6 126.9(4) 4_565 .
O16 Er6 Er9 O6 -116.5(3) . .
O8 Er6 Er9 O6 -108.2(3) 1_655 .
O45 Er6 Er9 O6 52.0(2) . .
O7 Er6 Er9 O6 -21.5(3) . .
Er2 Er6 Er9 O6 -64.11(17) 1_655 .
Er8 Er6 Er9 O6 -69.56(17) 1_655 .
Er10 Er6 Er9 O6 -139.56(18) 4_565 .
O31 Er6 Er9 O16 91.8(3) 1_655 .
O30 Er6 Er9 O16 -130.2(3) . .
O13 Er6 Er9 O16 -69.3(3) . .
O15 Er6 Er9 O16 -116.6(4) 4_565 .
O8 Er6 Er9 O16 8.3(3) 1_655 .
O45 Er6 Er9 O16 168.5(3) . .
O7 Er6 Er9 O16 95.0(3) . .
Er2 Er6 Er9 O16 52.4(2) 1_655 .
Er8 Er6 Er9 O16 47.0(2) 1_655 .
Er10 Er6 Er9 O16 -23.0(2) 4_565 .
O31 Er6 Er9 Er8 44.8(2) 1_655 1_655
O30 Er6 Er9 Er8 -177.1(2) . 1_655
O13 Er6 Er9 Er8 -116.23(16) . 1_655
O15 Er6 Er9 Er8 -163.5(3) 4_565 1_655
O16 Er6 Er9 Er8 -47.0(2) . 1_655
O8 Er6 Er9 Er8 -38.66(18) 1_655 1_655
O45 Er6 Er9 Er8 121.55(18) . 1_655
O7 Er6 Er9 Er8 48.1(2) . 1_655
Er2 Er6 Er9 Er8 5.458(17) 1_655 1_655
Er10 Er6 Er9 Er8 -69.99(5) 4_565 1_655
O31 Er6 Er9 Er3 -67.9(2) 1_655 .
O30 Er6 Er9 Er3 70.1(3) . .
O13 Er6 Er9 Er3 131.03(16) . .
O15 Er6 Er9 Er3 83.7(3) 4_565 .
O16 Er6 Er9 Er3 -159.7(2) . .
O8 Er6 Er9 Er3 -151.41(18) 1_655 .
O45 Er6 Er9 Er3 8.81(18) . .
O7 Er6 Er9 Er3 -64.7(2) . .
Er2 Er6 Er9 Er3 -107.28(3) 1_655 .
Er8 Er6 Er9 Er3 -112.74(3) 1_655 .
Er10 Er6 Er9 Er3 177.26(4) 4_565 .
O31 Er6 Er9 Er4 -147.8(2) 1_655 .
O30 Er6 Er9 Er4 -9.7(2) . .
O13 Er6 Er9 Er4 51.17(16) . .
O15 Er6 Er9 Er4 3.9(3) 4_565 .
O16 Er6 Er9 Er4 120.4(2) . .
O8 Er6 Er9 Er4 128.73(18) 1_655 .
O45 Er6 Er9 Er4 -71.05(18) . .
O7 Er6 Er9 Er4 -144.5(2) . .
Er2 Er6 Er9 Er4 172.858(17) 1_655 .
Er8 Er6 Er9 Er4 167.40(2) 1_655 .
Er10 Er6 Er9 Er4 97.40(5) 4_565 .
O19 Er4 Er9 O47 -33.1(3) . .
O29 Er4 Er9 O47 -98.2(3) . .
O1 Er4 Er9 O47 172.1(3) . .
O27 Er4 Er9 O47 51.4(3) . .
O28 Er4 Er9 O47 106.2(3) . .
O21 Er4 Er9 O47 -106.3(3) . .
O26 Er4 Er9 O47 137.9(5) . .
Er3 Er4 Er9 O47 -45.9(2) . .
Er5 Er4 Er9 O47 158.5(2) . .
Er12 Er4 Er9 O47 -65.7(2) . .
Er1 Er4 Er9 O47 143.8(2) . .
O19 Er4 Er9 O29 65.2(3) . .
O1 Er4 Er9 O29 -89.6(3) . .
O27 Er4 Er9 O29 149.6(3) . .
O28 Er4 Er9 O29 -155.6(3) . .
O21 Er4 Er9 O29 -8.0(3) . .
O26 Er4 Er9 O29 -123.9(5) . .
Er3 Er4 Er9 O29 52.3(2) . .
Er5 Er4 Er9 O29 -103.2(2) . .
Er12 Er4 Er9 O29 32.5(2) . .
Er1 Er4 Er9 O29 -118.0(2) . .
O19 Er4 Er9 O7 108.5(3) . .
O29 Er4 Er9 O7 43.3(4) . .
O1 Er4 Er9 O7 -46.3(3) . .
O27 Er4 Er9 O7 -167.1(4) . .
O28 Er4 Er9 O7 -112.3(4) . .
O21 Er4 Er9 O7 35.3(3) . .
O26 Er4 Er9 O7 -80.6(5) . .
Er3 Er4 Er9 O7 95.7(3) . .
Er5 Er4 Er9 O7 -59.9(3) . .
Er12 Er4 Er9 O7 75.8(3) . .
Er1 Er4 Er9 O7 -74.7(3) . .
O19 Er4 Er9 O30 148.7(2) . .
O29 Er4 Er9 O30 83.6(3) . .
O1 Er4 Er9 O30 -6.1(2) . .
O27 Er4 Er9 O30 -126.8(3) . .
O28 Er4 Er9 O30 -72.0(3) . .
O21 Er4 Er9 O30 75.5(2) . .
O26 Er4 Er9 O30 -40.3(5) . .
Er3 Er4 Er9 O30 135.93(17) . .
Er5 Er4 Er9 O30 -19.65(17) . .
Er12 Er4 Er9 O30 116.11(17) . .
Er1 Er4 Er9 O30 -34.40(17) . .
O19 Er4 Er9 O11 -50.7(3) . 1_655
O29 Er4 Er9 O11 -115.9(3) . 1_655
O1 Er4 Er9 O11 154.5(3) . 1_655
O27 Er4 Er9 O11 33.8(3) . 1_655
O28 Er4 Er9 O11 88.5(3) . 1_655
O21 Er4 Er9 O11 -123.9(3) . 1_655
O26 Er4 Er9 O11 120.2(5) . 1_655
Er3 Er4 Er9 O11 -63.5(2) . 1_655
Er5 Er4 Er9 O11 140.9(2) . 1_655
Er12 Er4 Er9 O11 -83.3(2) . 1_655
Er1 Er4 Er9 O11 126.1(2) . 1_655
O19 Er4 Er9 O28 -139.2(3) . .
O29 Er4 Er9 O28 155.6(3) . .
O1 Er4 Er9 O28 66.0(3) . .
O27 Er4 Er9 O28 -54.8(3) . .
O21 Er4 Er9 O28 147.6(3) . .
O26 Er4 Er9 O28 31.7(5) . .
Er3 Er4 Er9 O28 -152.0(2) . .
Er5 Er4 Er9 O28 52.4(2) . .
Er12 Er4 Er9 O28 -171.9(2) . .
Er1 Er4 Er9 O28 37.6(2) . .
O19 Er4 Er9 O6 24.3(2) . .
O29 Er4 Er9 O6 -40.8(3) . .
O1 Er4 Er9 O6 -130.5(2) . .
O27 Er4 Er9 O6 108.8(3) . .
O28 Er4 Er9 O6 163.5(3) . .
O21 Er4 Er9 O6 -48.9(2) . .
O26 Er4 Er9 O6 -164.7(4) . .
Er3 Er4 Er9 O6 11.51(16) . .
Er5 Er4 Er9 O6 -144.06(16) . .
Er12 Er4 Er9 O6 -8.31(16) . .
Er1 Er4 Er9 O6 -158.81(16) . .
O19 Er4 Er9 O16 -155.8(3) . .
O29 Er4 Er9 O16 139.1(3) . .
O1 Er4 Er9 O16 49.4(3) . .
O27 Er4 Er9 O16 -71.3(3) . .
O28 Er4 Er9 O16 -16.6(3) . .
O21 Er4 Er9 O16 131.0(3) . .
O26 Er4 Er9 O16 15.2(5) . .
Er3 Er4 Er9 O16 -168.6(2) . .
Er5 Er4 Er9 O16 35.8(2) . .
Er12 Er4 Er9 O16 171.6(2) . .
Er1 Er4 Er9 O16 21.1(2) . .
O19 Er4 Er9 Er8 -105.61(19) . 1_655
O29 Er4 Er9 Er8 -170.8(3) . 1_655
O1 Er4 Er9 Er8 99.59(19) . 1_655
O27 Er4 Er9 Er8 -21.1(2) . 1_655
O28 Er4 Er9 Er8 33.6(3) . 1_655
O21 Er4 Er9 Er8 -178.83(19) . 1_655
O26 Er4 Er9 Er8 65.3(4) . 1_655
Er3 Er4 Er9 Er8 -118.43(9) . 1_655
Er5 Er4 Er9 Er8 86.00(9) . 1_655
Er12 Er4 Er9 Er8 -138.25(9) . 1_655
Er1 Er4 Er9 Er8 71.25(9) . 1_655
O19 Er4 Er9 Er3 12.82(17) . .
O29 Er4 Er9 Er3 -52.3(2) . .
O1 Er4 Er9 Er3 -141.98(17) . .
O27 Er4 Er9 Er3 97.3(2) . .
O28 Er4 Er9 Er3 152.0(2) . .
O21 Er4 Er9 Er3 -60.40(17) . .
O26 Er4 Er9 Er3 -176.3(4) . .
Er5 Er4 Er9 Er3 -155.57(2) . .
Er12 Er4 Er9 Er3 -19.820(16) . .
Er1 Er4 Er9 Er3 -170.325(17) . .
O19 Er4 Er9 Er6 155.16(17) . .
O29 Er4 Er9 Er6 90.0(2) . .
O1 Er4 Er9 Er6 0.36(17) . .
O27 Er4 Er9 Er6 -120.4(2) . .
O28 Er4 Er9 Er6 -65.6(2) . .
O21 Er4 Er9 Er6 81.94(18) . .
O26 Er4 Er9 Er6 -33.9(4) . .
Er3 Er4 Er9 Er6 142.34(2) . .
Er5 Er4 Er9 Er6 -13.23(3) . .
Er12 Er4 Er9 Er6 122.521(18) . .
Er1 Er4 Er9 Er6 -27.984(17) . .
O47 Er3 Er10 O11 -24.8(3) . 1_655
O23 Er3 Er10 O11 109.3(3) 4_566 1_655
O19 Er3 Er10 O11 -44.6(3) . 1_655
O15 Er3 Er10 O11 -135.8(3) . 1_655
O6 Er3 Er10 O11 65.9(3) . 1_655
O13 Er3 Er10 O11 151.7(2) 4_566 1_655
O25 Er3 Er10 O11 -152.7(3) 4_566 1_655
O29 Er3 Er10 O11 32.3(2) . 1_655
Er12 Er3 Er10 O11 -144.2(5) . 1_655
Er9 Er3 Er10 O11 18.80(17) . 1_655
Er1 Er3 Er10 O11 161.54(17) 4_566 1_655
Er4 Er3 Er10 O11 -4.61(17) . 1_655
O47 Er3 Er10 O6 -90.7(3) . .
O23 Er3 Er10 O6 43.4(4) 4_566 .
O19 Er3 Er10 O6 -110.5(4) . .
O15 Er3 Er10 O6 158.3(4) . .
O13 Er3 Er10 O6 85.8(3) 4_566 .
O25 Er3 Er10 O6 141.4(3) 4_566 .
O29 Er3 Er10 O6 -33.6(3) . .
Er12 Er3 Er10 O6 149.9(5) . .
Er9 Er3 Er10 O6 -47.1(3) . .
Er1 Er3 Er10 O6 95.6(3) 4_566 .
Er4 Er3 Er10 O6 -70.5(3) . .
O47 Er3 Er10 O2 138.8(4) . 4_666
O23 Er3 Er10 O2 -87.1(5) 4_566 4_666
O19 Er3 Er10 O2 119.0(5) . 4_666
O15 Er3 Er10 O2 27.8(5) . 4_666
O6 Er3 Er10 O2 -130.5(5) . 4_666
O13 Er3 Er10 O2 -44.7(4) 4_566 4_666
O25 Er3 Er10 O2 10.9(4) 4_566 4_666
O29 Er3 Er10 O2 -164.1(4) . 4_666
Er12 Er3 Er10 O2 19.4(6) . 4_666
Er9 Er3 Er10 O2 -177.6(4) . 4_666
Er1 Er3 Er10 O2 -34.8(4) 4_566 4_666
Er4 Er3 Er10 O2 159.0(4) . 4_666
O47 Er3 Er10 O8 -179.6(3) . 4_666
O23 Er3 Er10 O8 -45.4(3) 4_566 4_666
O19 Er3 Er10 O8 160.7(3) . 4_666
O15 Er3 Er10 O8 69.4(3) . 4_666
O6 Er3 Er10 O8 -88.9(3) . 4_666
O13 Er3 Er10 O8 -3.0(2) 4_566 4_666
O25 Er3 Er10 O8 52.5(3) 4_566 4_666
O29 Er3 Er10 O8 -122.5(2) . 4_666
Er12 Er3 Er10 O8 61.0(5) . 4_666
Er9 Er3 Er10 O8 -135.95(15) . 4_666
Er1 Er3 Er10 O8 6.79(15) 4_566 4_666
Er4 Er3 Er10 O8 -159.37(15) . 4_666
O47 Er3 Er10 O15 111.0(3) . .
O23 Er3 Er10 O15 -114.9(4) 4_566 .
O19 Er3 Er10 O15 91.2(4) . .
O6 Er3 Er10 O15 -158.3(4) . .
O13 Er3 Er10 O15 -72.4(3) 4_566 .
O25 Er3 Er10 O15 -16.9(3) 4_566 .
O29 Er3 Er10 O15 168.1(3) . .
Er12 Er3 Er10 O15 -8.4(5) . .
Er9 Er3 Er10 O15 154.6(3) . .
Er1 Er3 Er10 O15 -62.6(3) 4_566 .
Er4 Er3 Er10 O15 131.2(3) . .
O47 Er3 Er10 O3 -92.9(3) . 1_655
O23 Er3 Er10 O3 41.2(3) 4_566 1_655
O19 Er3 Er10 O3 -112.7(3) . 1_655
O15 Er3 Er10 O3 156.1(3) . 1_655
O6 Er3 Er10 O3 -2.2(3) . 1_655
O13 Er3 Er10 O3 83.6(2) 4_566 1_655
O25 Er3 Er10 O3 139.2(3) 4_566 1_655
O29 Er3 Er10 O3 -35.8(2) . 1_655
Er12 Er3 Er10 O3 147.7(5) . 1_655
Er9 Er3 Er10 O3 -49.27(18) . 1_655
Er1 Er3 Er10 O3 93.47(19) 4_566 1_655
Er4 Er3 Er10 O3 -72.69(19) . 1_655
O47 Er3 Er10 O32 54.7(3) . .
O23 Er3 Er10 O32 -171.2(3) 4_566 .
O19 Er3 Er10 O32 35.0(3) . .
O15 Er3 Er10 O32 -56.3(3) . .
O6 Er3 Er10 O32 145.4(3) . .
O13 Er3 Er10 O32 -128.7(2) 4_566 .
O25 Er3 Er10 O32 -73.2(3) 4_566 .
O29 Er3 Er10 O32 111.8(2) . .
Er12 Er3 Er10 O32 -64.7(5) . .
Er9 Er3 Er10 O32 98.34(18) . .
Er1 Er3 Er10 O32 -118.92(18) 4_566 .
Er4 Er3 Er10 O32 74.92(18) . .
O47 Er3 Er10 Er2 162.4(2) . 4_666
O23 Er3 Er10 Er2 -63.5(2) 4_566 4_666
O19 Er3 Er10 Er2 142.7(2) . 4_666
O15 Er3 Er10 Er2 51.4(3) . 4_666
O6 Er3 Er10 Er2 -106.9(3) . 4_666
O13 Er3 Er10 Er2 -21.03(16) 4_566 4_666
O25 Er3 Er10 Er2 34.5(2) 4_566 4_666
O29 Er3 Er10 Er2 -140.49(16) . 4_666
Er12 Er3 Er10 Er2 43.0(4) . 4_666
Er9 Er3 Er10 Er2 -153.96(2) . 4_666
Er1 Er3 Er10 Er2 -11.22(3) 4_566 4_666
Er4 Er3 Er10 Er2 -177.372(17) . 4_666
O47 Er3 Er10 Er11 -110.9(2) . 4_666
O23 Er3 Er10 Er11 23.3(3) 4_566 4_666
O19 Er3 Er10 Er11 -130.6(2) . 4_666
O15 Er3 Er10 Er11 138.1(3) . 4_666
O6 Er3 Er10 Er11 -20.1(3) . 4_666
O13 Er3 Er10 Er11 65.69(17) 4_566 4_666
O25 Er3 Er10 Er11 121.3(2) 4_566 4_666
O29 Er3 Er10 Er11 -53.78(17) . 4_666
Er12 Er3 Er10 Er11 129.7(4) . 4_666
Er9 Er3 Er10 Er11 -67.24(5) . 4_666
Er1 Er3 Er10 Er11 75.50(5) 4_566 4_666
Er4 Er3 Er10 Er11 -90.65(5) . 4_666
O47 Er3 Er10 Er9 -43.6(2) . .
O23 Er3 Er10 Er9 90.5(2) 4_566 .
O19 Er3 Er10 Er9 -63.4(2) . .
O15 Er3 Er10 Er9 -154.6(3) . .
O6 Er3 Er10 Er9 47.1(3) . .
O13 Er3 Er10 Er9 132.92(16) 4_566 .
O25 Er3 Er10 Er9 -171.5(2) 4_566 .
O29 Er3 Er10 Er9 13.46(16) . .
Er12 Er3 Er10 Er9 -163.0(4) . .
Er1 Er3 Er10 Er9 142.74(2) 4_566 .
Er4 Er3 Er10 Er9 -23.417(17) . .
O47 Er3 Er10 Er6 150.3(2) . 4_566
O23 Er3 Er10 Er6 -75.5(2) 4_566 4_566
O19 Er3 Er10 Er6 130.6(2) . 4_566
O15 Er3 Er10 Er6 39.3(3) . 4_566
O6 Er3 Er10 Er6 -118.9(3) . 4_566
O13 Er3 Er10 Er6 -33.12(16) 4_566 4_566
O25 Er3 Er10 Er6 22.4(2) 4_566 4_566
O29 Er3 Er10 Er6 -152.58(16) . 4_566
Er12 Er3 Er10 Er6 30.9(4) . 4_566
Er9 Er3 Er10 Er6 -166.045(17) . 4_566
Er1 Er3 Er10 Er6 -23.307(17) 4_566 4_566
Er4 Er3 Er10 Er6 170.54(2) . 4_566
O47 Er9 Er10 O11 -103.4(3) . 1_655
O29 Er9 Er10 O11 -162.5(3) . 1_655
O7 Er9 Er10 O11 84.8(3) . 1_655
O30 Er9 Er10 O11 111.0(5) . 1_655
O28 Er9 Er10 O11 -76.6(4) . 1_655
O6 Er9 Er10 O11 164.4(4) . 1_655
O16 Er9 Er10 O11 29.1(3) . 1_655
Er8 Er9 Er10 O11 43.0(3) 1_655 1_655
Er3 Er9 Er10 O11 -147.8(3) . 1_655
Er6 Er9 Er10 O11 70.8(3) . 1_655
Er4 Er9 Er10 O11 -124.3(3) . 1_655
O47 Er9 Er10 O6 92.1(3) . .
O29 Er9 Er10 O6 33.1(3) . .
O7 Er9 Er10 O6 -79.6(3) . .
O30 Er9 Er10 O6 -53.4(4) . .
O11 Er9 Er10 O6 -164.4(4) 1_655 .
O28 Er9 Er10 O6 119.0(3) . .
O16 Er9 Er10 O6 -135.3(3) . .
Er8 Er9 Er10 O6 -121.4(3) 1_655 .
Er3 Er9 Er10 O6 47.7(3) . .
Er6 Er9 Er10 O6 -93.6(3) . .
Er4 Er9 Er10 O6 71.3(3) . .
O47 Er9 Er10 O2 -137.6(4) . 4_666
O29 Er9 Er10 O2 163.4(4) . 4_666
O7 Er9 Er10 O2 50.7(4) . 4_666
O30 Er9 Er10 O2 76.8(5) . 4_666
O11 Er9 Er10 O2 -34.2(4) 1_655 4_666
O28 Er9 Er10 O2 -110.7(4) . 4_666
O6 Er9 Er10 O2 130.3(4) . 4_666
O16 Er9 Er10 O2 -5.1(4) . 4_666
Er8 Er9 Er10 O2 8.8(3) 1_655 4_666
Er3 Er9 Er10 O2 178.0(3) . 4_666
Er6 Er9 Er10 O2 36.7(3) . 4_666
Er4 Er9 Er10 O2 -158.4(3) . 4_666
O47 Er9 Er10 O8 101.7(3) . 4_666
O29 Er9 Er10 O8 42.7(3) . 4_666
O7 Er9 Er10 O8 -70.0(2) . 4_666
O30 Er9 Er10 O8 -43.9(4) . 4_666
O11 Er9 Er10 O8 -154.8(3) 1_655 4_666
O28 Er9 Er10 O8 128.6(3) . 4_666
O6 Er9 Er10 O8 9.6(3) . 4_666
O16 Er9 Er10 O8 -125.8(2) . 4_666
Er8 Er9 Er10 O8 -111.87(19) 1_655 4_666
Er3 Er9 Er10 O8 57.33(19) . 4_666
Er6 Er9 Er10 O8 -84.00(19) . 4_666
Er4 Er9 Er10 O8 80.89(19) . 4_666
O47 Er9 Er10 O15 28.8(3) . .
O29 Er9 Er10 O15 -30.3(2) . .
O7 Er9 Er10 O15 -143.0(2) . .
O30 Er9 Er10 O15 -116.8(4) . .
O11 Er9 Er10 O15 132.2(3) 1_655 .
O28 Er9 Er10 O15 55.6(3) . .
O6 Er9 Er10 O15 -63.4(3) . .
O16 Er9 Er10 O15 161.3(2) . .
Er8 Er9 Er10 O15 175.18(16) 1_655 .
Er3 Er9 Er10 O15 -15.62(16) . .
Er6 Er9 Er10 O15 -156.95(16) . .
Er4 Er9 Er10 O15 7.94(16) . .
O47 Er9 Er10 O3 -175.4(3) . 1_655
O29 Er9 Er10 O3 125.6(2) . 1_655
O7 Er9 Er10 O3 12.9(2) . 1_655
O30 Er9 Er10 O3 39.0(4) . 1_655
O11 Er9 Er10 O3 -71.9(3) 1_655 1_655
O28 Er9 Er10 O3 -148.5(3) . 1_655
O6 Er9 Er10 O3 92.5(3) . 1_655
O16 Er9 Er10 O3 -42.9(2) . 1_655
Er8 Er9 Er10 O3 -28.96(16) 1_655 1_655
Er3 Er9 Er10 O3 140.23(16) . 1_655
Er6 Er9 Er10 O3 -1.09(16) . 1_655
Er4 Er9 Er10 O3 163.79(16) . 1_655
O47 Er9 Er10 O32 -51.9(3) . .
O29 Er9 Er10 O32 -110.9(3) . .
O7 Er9 Er10 O32 136.4(2) . .
O30 Er9 Er10 O32 162.6(4) . .
O11 Er9 Er10 O32 51.6(3) 1_655 .
O28 Er9 Er10 O32 -25.0(3) . .
O6 Er9 Er10 O32 -144.0(3) . .
O16 Er9 Er10 O32 80.7(2) . .
Er8 Er9 Er10 O32 94.56(18) 1_655 .
Er3 Er9 Er10 O32 -96.25(18) . .
Er6 Er9 Er10 O32 122.43(18) . .
Er4 Er9 Er10 O32 -72.69(18) . .
O47 Er9 Er10 Er3 44.4(2) . .
O29 Er9 Er10 Er3 -14.64(18) . .
O7 Er9 Er10 Er3 -127.35(17) . .
O30 Er9 Er10 Er3 -101.2(4) . .
O11 Er9 Er10 Er3 147.8(3) 1_655 .
O28 Er9 Er10 Er3 71.3(2) . .
O6 Er9 Er10 Er3 -47.7(3) . .
O16 Er9 Er10 Er3 176.91(16) . .
Er8 Er9 Er10 Er3 -169.196(18) 1_655 .
Er6 Er9 Er10 Er3 -141.32(2) . .
Er4 Er9 Er10 Er3 23.559(17) . .
O47 Er9 Er10 Er2 133.3(2) . 4_666
O29 Er9 Er10 Er2 74.23(18) . 4_666
O7 Er9 Er10 Er2 -38.48(17) . 4_666
O30 Er9 Er10 Er2 -12.3(4) . 4_666
O11 Er9 Er10 Er2 -123.3(3) 1_655 4_666
O28 Er9 Er10 Er2 160.1(2) . 4_666
O6 Er9 Er10 Er2 41.1(3) . 4_666
O16 Er9 Er10 Er2 -94.23(17) . 4_666
Er8 Er9 Er10 Er2 -80.33(4) 1_655 4_666
Er3 Er9 Er10 Er2 88.87(4) . 4_666
Er6 Er9 Er10 Er2 -52.46(5) . 4_666
Er4 Er9 Er10 Er2 112.43(4) . 4_666
O47 Er9 Er10 Er11 -154.9(2) . 4_666
O29 Er9 Er10 Er11 146.07(18) . 4_666
O7 Er9 Er10 Er11 33.37(17) . 4_666
O30 Er9 Er10 Er11 59.5(4) . 4_666
O11 Er9 Er10 Er11 -51.5(3) 1_655 4_666
O28 Er9 Er10 Er11 -128.0(2) . 4_666
O6 Er9 Er10 Er11 113.0(3) . 4_666
O16 Er9 Er10 Er11 -22.38(16) . 4_666
Er8 Er9 Er10 Er11 -8.479(16) 1_655 4_666
Er3 Er9 Er10 Er11 160.717(19) . 4_666
Er6 Er9 Er10 Er11 19.39(3) . 4_666
Er4 Er9 Er10 Er11 -175.724(16) . 4_666
O47 Er9 Er10 Er6 58.2(2) . 4_566
O29 Er9 Er10 Er6 -0.80(18) . 4_566
O7 Er9 Er10 Er6 -113.50(17) . 4_566
O30 Er9 Er10 Er6 -87.3(4) . 4_566
O11 Er9 Er10 Er6 161.7(3) 1_655 4_566
O28 Er9 Er10 Er6 85.1(2) . 4_566
O6 Er9 Er10 Er6 -33.9(3) . 4_566
O16 Er9 Er10 Er6 -169.25(16) . 4_566
Er8 Er9 Er10 Er6 -155.353(19) 1_655 4_566
Er3 Er9 Er10 Er6 13.844(17) . 4_566
Er6 Er9 Er10 Er6 -127.481(15) . 4_566
Er4 Er9 Er10 Er6 37.40(2) . 4_566
O4 Er5 Er11 O44 100.3(3) . .
O22 Er5 Er11 O44 -125.1(3) . .
O24 Er5 Er11 O44 35.7(3) . .
O17 Er5 Er11 O44 -50.8(3) . .
O26 Er5 Er11 O44 -89.7(4) . .
O1 Er5 Er11 O44 32.2(3) . .
O20 Er5 Er11 O44 -178.3(3) . .
Er7 Er5 Er11 O44 -70.7(2) . .
Er12 Er5 Er11 O44 84.4(2) 4_565 .
Er4 Er5 Er11 O44 10.1(2) . .
Er2 Er5 Er11 O44 -80.9(2) . .
O4 Er5 Er11 O12 -26.8(4) . 4_565
O22 Er5 Er11 O12 107.8(5) . 4_565
O24 Er5 Er11 O12 -91.4(5) . 4_565
O17 Er5 Er11 O12 -177.9(4) . 4_565
O26 Er5 Er11 O12 143.2(5) . 4_565
O1 Er5 Er11 O12 -94.9(4) . 4_565
O20 Er5 Er11 O12 54.6(4) . 4_565
Er7 Er5 Er11 O12 162.2(4) . 4_565
Er12 Er5 Er11 O12 -42.7(4) 4_565 4_565
Er4 Er5 Er11 O12 -117.0(4) . 4_565
Er2 Er5 Er11 O12 152.0(4) . 4_565
O4 Er5 Er11 O2 175.2(2) . .
O22 Er5 Er11 O2 -50.1(3) . .
O24 Er5 Er11 O2 110.6(3) . .
O17 Er5 Er11 O2 24.1(2) . .
O26 Er5 Er11 O2 -14.8(4) . .
O1 Er5 Er11 O2 107.2(2) . .
O20 Er5 Er11 O2 -103.3(2) . .
Er7 Er5 Er11 O2 4.23(16) . .
Er12 Er5 Er11 O2 159.38(16) 4_565 .
Er4 Er5 Er11 O2 85.06(17) . .
Er2 Er5 Er11 O2 -5.98(16) . .
O4 Er5 Er11 O14 -31.2(2) . 4_565
O22 Er5 Er11 O14 103.5(3) . 4_565
O24 Er5 Er11 O14 -95.8(3) . 4_565
O17 Er5 Er11 O14 177.8(2) . 4_565
O26 Er5 Er11 O14 138.9(4) . 4_565
O1 Er5 Er11 O14 -99.2(3) . 4_565
O20 Er5 Er11 O14 50.3(3) . 4_565
Er7 Er5 Er11 O14 157.88(17) . 4_565
Er12 Er5 Er11 O14 -46.98(17) 4_565 4_565
Er4 Er5 Er11 O14 -121.30(18) . 4_565
Er2 Er5 Er11 O14 147.67(17) . 4_565
O4 Er5 Er11 O24 64.6(3) . .
O22 Er5 Er11 O24 -160.7(4) . .
O17 Er5 Er11 O24 -86.5(3) . .
O26 Er5 Er11 O24 -125.4(5) . .
O1 Er5 Er11 O24 -3.4(3) . .
O20 Er5 Er11 O24 146.1(3) . .
Er7 Er5 Er11 O24 -106.4(3) . .
Er12 Er5 Er11 O24 48.8(3) 4_565 .
Er4 Er5 Er11 O24 -25.5(3) . .
Er2 Er5 Er11 O24 -116.6(3) . .
O4 Er5 Er11 O22 -134.7(3) . .
O24 Er5 Er11 O22 160.7(4) . .
O17 Er5 Er11 O22 74.2(3) . .
O26 Er5 Er11 O22 35.3(5) . .
O1 Er5 Er11 O22 157.3(3) . .
O20 Er5 Er11 O22 -53.2(3) . .
Er7 Er5 Er11 O22 54.4(3) . .
Er12 Er5 Er11 O22 -150.5(3) 4_565 .
Er4 Er5 Er11 O22 135.2(3) . .
Er2 Er5 Er11 O22 44.2(3) . .
O4 Er5 Er11 O3 -110.5(2) . 4_565
O22 Er5 Er11 O3 24.2(3) . 4_565
O24 Er5 Er11 O3 -175.1(3) . 4_565
O17 Er5 Er11 O3 98.4(2) . 4_565
O26 Er5 Er11 O3 59.5(4) . 4_565
O1 Er5 Er11 O3 -178.5(2) . 4_565
O20 Er5 Er11 O3 -29.0(2) . 4_565
Er7 Er5 Er11 O3 78.53(16) . 4_565
Er12 Er5 Er11 O3 -126.32(16) 4_565 4_565
Er4 Er5 Er11 O3 159.36(16) . 4_565
Er2 Er5 Er11 O3 68.32(16) . 4_565
O4 Er5 Er11 O5 24.0(2) . 4_565
O22 Er5 Er11 O5 158.6(3) . 4_565
O24 Er5 Er11 O5 -40.6(3) . 4_565
O17 Er5 Er11 O5 -127.1(2) . 4_565
O26 Er5 Er11 O5 -166.0(4) . 4_565
O1 Er5 Er11 O5 -44.1(2) . 4_565
O20 Er5 Er11 O5 105.5(2) . 4_565
Er7 Er5 Er11 O5 -147.00(15) . 4_565
Er12 Er5 Er11 O5 8.15(15) 4_565 4_565
Er4 Er5 Er11 O5 -66.17(15) . 4_565
Er2 Er5 Er11 O5 -157.20(15) . 4_565
O4 Er5 Er11 Er7 -18.55(16) . 4_565
O22 Er5 Er11 Er7 116.1(3) . 4_565
O24 Er5 Er11 Er7 -83.2(3) . 4_565
O17 Er5 Er11 Er7 -169.65(16) . 4_565
O26 Er5 Er11 Er7 151.5(4) . 4_565
O1 Er5 Er11 Er7 -86.59(19) . 4_565
O20 Er5 Er11 Er7 62.92(19) . 4_565
Er7 Er5 Er11 Er7 170.473(16) . 4_565
Er12 Er5 Er11 Er7 -34.378(15) 4_565 4_565
Er4 Er5 Er11 Er7 -108.70(4) . 4_565
Er2 Er5 Er11 Er7 160.265(18) . 4_565
O4 Er5 Er11 Er12 15.82(16) . 4_565
O22 Er5 Er11 Er12 150.5(3) . 4_565
O24 Er5 Er11 Er12 -48.8(3) . 4_565
O17 Er5 Er11 Er12 -135.27(16) . 4_565
O26 Er5 Er11 Er12 -174.2(4) . 4_565
O1 Er5 Er11 Er12 -52.21(19) . 4_565
O20 Er5 Er11 Er12 97.30(19) . 4_565
Er7 Er5 Er11 Er12 -155.149(19) . 4_565
Er4 Er5 Er11 Er12 -74.32(4) . 4_565
Er2 Er5 Er11 Er12 -165.357(17) . 4_565
O4 Er5 Er11 Er10 -151.09(16) . 4_465
O22 Er5 Er11 Er10 -16.4(3) . 4_465
O24 Er5 Er11 Er10 144.3(3) . 4_465
O17 Er5 Er11 Er10 57.81(16) . 4_465
O26 Er5 Er11 Er10 18.9(4) . 4_465
O1 Er5 Er11 Er10 140.87(19) . 4_465
O20 Er5 Er11 Er10 -69.62(19) . 4_465
Er7 Er5 Er11 Er10 37.93(2) . 4_465
Er12 Er5 Er11 Er10 -166.916(19) 4_565 4_465
Er4 Er5 Er11 Er10 118.76(4) . 4_465
Er2 Er5 Er11 Er10 27.727(15) . 4_465
O47 Er3 Er12 O5 -21.6(3) . .
O23 Er3 Er12 O5 -154.0(3) 4_566 .
O19 Er3 Er12 O5 -5.6(3) . .
O15 Er3 Er12 O5 88.8(3) . .
O6 Er3 Er12 O5 -115.1(3) . .
O13 Er3 Er12 O5 160.5(2) 4_566 .
O25 Er3 Er12 O5 105.7(3) 4_566 .
O29 Er3 Er12 O5 -79.7(2) . .
Er9 Er3 Er12 O5 -65.82(17) . .
Er1 Er3 Er12 O5 152.22(17) 4_566 .
Er4 Er3 Er12 O5 -43.65(17) . .
O47 Er3 Er12 O23 132.4(3) . 4_566
O19 Er3 Er12 O23 148.3(3) . 4_566
O15 Er3 Er12 O23 -117.2(3) . 4_566
O6 Er3 Er12 O23 38.9(4) . 4_566
O13 Er3 Er12 O23 -45.6(3) 4_566 4_566
O25 Er3 Er12 O23 -100.4(3) 4_566 4_566
O29 Er3 Er12 O23 74.3(3) . 4_566
Er9 Er3 Er12 O23 88.1(2) . 4_566
Er1 Er3 Er12 O23 -53.8(2) 4_566 4_566
Er4 Er3 Er12 O23 110.3(2) . 4_566
O47 Er3 Er12 O19 -16.0(3) . .
O23 Er3 Er12 O19 -148.3(3) 4_566 .
O15 Er3 Er12 O19 94.5(3) . .
O6 Er3 Er12 O19 -109.4(4) . .
O13 Er3 Er12 O19 166.1(3) 4_566 .
O25 Er3 Er12 O19 111.3(3) 4_566 .
O29 Er3 Er12 O19 -74.1(3) . .
Er9 Er3 Er12 O19 -60.2(2) . .
Er1 Er3 Er12 O19 157.9(2) 4_566 .
Er4 Er3 Er12 O19 -38.0(2) . .
O47 Er3 Er12 O21 49.8(3) . .
O23 Er3 Er12 O21 -82.6(3) 4_566 .
O19 Er3 Er12 O21 65.7(3) . .
O15 Er3 Er12 O21 160.2(3) . .
O6 Er3 Er12 O21 -43.7(3) . .
O13 Er3 Er12 O21 -128.2(2) 4_566 .
O25 Er3 Er12 O21 177.0(3) 4_566 .
O29 Er3 Er12 O21 -8.3(2) . .
Er9 Er3 Er12 O21 5.54(16) . .
Er1 Er3 Er12 O21 -136.42(16) 4_566 .
Er4 Er3 Er12 O21 27.72(16) . .
O47 Er3 Er12 O4 173.6(3) . 4_566
O23 Er3 Er12 O4 41.2(3) 4_566 4_566
O19 Er3 Er12 O4 -170.4(3) . 4_566
O15 Er3 Er12 O4 -76.0(3) . 4_566
O6 Er3 Er12 O4 80.1(3) . 4_566
O13 Er3 Er12 O4 -4.3(2) 4_566 4_566
O25 Er3 Er12 O4 -59.1(3) 4_566 4_566
O29 Er3 Er12 O4 115.5(2) . 4_566
Er9 Er3 Er12 O4 129.38(16) . 4_566
Er1 Er3 Er12 O4 -12.58(16) 4_566 4_566
Er4 Er3 Er12 O4 151.56(16) . 4_566
O47 Er3 Er12 O24 -108.6(3) . 4_566
O23 Er3 Er12 O24 119.0(3) 4_566 4_566
O19 Er3 Er12 O24 -92.6(3) . 4_566
O15 Er3 Er12 O24 1.9(3) . 4_566
O6 Er3 Er12 O24 157.9(3) . 4_566
O13 Er3 Er12 O24 73.5(2) 4_566 4_566
O25 Er3 Er12 O24 18.7(3) 4_566 4_566
O29 Er3 Er12 O24 -166.7(2) . 4_566
Er9 Er3 Er12 O24 -152.80(19) . 4_566
Er1 Er3 Er12 O24 65.24(19) 4_566 4_566
Er4 Er3 Er12 O24 -130.63(19) . 4_566
O47 Er3 Er12 O25 -127.3(3) . 4_566
O23 Er3 Er12 O25 100.4(3) 4_566 4_566
O19 Er3 Er12 O25 -111.3(3) . 4_566
O15 Er3 Er12 O25 -16.8(3) . 4_566
O6 Er3 Er12 O25 139.3(3) . 4_566
O13 Er3 Er12 O25 54.8(3) 4_566 4_566
O29 Er3 Er12 O25 174.6(3) . 4_566
Er9 Er3 Er12 O25 -171.5(2) . 4_566
Er1 Er3 Er12 O25 46.6(2) 4_566 4_566
Er4 Er3 Er12 O25 -149.3(2) . 4_566
O47 Er3 Er12 O14 57.1(6) . .
O23 Er3 Er12 O14 -75.2(6) 4_566 .
O19 Er3 Er12 O14 73.1(6) . .
O15 Er3 Er12 O14 167.6(6) . .
O6 Er3 Er12 O14 -36.3(6) . .
O13 Er3 Er12 O14 -120.8(6) 4_566 .
O25 Er3 Er12 O14 -175.6(6) 4_566 .
O29 Er3 Er12 O14 -1.0(6) . .
Er9 Er3 Er12 O14 12.9(5) . .
Er1 Er3 Er12 O14 -129.0(5) 4_566 .
Er4 Er3 Er12 O14 35.1(5) . .
O47 Er3 Er12 Er7 24.9(2) . .
O23 Er3 Er12 Er7 -107.4(2) 4_566 .
O19 Er3 Er12 Er7 40.9(2) . .
O15 Er3 Er12 Er7 135.4(2) . .
O6 Er3 Er12 Er7 -68.5(3) . .
O13 Er3 Er12 Er7 -153.01(16) 4_566 .
O25 Er3 Er12 Er7 152.2(2) 4_566 .
O29 Er3 Er12 Er7 -33.18(16) . .
Er9 Er3 Er12 Er7 -19.29(3) . .
Er1 Er3 Er12 Er7 -161.25(2) 4_566 .
Er4 Er3 Er12 Er7 2.886(19) . .
O47 Er3 Er12 Er1 -173.8(2) . 4_566
O23 Er3 Er12 Er1 53.8(2) 4_566 4_566
O19 Er3 Er12 Er1 -157.9(2) . 4_566
O15 Er3 Er12 Er1 -63.4(2) . 4_566
O6 Er3 Er12 Er1 92.7(3) . 4_566
O13 Er3 Er12 Er1 8.24(16) 4_566 4_566
O25 Er3 Er12 Er1 -46.6(2) 4_566 4_566
O29 Er3 Er12 Er1 128.07(16) . 4_566
Er9 Er3 Er12 Er1 141.96(2) . 4_566
Er4 Er3 Er12 Er1 164.135(17) . 4_566
O47 Er3 Er12 Er11 -60.1(2) . 4_566
O23 Er3 Er12 Er11 167.5(2) 4_566 4_566
O19 Er3 Er12 Er11 -44.1(2) . 4_566
O15 Er3 Er12 Er11 50.4(2) . 4_566
O6 Er3 Er12 Er11 -153.6(3) . 4_566
O13 Er3 Er12 Er11 121.97(16) 4_566 4_566
O25 Er3 Er12 Er11 67.2(2) 4_566 4_566
O29 Er3 Er12 Er11 -118.20(16) . 4_566
Er9 Er3 Er12 Er11 -104.31(4) . 4_566
Er1 Er3 Er12 Er11 113.73(3) 4_566 4_566
Er4 Er3 Er12 Er11 -82.14(3) . 4_566
O17 Er7 Er12 O5 148.0(3) . .
O26 Er7 Er12 O5 71.3(3) . .
O10 Er7 Er12 O5 -117.7(3) . .
O21 Er7 Er12 O5 128.1(3) . .
O14 Er7 Er12 O5 -103.4(3) . .
O12 Er7 Er12 O5 -34.2(3) . .
O9 Er7 Er12 O5 -22.8(9) . .
Er11 Er7 Er12 O5 -53.9(2) 4_566 .
Er8 Er7 Er12 O5 -63.8(2) . .
Er2 Er7 Er12 O5 -169.9(2) . .
O5 Er7 Er12 O23 -140.8(3) . 4_566
O17 Er7 Er12 O23 7.2(3) . 4_566
O26 Er7 Er12 O23 -69.5(3) . 4_566
O10 Er7 Er12 O23 101.6(3) . 4_566
O21 Er7 Er12 O23 -12.7(3) . 4_566
O14 Er7 Er12 O23 115.8(3) . 4_566
O12 Er7 Er12 O23 -175.0(3) . 4_566
O9 Er7 Er12 O23 -163.5(9) . 4_566
Er11 Er7 Er12 O23 165.4(2) 4_566 4_566
Er8 Er7 Er12 O23 155.5(2) . 4_566
Er2 Er7 Er12 O23 49.3(2) . 4_566
O5 Er7 Er12 O19 -63.7(3) . .
O17 Er7 Er12 O19 84.2(2) . .
O26 Er7 Er12 O19 7.5(2) . .
O10 Er7 Er12 O19 178.6(3) . .
O21 Er7 Er12 O19 64.3(3) . .
O14 Er7 Er12 O19 -167.2(3) . .
O12 Er7 Er12 O19 -97.9(2) . .
O9 Er7 Er12 O19 -86.5(9) . .
Er11 Er7 Er12 O19 -117.60(16) 4_566 .
Er8 Er7 Er12 O19 -127.52(16) . .
Er2 Er7 Er12 O19 126.34(17) . .
O5 Er7 Er12 O21 -128.1(3) . .
O17 Er7 Er12 O21 19.9(3) . .
O26 Er7 Er12 O21 -56.8(3) . .
O10 Er7 Er12 O21 114.3(3) . .
O14 Er7 Er12 O21 128.5(3) . .
O12 Er7 Er12 O21 -162.3(3) . .
O9 Er7 Er12 O21 -150.8(9) . .
Er11 Er7 Er12 O21 178.1(2) 4_566 .
Er8 Er7 Er12 O21 168.2(2) . .
Er2 Er7 Er12 O21 62.0(2) . .
O5 Er7 Er12 O4 128.4(3) . 4_566
O17 Er7 Er12 O4 -83.6(3) . 4_566
O26 Er7 Er12 O4 -160.3(2) . 4_566
O10 Er7 Er12 O4 10.8(3) . 4_566
O21 Er7 Er12 O4 -103.5(3) . 4_566
O14 Er7 Er12 O4 25.0(3) . 4_566
O12 Er7 Er12 O4 94.2(2) . 4_566
O9 Er7 Er12 O4 105.7(9) . 4_566
Er11 Er7 Er12 O4 74.58(19) 4_566 4_566
Er8 Er7 Er12 O4 64.67(19) . 4_566
Er2 Er7 Er12 O4 -41.5(2) . 4_566
O5 Er7 Er12 O24 52.0(3) . 4_566
O17 Er7 Er12 O24 -160.0(2) . 4_566
O26 Er7 Er12 O24 123.3(2) . 4_566
O10 Er7 Er12 O24 -65.7(3) . 4_566
O21 Er7 Er12 O24 -179.9(3) . 4_566
O14 Er7 Er12 O24 -51.4(3) . 4_566
O12 Er7 Er12 O24 17.8(2) . 4_566
O9 Er7 Er12 O24 29.2(9) . 4_566
Er11 Er7 Er12 O24 -1.87(16) 4_566 4_566
Er8 Er7 Er12 O24 -11.78(16) . 4_566
Er2 Er7 Er12 O24 -117.92(16) . 4_566
O5 Er7 Er12 O25 -36.7(5) . 4_566
O17 Er7 Er12 O25 111.3(4) . 4_566
O26 Er7 Er12 O25 34.5(4) . 4_566
O10 Er7 Er12 O25 -154.4(4) . 4_566
O21 Er7 Er12 O25 91.4(5) . 4_566
O14 Er7 Er12 O25 -140.1(5) . 4_566
O12 Er7 Er12 O25 -70.9(4) . 4_566
O9 Er7 Er12 O25 -59.5(9) . 4_566
Er11 Er7 Er12 O25 -90.6(4) 4_566 4_566
Er8 Er7 Er12 O25 -100.5(4) . 4_566
Er2 Er7 Er12 O25 153.4(4) . 4_566
O5 Er7 Er12 O14 103.4(3) . .
O17 Er7 Er12 O14 -108.6(3) . .
O26 Er7 Er12 O14 174.7(3) . .
O10 Er7 Er12 O14 -14.2(3) . .
O21 Er7 Er12 O14 -128.5(3) . .
O12 Er7 Er12 O14 69.2(3) . .
O9 Er7 Er12 O14 80.7(9) . .
Er11 Er7 Er12 O14 49.6(2) 4_566 .
Er8 Er7 Er12 O14 39.7(2) . .
Er2 Er7 Er12 O14 -66.5(2) . .
O5 Er7 Er12 Er3 -89.6(2) . .
O17 Er7 Er12 Er3 58.39(19) . .
O26 Er7 Er12 Er3 -18.34(16) . .
O10 Er7 Er12 Er3 152.75(19) . .
O21 Er7 Er12 Er3 38.5(2) . .
O14 Er7 Er12 Er3 167.0(2) . .
O12 Er7 Er12 Er3 -123.80(16) . .
O9 Er7 Er12 Er3 -112.4(8) . .
Er11 Er7 Er12 Er3 -143.46(2) 4_566 .
Er8 Er7 Er12 Er3 -153.37(2) . .
Er2 Er7 Er12 Er3 100.49(4) . .
O5 Er7 Er12 Er1 166.9(3) . 4_566
O17 Er7 Er12 Er1 -45.1(2) . 4_566
O26 Er7 Er12 Er1 -121.80(17) . 4_566
O10 Er7 Er12 Er1 49.3(2) . 4_566
O21 Er7 Er12 Er1 -65.0(2) . 4_566
O14 Er7 Er12 Er1 63.5(2) . 4_566
O12 Er7 Er12 Er1 132.74(16) . 4_566
O9 Er7 Er12 Er1 144.2(8) . 4_566
Er11 Er7 Er12 Er1 113.08(6) 4_566 4_566
Er8 Er7 Er12 Er1 103.17(6) . 4_566
Er2 Er7 Er12 Er1 -2.97(8) . 4_566
O5 Er7 Er12 Er11 53.9(2) . 4_566
O17 Er7 Er12 Er11 -158.16(19) . 4_566
O26 Er7 Er12 Er11 125.12(16) . 4_566
O10 Er7 Er12 Er11 -63.79(19) . 4_566
O21 Er7 Er12 Er11 -178.1(2) . 4_566
O14 Er7 Er12 Er11 -49.6(2) . 4_566
O12 Er7 Er12 Er11 19.66(15) . 4_566
O9 Er7 Er12 Er11 31.1(8) . 4_566
Er8 Er7 Er12 Er11 -9.91(2) . 4_566
Er2 Er7 Er12 Er11 -116.05(3) . 4_566
O19 Er4 O1 Er5 99.6(5) . .
O29 Er4 O1 Er5 160.0(3) . .
O27 Er4 O1 Er5 -55.4(4) . .
O28 Er4 O1 Er5 -121.5(3) . .
O21 Er4 O1 Er5 79.2(3) . .
O26 Er4 O1 Er5 6.8(2) . .
Er9 Er4 O1 Er5 -160.8(2) . .
Er3 Er4 O1 Er5 154.35(11) . .
Er12 Er4 O1 Er5 84.6(3) . .
Er1 Er4 O1 Er5 -117.5(4) . .
O19 Er4 O1 Er1 -142.9(4) . .
O29 Er4 O1 Er1 -82.5(3) . .
O27 Er4 O1 Er1 62.1(3) . .
O28 Er4 O1 Er1 -4.0(2) . .
O21 Er4 O1 Er1 -163.4(3) . .
O26 Er4 O1 Er1 124.3(3) . .
Er9 Er4 O1 Er1 -43.3(2) . .
Er3 Er4 O1 Er1 -88.2(3) . .
Er5 Er4 O1 Er1 117.5(4) . .
Er12 Er4 O1 Er1 -157.86(13) . .
O4 Er5 O1 Er4 116.2(3) . .
O22 Er5 O1 Er4 -132.2(4) . .
O24 Er5 O1 Er4 -165.9(3) . .
O17 Er5 O1 Er4 -83.1(3) . .
O26 Er5 O1 Er4 -7.2(2) . .
O20 Er5 O1 Er4 54.5(4) . .
Er7 Er5 O1 Er4 -44.5(2) . .
Er12 Er5 O1 Er4 154.3(2) 4_565 .
Er11 Er5 O1 Er4 -163.80(14) . .
Er2 Er5 O1 Er4 -90.7(3) . .
O4 Er5 O1 Er1 0.4(2) . .
O22 Er5 O1 Er1 112.0(5) . .
O24 Er5 O1 Er1 78.4(3) . .
O17 Er5 O1 Er1 161.1(3) . .
O26 Er5 O1 Er1 -122.9(3) . .
O20 Er5 O1 Er1 -61.3(4) . .
Er7 Er5 O1 Er1 -160.3(2) . .
Er12 Er5 O1 Er1 38.5(2) 4_565 .
Er4 Er5 O1 Er1 -115.8(4) . .
Er11 Er5 O1 Er1 80.4(3) . .
Er2 Er5 O1 Er1 153.52(14) . .
O25 Er1 O1 Er4 159.0(3) . .
O28 Er1 O1 Er4 4.2(2) . .
O13 Er1 O1 Er4 102.9(4) . .
O48 Er1 O1 Er4 -53.9(4) . .
O30 Er1 O1 Er4 77.0(3) . .
O4 Er1 O1 Er4 -116.9(3) . .
O23 Er1 O1 Er4 -152.4(2) . .
Er12 Er1 O1 Er4 -157.1(2) 4_565 .
Er3 Er1 O1 Er4 157.40(13) 4_565 .
Er9 Er1 O1 Er4 40.31(19) . .
O25 Er1 O1 Er5 -84.5(3) . .
O28 Er1 O1 Er5 120.6(3) . .
O13 Er1 O1 Er5 -140.6(3) . .
O48 Er1 O1 Er5 62.6(4) . .
O30 Er1 O1 Er5 -166.5(3) . .
O4 Er1 O1 Er5 -0.4(2) . .
O23 Er1 O1 Er5 -36.0(4) . .
Er12 Er1 O1 Er5 -40.7(2) 4_565 .
Er3 Er1 O1 Er5 -86.1(3) 4_565 .
Er4 Er1 O1 Er5 116.5(4) . .
Er9 Er1 O1 Er5 156.8(2) . .
O44 Er11 O2 Er10 -126.9(3) . 4_465
O12 Er11 O2 Er10 -49.3(3) 4_565 4_465
O14 Er11 O2 Er10 63.8(5) 4_565 4_465
O24 Er11 O2 Er10 156.2(2) . 4_465
O22 Er11 O2 Er10 93.3(3) . 4_465
O3 Er11 O2 Er10 11.6(2) 4_565 4_465
O5 Er11 O2 Er10 -120.1(3) 4_565 4_465
Er7 Er11 O2 Er10 -32.1(5) 4_565 4_465
Er12 Er11 O2 Er10 158.60(11) 4_565 4_465
Er5 Er11 O2 Er10 121.3(2) . 4_465
O44 Er11 O2 Er2 120.6(3) . .
O12 Er11 O2 Er2 -161.9(2) 4_565 .
O14 Er11 O2 Er2 -48.8(5) 4_565 .
O24 Er11 O2 Er2 43.7(3) . .
O22 Er11 O2 Er2 -19.2(2) . .
O3 Er11 O2 Er2 -101.0(3) 4_565 .
O5 Er11 O2 Er2 127.4(3) 4_565 .
Er7 Er11 O2 Er2 -144.59(17) 4_565 .
Er12 Er11 O2 Er2 46.1(5) 4_565 .
Er5 Er11 O2 Er2 8.7(2) . .
Er10 Er11 O2 Er2 -112.5(4) 4_465 .
O31 Er2 O2 Er11 172.8(3) . .
O9 Er2 O2 Er11 47.7(5) . .
O17 Er2 O2 Er11 -42.2(3) . .
O8 Er2 O2 Er11 105.1(3) . .
O33 Er2 O2 Er11 -107.6(3) . .
O10 Er2 O2 Er11 -141.1(4) . .
O22 Er2 O2 Er11 18.7(2) . .
Er7 Er2 O2 Er11 -38.5(5) . .
Er6 Er2 O2 Er11 138.8(2) 1_455 .
Er10 Er2 O2 Er11 113.9(4) 4_465 .
Er5 Er2 O2 Er11 -8.7(2) . .
O31 Er2 O2 Er10 58.8(3) . 4_465
O9 Er2 O2 Er10 -66.2(4) . 4_465
O17 Er2 O2 Er10 -156.1(2) . 4_465
O8 Er2 O2 Er10 -8.8(2) . 4_465
O33 Er2 O2 Er10 138.5(3) . 4_465
O10 Er2 O2 Er10 104.9(5) . 4_465
O22 Er2 O2 Er10 -95.2(3) . 4_465
Er7 Er2 O2 Er10 -152.38(14) . 4_465
Er6 Er2 O2 Er10 24.9(2) 1_455 4_465
Er5 Er2 O2 Er10 -122.6(2) . 4_465
O12 Er8 O3 Er10 103.2(3) . 1_455
O11 Er8 O3 Er10 -2.0(2) . 1_455
O16 Er8 O3 Er10 -50.6(4) 1_455 1_455
O7 Er8 O3 Er10 -86.5(3) 1_455 1_455
O9 Er8 O3 Er10 153.3(2) . 1_455
O10 Er8 O3 Er10 -170.7(3) . 1_455
O46 Er8 O3 Er10 53.7(3) . 1_455
Er9 Er8 O3 Er10 -43.4(2) 1_455 1_455
Er7 Er8 O3 Er10 146.9(2) . 1_455
Er6 Er8 O3 Er10 -95.7(2) 1_455 1_455
Er2 Er8 O3 Er10 -164.57(13) . 1_455
O12 Er8 O3 Er11 -5.9(2) . 4_566
O11 Er8 O3 Er11 -111.2(3) . 4_566
O16 Er8 O3 Er11 -159.8(2) 1_455 4_566
O7 Er8 O3 Er11 164.4(3) 1_455 4_566
O9 Er8 O3 Er11 44.2(4) . 4_566
O10 Er8 O3 Er11 80.2(2) . 4_566
O46 Er8 O3 Er11 -55.4(4) . 4_566
Er9 Er8 O3 Er11 -152.5(2) 1_455 4_566
Er7 Er8 O3 Er11 37.79(19) . 4_566
Er6 Er8 O3 Er11 155.11(13) 1_455 4_566
Er2 Er8 O3 Er11 86.3(2) . 4_566
O22 Er5 O4 Er12 -50.6(3) . 4_565
O24 Er5 O4 Er12 12.2(2) . 4_565
O17 Er5 O4 Er12 58.7(5) . 4_565
O26 Er5 O4 Er12 163.4(2) . 4_565
O1 Er5 O4 Er12 101.4(3) . 4_565
O20 Er5 O4 Er12 -124.0(3) . 4_565
Er7 Er5 O4 Er12 142.30(18) . 4_565
Er4 Er5 O4 Er12 132.9(2) . 4_565
Er11 Er5 O4 Er12 -21.5(2) . 4_565
Er2 Er5 O4 Er12 -23.7(5) . 4_565
O22 Er5 O4 Er1 -152.5(3) . .
O24 Er5 O4 Er1 -89.7(3) . .
O17 Er5 O4 Er1 -43.2(6) . .
O26 Er5 O4 Er1 61.5(3) . .
O1 Er5 O4 Er1 -0.5(2) . .
O20 Er5 O4 Er1 134.1(3) . .
Er7 Er5 O4 Er1 40.4(5) . .
Er12 Er5 O4 Er1 -101.9(3) 4_565 .
Er4 Er5 O4 Er1 31.0(2) . .
Er11 Er5 O4 Er1 -123.4(2) . .
Er2 Er5 O4 Er1 -125.6(3) . .
O25 Er1 O4 Er5 85.8(3) . .
O28 Er1 O4 Er5 -59.4(3) . .
O13 Er1 O4 Er5 148.6(3) . .
O48 Er1 O4 Er5 -133.2(3) . .
O30 Er1 O4 Er5 23.7(5) . .
O1 Er1 O4 Er5 0.5(2) . .
O23 Er1 O4 Er5 149.8(3) . .
Er12 Er1 O4 Er5 108.7(3) 4_565 .
Er3 Er1 O4 Er5 124.4(2) 4_565 .
Er4 Er1 O4 Er5 -30.6(2) . .
Er9 Er1 O4 Er5 -36.8(4) . .
O25 Er1 O4 Er12 -22.8(2) . 4_565
O28 Er1 O4 Er12 -168.0(2) . 4_565
O13 Er1 O4 Er12 40.0(4) . 4_565
O48 Er1 O4 Er12 118.2(3) . 4_565
O30 Er1 O4 Er12 -84.9(4) . 4_565
O1 Er1 O4 Er12 -108.2(3) . 4_565
O23 Er1 O4 Er12 41.1(2) . 4_565
Er3 Er1 O4 Er12 15.7(2) 4_565 4_565
Er4 Er1 O4 Er12 -139.30(18) . 4_565
Er9 Er1 O4 Er12 -145.47(11) . 4_565
O23 Er12 O5 Er7 80.2(5) 4_566 .
O19 Er12 O5 Er7 110.3(3) . .
O21 Er12 O5 Er7 33.6(2) . .
O4 Er12 O5 Er7 -89.2(4) 4_566 .
O24 Er12 O5 Er7 -126.5(3) 4_566 .
O25 Er12 O5 Er7 163.9(2) 4_566 .
O14 Er12 O5 Er7 -47.5(2) . .
Er3 Er12 O5 Er7 114.19(17) . .
Er1 Er12 O5 Er7 -171.11(17) 4_566 .
Er11 Er12 O5 Er7 -93.2(2) 4_566 .
O23 Er12 O5 Er11 173.4(3) 4_566 4_566
O19 Er12 O5 Er11 -156.5(3) . 4_566
O21 Er12 O5 Er11 126.8(3) . 4_566
O4 Er12 O5 Er11 4.0(4) 4_566 4_566
O24 Er12 O5 Er11 -33.4(2) 4_566 4_566
O25 Er12 O5 Er11 -102.9(2) 4_566 4_566
O14 Er12 O5 Er11 45.7(2) . 4_566
Er3 Er12 O5 Er11 -152.62(10) . 4_566
Er7 Er12 O5 Er11 93.2(2) . 4_566
Er1 Er12 O5 Er11 -77.9(4) 4_566 4_566
O17 Er7 O5 Er12 -62.1(5) . .
O26 Er7 O5 Er12 -108.6(3) . .
O10 Er7 O5 Er12 93.7(3) . .
O21 Er7 O5 Er12 -33.5(2) . .
O14 Er7 O5 Er12 49.0(2) . .
O12 Er7 O5 Er12 142.4(3) . .
O9 Er7 O5 Er12 174.6(2) . .
Er11 Er7 O5 Er12 96.6(3) 4_566 .
Er8 Er7 O5 Er12 133.55(16) . .
Er2 Er7 O5 Er12 151.0(7) . .
O17 Er7 O5 Er11 -158.7(3) . 4_566
O26 Er7 O5 Er11 154.7(2) . 4_566
O10 Er7 O5 Er11 -3.0(4) . 4_566
O21 Er7 O5 Er11 -130.1(3) . 4_566
O14 Er7 O5 Er11 -47.7(2) . 4_566
O12 Er7 O5 Er11 45.8(2) . 4_566
O9 Er7 O5 Er11 77.9(3) . 4_566
Er8 Er7 O5 Er11 36.93(19) . 4_566
Er12 Er7 O5 Er11 -96.6(3) . 4_566
Er2 Er7 O5 Er11 54.4(9) . 4_566
O11 Er10 O6 Er3 -108.9(3) 1_655 .
O2 Er10 O6 Er3 137.2(4) 4_666 .
O8 Er10 O6 Er3 88.7(3) 4_666 .
O15 Er10 O6 Er3 13.9(2) . .
O3 Er10 O6 Er3 178.2(3) 1_655 .
O32 Er10 O6 Er3 -48.6(4) . .
Er2 Er10 O6 Er3 98.2(2) 4_666 .
Er11 Er10 O6 Er3 172.31(10) 4_666 .
Er9 Er10 O6 Er3 -99.2(3) . .
Er6 Er10 O6 Er3 50.90(19) 4_566 .
O11 Er10 O6 Er9 -9.7(2) 1_655 .
O2 Er10 O6 Er9 -123.6(4) 4_666 .
O8 Er10 O6 Er9 -172.1(3) 4_666 .
O15 Er10 O6 Er9 113.1(3) . .
O3 Er10 O6 Er9 -82.6(3) 1_655 .
O32 Er10 O6 Er9 50.6(4) . .
Er3 Er10 O6 Er9 99.2(3) . .
Er2 Er10 O6 Er9 -162.62(11) 4_666 .
Er11 Er10 O6 Er9 -88.5(2) 4_666 .
Er6 Er10 O6 Er9 150.1(2) 4_566 .
O47 Er3 O6 Er10 74.6(3) . .
O23 Er3 O6 Er10 -151.9(2) 4_566 .
O19 Er3 O6 Er10 114.2(3) . .
O15 Er3 O6 Er10 -13.9(2) . .
O13 Er3 O6 Er10 -86.7(3) 4_566 .
O25 Er3 O6 Er10 -86.0(5) 4_566 .
O29 Er3 O6 Er10 144.8(3) . .
Er12 Er3 O6 Er10 -177.82(4) . .
Er9 Er3 O6 Er10 107.3(3) . .
Er1 Er3 O6 Er10 -104.7(2) 4_566 .
Er4 Er3 O6 Er10 122.29(18) . .
O47 Er3 O6 Er9 -32.8(2) . .
O23 Er3 O6 Er9 100.8(2) 4_566 .
O19 Er3 O6 Er9 6.8(4) . .
O15 Er3 O6 Er9 -121.2(3) . .
O13 Er3 O6 Er9 165.9(3) 4_566 .
O25 Er3 O6 Er9 166.7(4) 4_566 .
O29 Er3 O6 Er9 37.5(2) . .
Er12 Er3 O6 Er9 74.8(3) . .
Er1 Er3 O6 Er9 147.99(12) 4_566 .
Er4 Er3 O6 Er9 15.0(2) . .
O47 Er9 O6 Er10 -72.7(3) . .
O29 Er9 O6 Er10 -146.1(3) . .
O7 Er9 O6 Er10 93.3(3) . .
O30 Er9 O6 Er10 155.3(2) . .
O11 Er9 O6 Er10 9.5(2) 1_655 .
O28 Er9 O6 Er10 -103.5(3) . .
O16 Er9 O6 Er10 59.2(4) . .
Er8 Er9 O6 Er10 50.3(2) 1_655 .
Er3 Er9 O6 Er10 -105.6(3) . .
Er6 Er9 O6 Er10 108.3(2) . .
Er4 Er9 O6 Er10 -120.86(19) . .
O47 Er9 O6 Er3 32.9(2) . .
O29 Er9 O6 Er3 -40.4(2) . .
O7 Er9 O6 Er3 -161.1(3) . .
O30 Er9 O6 Er3 -99.1(3) . .
O11 Er9 O6 Er3 115.2(3) 1_655 .
O28 Er9 O6 Er3 2.2(4) . .
O16 Er9 O6 Er3 164.9(2) . .
Er8 Er9 O6 Er3 155.97(19) 1_655 .
Er6 Er9 O6 Er3 -146.05(12) . .
Er4 Er9 O6 Er3 -15.2(2) . .
O47 Er9 O7 Er8 -74.2(5) . 1_655
O29 Er9 O7 Er8 -161.6(2) . 1_655
O30 Er9 O7 Er8 130.0(3) . 1_655
O11 Er9 O7 Er8 -25.0(2) 1_655 1_655
O28 Er9 O7 Er8 98.7(3) . 1_655
O6 Er9 O7 Er8 -97.6(2) . 1_655
O16 Er9 O7 Er8 51.6(2) . 1_655
Er3 Er9 O7 Er8 -111.66(16) . 1_655
Er6 Er9 O7 Er8 101.8(3) . 1_655
Er4 Er9 O7 Er8 170.62(9) . 1_655
O47 Er9 O7 Er6 -175.9(3) . .
O29 Er9 O7 Er6 96.7(2) . .
O30 Er9 O7 Er6 28.2(2) . .
O11 Er9 O7 Er6 -126.8(2) 1_655 .
O28 Er9 O7 Er6 -3.1(4) . .
O6 Er9 O7 Er6 160.6(3) . .
O16 Er9 O7 Er6 -50.1(2) . .
Er8 Er9 O7 Er6 -101.8(3) 1_655 .
Er3 Er9 O7 Er6 146.57(12) . .
Er4 Er9 O7 Er6 68.8(3) . .
O31 Er6 O7 Er8 82.8(3) 1_655 1_655
O30 Er6 O7 Er8 -123.4(3) . 1_655
O13 Er6 O7 Er8 -74.3(3) . 1_655
O15 Er6 O7 Er8 133.0(5) 4_565 1_655
O16 Er6 O7 Er8 -41.8(2) . 1_655
O8 Er6 O7 Er8 24.1(3) 1_655 1_655
O45 Er6 O7 Er8 159.9(3) . 1_655
Er9 Er6 O7 Er8 -94.4(3) . 1_655
Er2 Er6 O7 Er8 48.32(19) 1_655 1_655
Er10 Er6 O7 Er8 54.6(4) 4_565 1_655
O31 Er6 O7 Er9 177.2(3) 1_655 .
O30 Er6 O7 Er9 -29.0(2) . .
O13 Er6 O7 Er9 20.1(4) . .
O15 Er6 O7 Er9 -132.6(5) 4_565 .
O16 Er6 O7 Er9 52.6(2) . .
O8 Er6 O7 Er9 118.5(2) 1_655 .
O45 Er6 O7 Er9 -105.7(3) . .
Er2 Er6 O7 Er9 142.70(19) 1_655 .
Er8 Er6 O7 Er9 94.4(3) 1_655 .
Er10 Er6 O7 Er9 149.02(12) 4_565 .
O31 Er2 O8 Er10 -84.7(3) . 4_465
O9 Er2 O8 Er10 157.7(3) . 4_465
O17 Er2 O8 Er10 110.9(4) . 4_465
O2 Er2 O8 Er10 8.7(2) . 4_465
O33 Er2 O8 Er10 -38.9(4) . 4_465
O10 Er2 O8 Er10 -148.4(2) . 4_465
O22 Er2 O8 Er10 81.4(2) . 4_465
Er7 Er2 O8 Er10 166.53(9) . 4_465
Er6 Er2 O8 Er10 -109.7(3) 1_455 4_465
Er5 Er2 O8 Er10 97.2(2) . 4_465
O31 Er2 O8 Er6 25.0(2) . 1_455
O9 Er2 O8 Er6 -92.6(3) . 1_455
O17 Er2 O8 Er6 -139.3(3) . 1_455
O2 Er2 O8 Er6 118.5(3) . 1_455
O33 Er2 O8 Er6 70.8(4) . 1_455
O10 Er2 O8 Er6 -38.7(3) . 1_455
O22 Er2 O8 Er6 -168.9(3) . 1_455
Er7 Er2 O8 Er6 -83.7(2) . 1_455
Er10 Er2 O8 Er6 109.7(3) 4_465 1_455
Er5 Er2 O8 Er6 -153.07(14) . 1_455
O31 Er2 O9 Er8 16.1(3) . .
O17 Er2 O9 Er8 -124.2(3) . .
O2 Er2 O9 Er8 133.6(3) . .
O8 Er2 O9 Er8 79.0(3) . .
O33 Er2 O9 Er8 -83.5(4) . .
O10 Er2 O9 Er8 -42.5(2) . .
O22 Er2 O9 Er8 161.8(3) . .
Er7 Er2 O9 Er8 -91.2(3) . .
Er6 Er2 O9 Er8 40.0(2) 1_455 .
Er10 Er2 O9 Er8 94.3(2) 4_465 .
Er5 Er2 O9 Er8 -161.2(3) . .
O31 Er2 O9 Er7 107.3(2) . .
O17 Er2 O9 Er7 -33.0(2) . .
O2 Er2 O9 Er7 -135.2(3) . .
O8 Er2 O9 Er7 170.2(2) . .
O33 Er2 O9 Er7 7.7(5) . .
O10 Er2 O9 Er7 48.7(2) . .
O22 Er2 O9 Er7 -107.0(2) . .
Er6 Er2 O9 Er7 131.22(17) 1_455 .
Er10 Er2 O9 Er7 -174.49(8) 4_465 .
Er5 Er2 O9 Er7 -70.06(16) . .
O12 Er8 O9 Er2 133.0(3) . .
O11 Er8 O9 Er2 -148.8(4) . .
O16 Er8 O9 Er2 -77.0(3) 1_455 .
O7 Er8 O9 Er2 -16.7(4) 1_455 .
O10 Er8 O9 Er2 43.6(2) . .
O46 Er8 O9 Er2 -149.1(3) . .
O3 Er8 O9 Er2 85.5(3) . .
Er9 Er8 O9 Er2 -67.9(3) 1_455 .
Er7 Er8 O9 Er2 94.3(3) . .
Er6 Er8 O9 Er2 -39.9(2) 1_455 .
O12 Er8 O9 Er7 38.7(2) . .
O11 Er8 O9 Er7 116.9(4) . .
O16 Er8 O9 Er7 -171.4(2) 1_455 .
O7 Er8 O9 Er7 -111.0(2) 1_455 .
O10 Er8 O9 Er7 -50.7(2) . .
O46 Er8 O9 Er7 116.6(3) . .
O3 Er8 O9 Er7 -8.8(3) . .
Er9 Er8 O9 Er7 -162.26(7) 1_455 .
Er6 Er8 O9 Er7 -134.20(16) 1_455 .
Er2 Er8 O9 Er7 -94.3(3) . .
O5 Er7 O9 Er2 -173.4(2) . .
O17 Er7 O9 Er2 34.0(2) . .
O26 Er7 O9 Er2 110.3(2) . .
O10 Er7 O9 Er2 -52.9(2) . .
O21 Er7 O9 Er2 62.5(5) . .
O14 Er7 O9 Er2 -84.3(3) . .
O12 Er7 O9 Er2 -142.5(3) . .
Er11 Er7 O9 Er2 -125.82(15) 4_566 .
Er8 Er7 O9 Er2 -106.4(3) . .
Er12 Er7 O9 Er2 -154.5(7) . .
O5 Er7 O9 Er8 -67.0(3) . .
O17 Er7 O9 Er8 140.5(3) . .
O26 Er7 O9 Er8 -143.2(2) . .
O10 Er7 O9 Er8 53.5(2) . .
O21 Er7 O9 Er8 169.0(3) . .
O14 Er7 O9 Er8 22.2(4) . .
O12 Er7 O9 Er8 -36.0(2) . .
Er11 Er7 O9 Er8 -19.4(2) 4_566 .
Er12 Er7 O9 Er8 -48.0(9) . .
Er2 Er7 O9 Er8 106.4(3) . .
O5 Er7 O10 Er8 64.0(3) . .
O17 Er7 O10 Er8 -128.7(3) . .
O26 Er7 O10 Er8 -80.0(4) . .
O21 Er7 O10 Er8 165.6(2) . .
O14 Er7 O10 Er8 103.9(2) . .
O12 Er7 O10 Er8 19.9(2) . .
O9 Er7 O10 Er8 -53.4(2) . .
Er11 Er7 O10 Er8 61.85(16) 4_566 .
Er12 Er7 O10 Er8 113.88(16) . .
Er2 Er7 O10 Er8 -102.8(3) . .
O5 Er7 O10 Er2 166.7(2) . .
O17 Er7 O10 Er2 -25.9(2) . .
O26 Er7 O10 Er2 22.8(4) . .
O21 Er7 O10 Er2 -91.6(3) . .
O14 Er7 O10 Er2 -153.3(3) . .
O12 Er7 O10 Er2 122.7(2) . .
O9 Er7 O10 Er2 49.4(2) . .
Er11 Er7 O10 Er2 164.63(18) 4_566 .
Er8 Er7 O10 Er2 102.8(3) . .
Er12 Er7 O10 Er2 -143.34(11) . .
O12 Er8 O10 Er7 -21.8(2) . .
O11 Er8 O10 Er7 -112.1(4) . .
O16 Er8 O10 Er7 134.9(2) 1_455 .
O7 Er8 O10 Er7 -173.1(2) 1_455 .
O9 Er8 O10 Er7 56.7(2) . .
O46 Er8 O10 Er7 40.3(4) . .
O3 Er8 O10 Er7 -91.8(2) . .
Er9 Er8 O10 Er7 -170.91(7) 1_455 .
Er6 Er8 O10 Er7 146.27(19) 1_455 .
Er2 Er8 O10 Er7 96.7(3) . .
O12 Er8 O10 Er2 -118.5(3) . .
O11 Er8 O10 Er2 151.2(3) . .
O16 Er8 O10 Er2 38.1(3) 1_455 .
O7 Er8 O10 Er2 90.2(2) 1_455 .
O9 Er8 O10 Er2 -40.0(2) . .
O46 Er8 O10 Er2 -56.4(4) . .
O3 Er8 O10 Er2 171.5(3) . .
Er9 Er8 O10 Er2 92.4(2) 1_455 .
Er7 Er8 O10 Er2 -96.7(3) . .
Er6 Er8 O10 Er2 49.56(17) 1_455 .
O31 Er2 O10 Er7 179.6(3) . .
O9 Er2 O10 Er7 -54.2(2) . .
O17 Er2 O10 Er7 26.0(2) . .
O2 Er2 O10 Er7 132.0(5) . .
O8 Er2 O10 Er7 -122.1(2) . .
O33 Er2 O10 Er7 99.7(3) . .
O22 Er2 O10 Er7 -22.9(4) . .
Er6 Er2 O10 Er7 -145.5(2) 1_455 .
Er10 Er2 O10 Er7 -153.78(9) 4_465 .
Er5 Er2 O10 Er7 0.3(2) . .
O31 Er2 O10 Er8 -84.9(3) . .
O9 Er2 O10 Er8 41.3(2) . .
O17 Er2 O10 Er8 121.5(3) . .
O2 Er2 O10 Er8 -132.5(5) . .
O8 Er2 O10 Er8 -26.6(3) . .
O33 Er2 O10 Er8 -164.8(3) . .
O22 Er2 O10 Er8 72.7(3) . .
Er7 Er2 O10 Er8 95.6(3) . .
Er6 Er2 O10 Er8 -49.93(17) 1_455 .
Er10 Er2 O10 Er8 -58.2(3) 4_465 .
Er5 Er2 O10 Er8 95.84(18) . .
O12 Er8 O11 Er10 -62.9(3) . 1_455
O16 Er8 O11 Er10 147.7(3) 1_455 1_455
O7 Er8 O11 Er10 84.8(3) 1_455 1_455
O9 Er8 O11 Er10 -136.1(4) . 1_455
O10 Er8 O11 Er10 23.5(5) . 1_455
O46 Er8 O11 Er10 -135.8(3) . 1_455
O3 Er8 O11 Er10 2.2(2) . 1_455
Er9 Er8 O11 Er10 110.2(3) 1_455 1_455
Er7 Er8 O11 Er10 -50.1(4) . 1_455
Er6 Er8 O11 Er10 119.2(2) 1_455 1_455
Er2 Er8 O11 Er10 124.0(4) . 1_455
O12 Er8 O11 Er9 -173.0(2) . 1_455
O16 Er8 O11 Er9 37.6(2) 1_455 1_455
O7 Er8 O11 Er9 -25.4(2) 1_455 1_455
O9 Er8 O11 Er9 113.8(4) . 1_455
O10 Er8 O11 Er9 -86.6(4) . 1_455
O46 Er8 O11 Er9 114.1(3) . 1_455
O3 Er8 O11 Er9 -108.0(2) . 1_455
Er7 Er8 O11 Er9 -160.24(7) . 1_455
Er6 Er8 O11 Er9 9.1(2) 1_455 1_455
Er2 Er8 O11 Er9 13.9(6) . 1_455
O11 Er8 O12 Er11 72.5(3) . 4_566
O16 Er8 O12 Er11 147.6(3) 1_455 4_566
O7 Er8 O12 Er11 -11.5(6) 1_455 4_566
O9 Er8 O12 Er11 -135.8(3) . 4_566
O10 Er8 O12 Er11 -75.0(3) . 4_566
O46 Er8 O12 Er11 148.1(3) . 4_566
O3 Er8 O12 Er11 6.7(3) . 4_566
Er9 Er8 O12 Er11 65.0(4) 1_455 4_566
Er7 Er8 O12 Er11 -95.7(3) . 4_566
Er6 Er8 O12 Er11 -113.8(4) 1_455 4_566
Er2 Er8 O12 Er11 -109.7(2) . 4_566
O11 Er8 O12 Er7 168.2(2) . .
O16 Er8 O12 Er7 -116.7(4) 1_455 .
O7 Er8 O12 Er7 84.2(4) 1_455 .
O9 Er8 O12 Er7 -40.1(2) . .
O10 Er8 O12 Er7 20.7(2) . .
O46 Er8 O12 Er7 -116.2(3) . .
O3 Er8 O12 Er7 102.4(2) . .
Er9 Er8 O12 Er7 160.76(7) 1_455 .
Er6 Er8 O12 Er7 -18.1(6) 1_455 .
Er2 Er8 O12 Er7 -13.97(19) . .
O5 Er7 O12 Er8 -166.6(3) . .
O17 Er7 O12 Er8 33.9(4) . .
O26 Er7 O12 Er8 117.9(2) . .
O10 Er7 O12 Er8 -21.5(2) . .
O21 Er7 O12 Er8 -160.7(2) . .
O14 Er7 O12 Er8 -102.0(2) . .
O9 Er7 O12 Er8 39.3(2) . .
Er11 Er7 O12 Er8 -116.9(3) 4_566 .
Er12 Er7 O12 Er8 -143.03(16) . .
Er2 Er7 O12 Er8 15.0(2) . .
O5 Er7 O12 Er11 -49.7(2) . 4_566
O17 Er7 O12 Er11 150.8(3) . 4_566
O26 Er7 O12 Er11 -125.2(2) . 4_566
O10 Er7 O12 Er11 95.4(2) . 4_566
O21 Er7 O12 Er11 -43.8(4) . 4_566
O14 Er7 O12 Er11 14.9(2) . 4_566
O9 Er7 O12 Er11 156.1(3) . 4_566
Er8 Er7 O12 Er11 116.9(3) . 4_566
Er12 Er7 O12 Er11 -26.14(19) . 4_566
Er2 Er7 O12 Er11 131.93(15) . 4_566
O25 Er1 O13 Er6 -83.9(3) . .
O28 Er1 O13 Er6 60.1(3) . .
O48 Er1 O13 Er6 134.7(3) . .
O30 Er1 O13 Er6 0.5(2) . .
O4 Er1 O13 Er6 -147.9(3) . .
O1 Er1 O13 Er6 -26.7(5) . .
O23 Er1 O13 Er6 -149.0(3) . .
Er12 Er1 O13 Er6 -121.7(2) 4_565 .
Er3 Er1 O13 Er6 -110.8(4) 4_565 .
Er4 Er1 O13 Er6 31.0(4) . .
Er9 Er1 O13 Er6 35.5(2) . .
O25 Er1 O13 Er3 26.9(2) . 4_565
O28 Er1 O13 Er3 170.9(2) . 4_565
O48 Er1 O13 Er3 -114.5(3) . 4_565
O30 Er1 O13 Er3 111.4(3) . 4_565
O4 Er1 O13 Er3 -37.1(4) . 4_565
O1 Er1 O13 Er3 84.1(4) . 4_565
O23 Er1 O13 Er3 -38.2(2) . 4_565
Er12 Er1 O13 Er3 -10.9(2) 4_565 4_565
Er4 Er1 O13 Er3 141.82(12) . 4_565
Er9 Er1 O13 Er3 146.4(2) . 4_565
O31 Er6 O13 Er1 170.5(3) 1_655 .
O30 Er6 O13 Er1 -0.5(2) . .
O15 Er6 O13 Er1 118.3(3) 4_565 .
O16 Er6 O13 Er1 -80.3(3) . .
O8 Er6 O13 Er1 -166.3(3) 1_655 .
O45 Er6 O13 Er1 56.4(4) . .
O7 Er6 O13 Er1 -51.6(4) . .
Er9 Er6 O13 Er1 -38.5(2) . .
Er2 Er6 O13 Er1 -158.68(16) 1_655 .
Er8 Er6 O13 Er1 -91.2(2) 1_655 .
Er10 Er6 O13 Er1 156.2(3) 4_565 .
O31 Er6 O13 Er3 66.2(5) 1_655 4_565
O30 Er6 O13 Er3 -104.9(3) . 4_565
O15 Er6 O13 Er3 14.0(2) 4_565 4_565
O16 Er6 O13 Er3 175.3(3) . 4_565
O8 Er6 O13 Er3 89.3(3) 1_655 4_565
O45 Er6 O13 Er3 -48.0(3) . 4_565
O7 Er6 O13 Er3 -156.0(2) . 4_565
Er9 Er6 O13 Er3 -142.8(2) . 4_565
Er2 Er6 O13 Er3 97.0(2) 1_655 4_565
Er8 Er6 O13 Er3 164.46(15) 1_655 4_565
Er10 Er6 O13 Er3 51.82(19) 4_565 4_565
O5 Er7 O14 Er11 51.7(2) . 4_566
O17 Er7 O14 Er11 -163.9(2) . 4_566
O26 Er7 O14 Er11 88.0(4) . 4_566
O10 Er7 O14 Er11 -95.9(2) . 4_566
O21 Er7 O14 Er11 129.0(3) . 4_566
O12 Er7 O14 Er11 -14.8(2) . 4_566
O9 Er7 O14 Er11 -68.8(3) . 4_566
Er8 Er7 O14 Er11 -53.71(18) . 4_566
Er12 Er7 O14 Er11 96.3(3) . 4_566
Er2 Er7 O14 Er11 -116.33(16) . 4_566
O5 Er7 O14 Er12 -44.6(2) . .
O17 Er7 O14 Er12 99.8(3) . .
O26 Er7 O14 Er12 -8.3(4) . .
O10 Er7 O14 Er12 167.8(3) . .
O21 Er7 O14 Er12 32.7(2) . .
O12 Er7 O14 Er12 -111.1(2) . .
O9 Er7 O14 Er12 -165.1(2) . .
Er11 Er7 O14 Er12 -96.3(3) 4_566 .
Er8 Er7 O14 Er12 -150.04(16) . .
Er2 Er7 O14 Er12 147.34(11) . .
O5 Er12 O14 Er11 -49.2(2) . 4_566
O23 Er12 O14 Er11 164.4(2) 4_566 4_566
O19 Er12 O14 Er11 -78.0(3) . 4_566
O21 Er12 O14 Er11 -128.3(3) . 4_566
O4 Er12 O14 Er11 105.3(2) 4_566 4_566
O24 Er12 O14 Er11 31.5(2) 4_566 4_566
O25 Er12 O14 Er11 50.6(5) 4_566 4_566
Er3 Er12 O14 Er11 -135.9(4) . 4_566
Er7 Er12 O14 Er11 -95.2(3) . 4_566
Er1 Er12 O14 Er11 104.09(19) 4_566 4_566
O5 Er12 O14 Er7 45.9(2) . .
O23 Er12 O14 Er7 -100.4(3) 4_566 .
O19 Er12 O14 Er7 17.2(4) . .
O21 Er12 O14 Er7 -33.1(2) . .
O4 Er12 O14 Er7 -159.6(2) 4_566 .
O24 Er12 O14 Er7 126.7(3) 4_566 .
O25 Er12 O14 Er7 145.8(4) 4_566 .
Er3 Er12 O14 Er7 -40.8(7) . .
Er1 Er12 O14 Er7 -160.73(7) 4_566 .
Er11 Er12 O14 Er7 95.2(3) 4_566 .
O11 Er10 O15 Er3 51.0(3) 1_655 .
O6 Er10 O15 Er3 -13.8(2) . .
O2 Er10 O15 Er3 -167.0(2) 4_666 .
O8 Er10 O15 Er3 -104.1(3) 4_666 .
O3 Er10 O15 Er3 -53.8(6) 1_655 .
O32 Er10 O15 Er3 124.6(3) . .
Er2 Er10 O15 Er3 -137.39(19) 4_666 .
Er11 Er10 O15 Er3 -151.73(16) 4_666 .
Er9 Er10 O15 Er3 21.0(2) . .
Er6 Er10 O15 Er3 -112.9(3) 4_566 .
O11 Er10 O15 Er6 163.9(2) 1_655 4_566
O6 Er10 O15 Er6 99.0(3) . 4_566
O2 Er10 O15 Er6 -54.1(3) 4_666 4_566
O8 Er10 O15 Er6 8.8(2) 4_666 4_566
O3 Er10 O15 Er6 59.1(6) 1_655 4_566
O32 Er10 O15 Er6 -122.6(3) . 4_566
Er3 Er10 O15 Er6 112.9(3) . 4_566
Er2 Er10 O15 Er6 -24.5(2) 4_666 4_566
Er11 Er10 O15 Er6 -38.9(5) 4_666 4_566
Er9 Er10 O15 Er6 133.9(2) . 4_566
O47 Er3 O15 Er10 -59.4(3) . .
O23 Er3 O15 Er10 113.9(3) 4_566 .
O19 Er3 O15 Er10 -125.0(3) . .
O6 Er3 O15 Er10 13.5(2) . .
O13 Er3 O15 Er10 97.0(3) 4_566 .
O25 Er3 O15 Er10 167.8(2) 4_566 .
O29 Er3 O15 Er10 -18.0(4) . .
Er12 Er3 O15 Er10 179.44(3) . .
Er9 Er3 O15 Er10 -22.7(2) . .
Er1 Er3 O15 Er10 128.49(18) 4_566 .
Er4 Er3 O15 Er10 -77.0(3) . .
O47 Er3 O15 Er6 -170.5(3) . 4_566
O23 Er3 O15 Er6 2.7(5) 4_566 4_566
O19 Er3 O15 Er6 123.9(3) . 4_566
O6 Er3 O15 Er6 -97.6(3) . 4_566
O13 Er3 O15 Er6 -14.1(2) 4_566 4_566
O25 Er3 O15 Er6 56.6(3) 4_566 4_566
O29 Er3 O15 Er6 -129.2(3) . 4_566
Er12 Er3 O15 Er6 68.3(3) . 4_566
Er9 Er3 O15 Er6 -133.9(2) . 4_566
Er1 Er3 O15 Er6 17.3(2) 4_566 4_566
Er4 Er3 O15 Er6 171.84(6) . 4_566
O31 Er6 O16 Er8 -19.2(3) 1_655 1_655
O30 Er6 O16 Er8 124.0(3) . 1_655
O13 Er6 O16 Er8 -163.1(3) . 1_655
O15 Er6 O16 Er8 -134.2(3) 4_565 1_655
O8 Er6 O16 Er8 -80.8(2) 1_655 1_655
O45 Er6 O16 Er8 75.6(4) . 1_655
O7 Er6 O16 Er8 42.8(2) . 1_655
Er9 Er6 O16 Er8 92.5(3) . 1_655
Er2 Er6 O16 Er8 -42.5(2) 1_655 1_655
Er10 Er6 O16 Er8 -96.1(2) 4_565 1_655
O31 Er6 O16 Er9 -111.7(2) 1_655 .
O30 Er6 O16 Er9 31.5(2) . .
O13 Er6 O16 Er9 104.3(2) . .
O15 Er6 O16 Er9 133.3(3) 4_565 .
O8 Er6 O16 Er9 -173.3(2) 1_655 .
O45 Er6 O16 Er9 -17.0(4) . .
O7 Er6 O16 Er9 -49.7(2) . .
Er2 Er6 O16 Er9 -135.01(17) 1_655 .
Er8 Er6 O16 Er9 -92.5(3) 1_655 .
Er10 Er6 O16 Er9 171.32(8) 4_565 .
O47 Er9 O16 Er8 87.2(4) . 1_655
O29 Er9 O16 Er8 -138.6(4) . 1_655
O7 Er9 O16 Er8 -52.1(2) . 1_655
O30 Er9 O16 Er8 -135.6(3) . 1_655
O11 Er9 O16 Er8 35.7(2) 1_655 1_655
O28 Er9 O16 Er8 156.1(2) . 1_655
O6 Er9 O16 Er8 -13.1(4) . 1_655
Er3 Er9 O16 Er8 28.9(7) . 1_655
Er6 Er9 O16 Er8 -104.5(3) . 1_655
Er4 Er9 O16 Er8 167.01(5) . 1_655
O47 Er9 O16 Er6 -168.3(3) . .
O29 Er9 O16 Er6 -34.1(5) . .
O7 Er9 O16 Er6 52.4(2) . .
O30 Er9 O16 Er6 -31.1(2) . .
O11 Er9 O16 Er6 140.2(3) 1_655 .
O28 Er9 O16 Er6 -99.4(2) . .
O6 Er9 O16 Er6 91.4(3) . .
Er8 Er9 O16 Er6 104.5(3) 1_655 .
Er3 Er9 O16 Er6 133.4(5) . .
Er4 Er9 O16 Er6 -88.5(2) . .
O4 Er5 O17 Er7 126.7(4) . .
O22 Er5 O17 Er7 -113.5(3) . .
O24 Er5 O17 Er7 172.1(3) . .
O26 Er5 O17 Er7 12.2(2) . .
O1 Er5 O17 Er7 87.0(3) . .
O20 Er5 O17 Er7 -50.0(4) . .
Er12 Er5 O17 Er7 165.39(11) 4_565 .
Er4 Er5 O17 Er7 51.46(19) . .
Er11 Er5 O17 Er7 -150.8(2) . .
Er2 Er5 O17 Er7 -103.7(3) . .
O4 Er5 O17 Er2 -129.5(4) . .
O22 Er5 O17 Er2 -9.8(2) . .
O24 Er5 O17 Er2 -84.1(3) . .
O26 Er5 O17 Er2 115.9(3) . .
O1 Er5 O17 Er2 -169.3(3) . .
O20 Er5 O17 Er2 53.8(4) . .
Er7 Er5 O17 Er2 103.7(3) . .
Er12 Er5 O17 Er2 -90.9(2) 4_565 .
Er4 Er5 O17 Er2 155.2(2) . .
Er11 Er5 O17 Er2 -47.1(2) . .
O5 Er7 O17 Er5 -60.4(5) . .
O26 Er7 O17 Er5 -12.2(2) . .
O10 Er7 O17 Er5 138.0(3) . .
O21 Er7 O17 Er5 -88.0(3) . .
O14 Er7 O17 Er5 -153.3(2) . .
O12 Er7 O17 Er5 82.1(4) . .
O9 Er7 O17 Er5 76.7(3) . .
Er11 Er7 O17 Er5 172.0(3) 4_566 .
Er8 Er7 O17 Er5 103.91(19) . .
Er12 Er7 O17 Er5 -101.4(2) . .
Er2 Er7 O17 Er5 110.7(3) . .
O5 Er7 O17 Er2 -171.0(3) . .
O26 Er7 O17 Er2 -122.8(3) . .
O10 Er7 O17 Er2 27.3(2) . .
O21 Er7 O17 Er2 161.3(3) . .
O14 Er7 O17 Er2 96.0(3) . .
O12 Er7 O17 Er2 -28.6(5) . .
O9 Er7 O17 Er2 -33.9(2) . .
Er11 Er7 O17 Er2 61.3(6) 4_566 .
Er8 Er7 O17 Er2 -6.8(2) . .
Er12 Er7 O17 Er2 147.90(12) . .
O31 Er2 O17 Er5 -177.9(3) . .
O9 Er2 O17 Er5 -70.5(3) . .
O2 Er2 O17 Er5 70.2(3) . .
O8 Er2 O17 Er5 -21.7(5) . .
O33 Er2 O17 Er5 136.5(3) . .
O10 Er2 O17 Er5 -133.2(3) . .
O22 Er2 O17 Er5 9.3(2) . .
Er7 Er2 O17 Er5 -107.0(3) . .
Er6 Er2 O17 Er5 -112.1(3) 1_455 .
Er10 Er2 O17 Er5 46.6(4) 4_465 .
O31 Er2 O17 Er7 -70.9(4) . .
O9 Er2 O17 Er7 36.4(2) . .
O2 Er2 O17 Er7 177.2(2) . .
O8 Er2 O17 Er7 85.2(4) . .
O33 Er2 O17 Er7 -116.5(3) . .
O10 Er2 O17 Er7 -26.2(2) . .
O22 Er2 O17 Er7 116.2(3) . .
Er6 Er2 O17 Er7 -5.1(6) 1_455 .
Er10 Er2 O17 Er7 153.51(9) 4_465 .
Er5 Er2 O17 Er7 107.0(3) . .
O29 Er4 O19 Er12 -85.0(3) . .
O1 Er4 O19 Er12 -22.4(7) . .
O27 Er4 O19 Er12 135.9(3) . .
O28 Er4 O19 Er12 -152.6(2) . .
O21 Er4 O19 Er12 -1.2(2) . .
O26 Er4 O19 Er12 62.6(3) . .
Er9 Er4 O19 Er12 -120.8(2) . .
Er3 Er4 O19 Er12 -103.0(4) . .
Er5 Er4 O19 Er12 44.0(4) . .
Er1 Er4 O19 Er12 -128.1(3) . .
O29 Er4 O19 Er3 18.0(2) . .
O1 Er4 O19 Er3 80.5(6) . .
O27 Er4 O19 Er3 -121.1(3) . .
O28 Er4 O19 Er3 -49.6(4) . .
O21 Er4 O19 Er3 101.8(3) . .
O26 Er4 O19 Er3 165.6(2) . .
Er9 Er4 O19 Er3 -17.9(2) . .
Er5 Er4 O19 Er3 146.97(12) . .
Er12 Er4 O19 Er3 103.0(4) . .
Er1 Er4 O19 Er3 -25.1(6) . .
O5 Er12 O19 Er4 -76.5(3) . .
O23 Er12 O19 Er4 88.1(3) 4_566 .
O21 Er12 O19 Er4 1.2(2) . .
O4 Er12 O19 Er4 124.7(3) 4_566 .
O24 Er12 O19 Er4 -139.8(3) 4_566 .
O25 Er12 O19 Er4 153.3(3) 4_566 .
O14 Er12 O19 Er4 -49.8(4) . .
Er3 Er12 O19 Er4 108.8(3) . .
Er7 Er12 O19 Er4 -38.3(2) . .
Er1 Er12 O19 Er4 128.5(2) 4_566 .
Er11 Er12 O19 Er4 -94.0(2) 4_566 .
O5 Er12 O19 Er3 174.6(3) . .
O23 Er12 O19 Er3 -20.8(2) 4_566 .
O21 Er12 O19 Er3 -107.6(3) . .
O4 Er12 O19 Er3 15.9(5) 4_566 .
O24 Er12 O19 Er3 111.4(2) 4_566 .
O25 Er12 O19 Er3 44.4(2) 4_566 .
O14 Er12 O19 Er3 -158.6(2) . .
Er7 Er12 O19 Er3 -147.09(18) . .
Er1 Er12 O19 Er3 19.7(2) 4_566 .
Er11 Er12 O19 Er3 157.16(12) 4_566 .
O47 Er3 O19 Er4 52.4(3) . .
O23 Er3 O19 Er4 -91.9(3) 4_566 .
O15 Er3 O19 Er4 122.4(3) . .
O6 Er3 O19 Er4 13.4(5) . .
O13 Er3 O19 Er4 -134.0(3) 4_566 .
O25 Er3 O19 Er4 -156.9(3) 4_566 .
O29 Er3 O19 Er4 -16.8(2) . .
Er12 Er3 O19 Er4 -112.6(3) . .
Er9 Er3 O19 Er4 18.1(2) . .
Er1 Er3 O19 Er4 -131.8(2) 4_566 .
O47 Er3 O19 Er12 165.0(3) . .
O23 Er3 O19 Er12 20.7(2) 4_566 .
O15 Er3 O19 Er12 -125.0(3) . .
O6 Er3 O19 Er12 126.0(3) . .
O13 Er3 O19 Er12 -21.4(4) 4_566 .
O25 Er3 O19 Er12 -44.3(2) 4_566 .
O29 Er3 O19 Er12 95.8(3) . .
Er9 Er3 O19 Er12 130.70(17) . .
Er1 Er3 O19 Er12 -19.2(2) 4_566 .
Er4 Er3 O19 Er12 112.6(3) . .
O5 Er12 O21 Er7 -32.8(2) . .
O23 Er12 O21 Er7 169.6(3) 4_566 .
O19 Er12 O21 Er7 -109.5(3) . .
O4 Er12 O21 Er7 106.8(3) 4_566 .
O24 Er12 O21 Er7 0.1(5) 4_566 .
O25 Er12 O21 Er7 -146.1(2) 4_566 .
O14 Er12 O21 Er7 33.3(2) . .
Er3 Er12 O21 Er7 -148.91(18) . .
Er1 Er12 O21 Er7 160.33(7) 4_566 .
Er11 Er12 O21 Er7 1.7(2) 4_566 .
O5 Er12 O21 Er4 75.6(3) . .
O23 Er12 O21 Er4 -82.0(3) 4_566 .
O19 Er12 O21 Er4 -1.1(2) . .
O4 Er12 O21 Er4 -144.9(2) 4_566 .
O24 Er12 O21 Er4 108.4(4) 4_566 .
O25 Er12 O21 Er4 -37.7(4) 4_566 .
O14 Er12 O21 Er4 141.6(3) . .
Er3 Er12 O21 Er4 -40.6(2) . .
Er7 Er12 O21 Er4 108.3(3) . .
Er1 Er12 O21 Er4 -91.3(2) 4_566 .
Er11 Er12 O21 Er4 110.02(19) 4_566 .
O5 Er7 O21 Er12 32.3(2) . .
O17 Er7 O21 Er12 -162.4(3) . .
O26 Er7 O21 Er12 120.1(3) . .
O10 Er7 O21 Er12 -97.4(3) . .
O14 Er7 O21 Er12 -34.1(2) . .
O12 Er7 O21 Er12 26.7(4) . .
O9 Er7 O21 Er12 170.2(3) . .
Er11 Er7 O21 Er12 -1.7(2) 4_566 .
Er8 Er7 O21 Er12 -46.5(8) . .
Er2 Er7 O21 Er12 -148.64(11) . .
O5 Er7 O21 Er4 -74.3(3) . .
O17 Er7 O21 Er4 91.0(3) . .
O26 Er7 O21 Er4 13.5(2) . .
O10 Er7 O21 Er4 156.1(2) . .
O14 Er7 O21 Er4 -140.7(3) . .
O12 Er7 O21 Er4 -79.9(4) . .
O9 Er7 O21 Er4 63.6(5) . .
Er11 Er7 O21 Er4 -108.3(2) 4_566 .
Er8 Er7 O21 Er4 -153.0(5) . .
Er12 Er7 O21 Er4 -106.6(3) . .
Er2 Er7 O21 Er4 104.8(2) . .
O19 Er4 O21 Er12 1.2(2) . .
O29 Er4 O21 Er12 81.8(3) . .
O1 Er4 O21 Er12 172.1(3) . .
O27 Er4 O21 Er12 -63.5(4) . .
O28 Er4 O21 Er12 130.9(4) . .
O26 Er4 O21 Er12 -113.3(3) . .
Er9 Er4 O21 Er12 87.0(2) . .
Er3 Er4 O21 Er12 38.63(19) . .
Er5 Er4 O21 Er12 -151.1(2) . .
Er1 Er4 O21 Er12 160.47(13) . .
O19 Er4 O21 Er7 101.5(3) . .
O29 Er4 O21 Er7 -177.9(3) . .
O1 Er4 O21 Er7 -87.6(3) . .
O27 Er4 O21 Er7 36.8(4) . .
O28 Er4 O21 Er7 -128.8(4) . .
O26 Er4 O21 Er7 -13.0(2) . .
Er9 Er4 O21 Er7 -172.76(12) . .
Er3 Er4 O21 Er7 138.9(2) . .
Er5 Er4 O21 Er7 -50.83(19) . .
Er12 Er4 O21 Er7 100.3(3) . .
Er1 Er4 O21 Er7 -99.2(2) . .
O4 Er5 O22 Er11 53.1(3) . .
O24 Er5 O22 Er11 -11.9(2) . .
O17 Er5 O22 Er11 -98.5(3) . .
O26 Er5 O22 Er11 -162.7(2) . .
O1 Er5 O22 Er11 -47.2(6) . .
O20 Er5 O22 Er11 127.4(3) . .
Er7 Er5 O22 Er11 -133.4(2) . .
Er12 Er5 O22 Er11 24.3(2) 4_565 .
Er4 Er5 O22 Er11 -135.2(2) . .
Er2 Er5 O22 Er11 -107.7(3) . .
O4 Er5 O22 Er2 160.8(2) . .
O24 Er5 O22 Er2 95.8(3) . .
O17 Er5 O22 Er2 9.2(2) . .
O26 Er5 O22 Er2 -54.9(3) . .
O1 Er5 O22 Er2 60.5(6) . .
O20 Er5 O22 Er2 -124.9(3) . .
Er7 Er5 O22 Er2 -25.7(2) . .
Er12 Er5 O22 Er2 132.0(2) 4_565 .
Er4 Er5 O22 Er2 -27.5(5) . .
Er11 Er5 O22 Er2 107.7(3) . .
O44 Er11 O22 Er5 74.8(4) . .
O12 Er11 O22 Er5 -137.1(3) 4_565 .
O2 Er11 O22 Er5 127.2(3) . .
O14 Er11 O22 Er5 -67.0(3) 4_565 .
O24 Er11 O22 Er5 11.8(2) . .
O3 Er11 O22 Er5 -156.9(3) 4_565 .
O5 Er11 O22 Er5 -29.0(4) 4_565 .
Er7 Er11 O22 Er5 -81.1(3) 4_565 .
Er12 Er11 O22 Er5 -25.4(2) 4_565 .
Er10 Er11 O22 Er5 164.6(3) 4_465 .
O44 Er11 O22 Er2 -34.6(4) . .
O12 Er11 O22 Er2 113.5(4) 4_565 .
O2 Er11 O22 Er2 17.8(2) . .
O14 Er11 O22 Er2 -176.4(3) 4_565 .
O24 Er11 O22 Er2 -97.6(3) . .
O3 Er11 O22 Er2 93.7(2) 4_565 .
O5 Er11 O22 Er2 -138.4(2) 4_565 .
Er7 Er11 O22 Er2 169.45(9) 4_565 .
Er12 Er11 O22 Er2 -134.83(17) 4_565 .
Er5 Er11 O22 Er2 -109.4(3) . .
Er10 Er11 O22 Er2 55.22(16) 4_465 .
O31 Er2 O22 Er5 178.8(3) . .
O9 Er2 O22 Er5 68.9(3) . .
O17 Er2 O22 Er5 -9.2(2) . .
O2 Er2 O22 Er5 -128.8(3) . .
O8 Er2 O22 Er5 155.0(3) . .
O33 Er2 O22 Er5 -68.1(3) . .
O10 Er2 O22 Er5 41.1(4) . .
Er7 Er2 O22 Er5 26.4(2) . .
Er6 Er2 O22 Er5 147.00(14) 1_455 .
Er10 Er2 O22 Er5 -166.9(2) 4_465 .
O31 Er2 O22 Er11 -70.1(5) . .
O9 Er2 O22 Er11 180.0(3) . .
O17 Er2 O22 Er11 101.9(3) . .
O2 Er2 O22 Er11 -17.7(2) . .
O8 Er2 O22 Er11 -93.9(2) . .
O33 Er2 O22 Er11 43.0(3) . .
O10 Er2 O22 Er11 152.2(2) . .
Er7 Er2 O22 Er11 137.45(18) . .
Er6 Er2 O22 Er11 -101.90(19) 1_455 .
Er10 Er2 O22 Er11 -55.83(17) 4_465 .
Er5 Er2 O22 Er11 111.1(3) . .
O25 Er1 O23 Er12 49.6(2) . 4_565
O28 Er1 O23 Er12 -131.6(4) . 4_565
O13 Er1 O23 Er12 137.0(3) . 4_565
O48 Er1 O23 Er12 -131.6(3) . 4_565
O30 Er1 O23 Er12 99.4(3) . 4_565
O4 Er1 O23 Er12 -42.2(2) . 4_565
O1 Er1 O23 Er12 -7.1(3) . 4_565
Er3 Er1 O23 Er12 97.3(3) 4_565 4_565
Er4 Er1 O23 Er12 -43.0(5) . 4_565
Er9 Er1 O23 Er12 146.38(16) . 4_565
O25 Er1 O23 Er3 -47.7(2) . 4_565
O28 Er1 O23 Er3 131.1(4) . 4_565
O13 Er1 O23 Er3 39.7(2) . 4_565
O48 Er1 O23 Er3 131.1(3) . 4_565
O30 Er1 O23 Er3 2.1(4) . 4_565
O4 Er1 O23 Er3 -139.5(3) . 4_565
O1 Er1 O23 Er3 -104.4(3) . 4_565
Er12 Er1 O23 Er3 -97.3(3) 4_565 4_565
Er4 Er1 O23 Er3 -140.4(2) . 4_565
Er9 Er1 O23 Er3 49.1(4) . 4_565
O4 Er5 O24 Er11 -112.1(3) . .
O22 Er5 O24 Er11 12.1(2) . .
O17 Er5 O24 Er11 88.8(3) . .
O26 Er5 O24 Er11 131.5(4) . .
O1 Er5 O24 Er11 177.1(3) . .
O20 Er5 O24 Er11 -46.4(4) . .
Er7 Er5 O24 Er11 94.5(2) . .
Er12 Er5 O24 Er11 -100.2(3) 4_565 .
Er4 Er5 O24 Er11 167.67(14) . .
Er2 Er5 O24 Er11 52.0(2) . .
O4 Er5 O24 Er12 -11.9(2) . 4_565
O22 Er5 O24 Er12 112.3(3) . 4_565
O17 Er5 O24 Er12 -171.0(3) . 4_565
O26 Er5 O24 Er12 -128.3(4) . 4_565
O1 Er5 O24 Er12 -82.7(3) . 4_565
O20 Er5 O24 Er12 53.8(4) . 4_565
Er7 Er5 O24 Er12 -165.30(11) . 4_565
Er4 Er5 O24 Er12 -92.1(2) . 4_565
Er11 Er5 O24 Er12 100.2(3) . 4_565
Er2 Er5 O24 Er12 152.2(2) . 4_565
O44 Er11 O24 Er5 -147.2(3) . .
O12 Er11 O24 Er5 141.5(3) 4_565 .
O2 Er11 O24 Er5 -76.7(3) . .
O14 Er11 O24 Er5 73.0(3) 4_565 .
O22 Er11 O24 Er5 -11.8(2) . .
O3 Er11 O24 Er5 8.3(5) 4_565 .
O5 Er11 O24 Er5 137.7(3) 4_565 .
Er7 Er11 O24 Er5 107.6(2) 4_565 .
Er12 Er11 O24 Er5 105.1(3) 4_565 .
Er10 Er11 O24 Er5 -55.1(4) 4_465 .
O44 Er11 O24 Er12 107.7(3) . 4_565
O12 Er11 O24 Er12 36.4(4) 4_565 4_565
O2 Er11 O24 Er12 178.2(2) . 4_565
O14 Er11 O24 Er12 -32.1(2) 4_565 4_565
O22 Er11 O24 Er12 -116.9(3) . 4_565
O3 Er11 O24 Er12 -96.8(4) 4_565 4_565
O5 Er11 O24 Er12 32.6(2) 4_565 4_565
Er7 Er11 O24 Er12 2.5(2) 4_565 4_565
Er5 Er11 O24 Er12 -105.1(3) . 4_565
Er10 Er11 O24 Er12 -160.19(7) 4_465 4_565
O28 Er1 O25 Er12 133.9(3) . 4_565
O13 Er1 O25 Er12 -119.1(3) . 4_565
O48 Er1 O25 Er12 -48.8(5) . 4_565
O30 Er1 O25 Er12 170.0(3) . 4_565
O4 Er1 O25 Er12 22.4(2) . 4_565
O1 Er1 O25 Er12 89.6(2) . 4_565
O23 Er1 O25 Er12 -47.0(2) . 4_565
Er3 Er1 O25 Er12 -92.4(3) 4_565 4_565
Er4 Er1 O25 Er12 102.81(18) . 4_565
Er9 Er1 O25 Er12 165.77(10) . 4_565
O28 Er1 O25 Er3 -133.7(3) . 4_565
O13 Er1 O25 Er3 -26.7(2) . 4_565
O48 Er1 O25 Er3 43.6(5) . 4_565
O30 Er1 O25 Er3 -97.6(2) . 4_565
O4 Er1 O25 Er3 114.8(2) . 4_565
O1 Er1 O25 Er3 -178.0(2) . 4_565
O23 Er1 O25 Er3 45.3(2) . 4_565
Er12 Er1 O25 Er3 92.4(3) 4_565 4_565
Er4 Er1 O25 Er3 -164.82(11) . 4_565
Er9 Er1 O25 Er3 -101.86(18) . 4_565
O4 Er5 O26 Er7 -163.1(2) . .
O22 Er5 O26 Er7 51.6(3) . .
O24 Er5 O26 Er7 -56.1(5) . .
O17 Er5 O26 Er7 -12.2(2) . .
O1 Er5 O26 Er7 -103.6(3) . .
O20 Er5 O26 Er7 122.3(3) . .
Er12 Er5 O26 Er7 -142.43(17) 4_565 .
Er4 Er5 O26 Er7 -110.2(3) . .
Er11 Er5 O26 Er7 27.8(5) . .
Er2 Er5 O26 Er7 20.2(2) . .
O4 Er5 O26 Er4 -52.9(3) . .
O22 Er5 O26 Er4 161.7(2) . .
O24 Er5 O26 Er4 54.1(5) . .
O17 Er5 O26 Er4 98.0(3) . .
O1 Er5 O26 Er4 6.6(2) . .
O20 Er5 O26 Er4 -127.5(3) . .
Er7 Er5 O26 Er4 110.2(3) . .
Er12 Er5 O26 Er4 -32.2(5) 4_565 .
Er11 Er5 O26 Er4 138.0(2) . .
Er2 Er5 O26 Er4 130.36(19) . .
O5 Er7 O26 Er5 169.0(3) . .
O17 Er7 O26 Er5 12.1(2) . .
O10 Er7 O26 Er5 -37.3(5) . .
O21 Er7 O26 Er5 95.3(3) . .
O14 Er7 O26 Er5 136.7(3) . .
O12 Er7 O26 Er5 -128.4(2) . .
O9 Er7 O26 Er5 -60.1(2) . .
Er11 Er7 O26 Er5 -169.49(10) 4_566 .
Er8 Er7 O26 Er5 -88.1(2) . .
Er12 Er7 O26 Er5 130.88(19) . .
Er2 Er7 O26 Er5 -21.7(2) . .
O5 Er7 O26 Er4 60.6(2) . .
O17 Er7 O26 Er4 -96.3(3) . .
O10 Er7 O26 Er4 -145.8(3) . .
O21 Er7 O26 Er4 -13.2(2) . .
O14 Er7 O26 Er4 28.2(5) . .
O12 Er7 O26 Er4 123.2(2) . .
O9 Er7 O26 Er4 -168.5(3) . .
Er11 Er7 O26 Er4 82.1(2) 4_566 .
Er8 Er7 O26 Er4 163.43(12) . .
Er12 Er7 O26 Er4 22.4(2) . .
Er2 Er7 O26 Er4 -130.16(19) . .
O19 Er4 O26 Er5 -160.2(2) . .
O29 Er4 O26 Er5 -65.7(5) . .
O1 Er4 O26 Er5 -6.8(2) . .
O27 Er4 O26 Er5 121.1(3) . .
O28 Er4 O26 Er5 52.9(3) . .
O21 Er4 O26 Er5 -95.0(3) . .
Er9 Er4 O26 Er5 29.3(6) . .
Er3 Er4 O26 Er5 -145.45(12) . .
Er12 Er4 O26 Er5 -128.9(2) . .
Er1 Er4 O26 Er5 24.0(2) . .
O19 Er4 O26 Er7 -52.0(3) . .
O29 Er4 O26 Er7 42.5(5) . .
O1 Er4 O26 Er7 101.4(3) . .
O27 Er4 O26 Er7 -130.7(3) . .
O28 Er4 O26 Er7 161.1(2) . .
O21 Er4 O26 Er7 13.2(2) . .
Er9 Er4 O26 Er7 137.5(3) . .
Er3 Er4 O26 Er7 -37.2(4) . .
Er5 Er4 O26 Er7 108.2(3) . .
Er12 Er4 O26 Er7 -20.7(2) . .
Er1 Er4 O26 Er7 132.2(2) . .
O55 S4 O27 Er4 -50.9(8) . .
O54 S4 O27 Er4 76.4(7) . .
C2 S4 O27 Er4 -168.3(6) . .
O19 Er4 O27 S4 -141.0(6) . .
O29 Er4 O27 S4 152.7(5) . .
O1 Er4 O27 S4 28.4(7) . .
O28 Er4 O27 S4 92.0(6) . .
O21 Er4 O27 S4 -80.5(7) . .
O26 Er4 O27 S4 -32.4(6) . .
Er9 Er4 O27 S4 125.6(6) . .
Er3 Er4 O27 S4 -173.9(6) . .
Er5 Er4 O27 S4 -1.1(6) . .
Er12 Er4 O27 S4 -115.5(6) . .
Er1 Er4 O27 S4 61.8(6) . .
O25 Er1 O28 Er4 -50.6(5) . .
O13 Er1 O28 Er4 -147.6(2) . .
O48 Er1 O28 Er4 131.3(3) . .
O30 Er1 O28 Er4 -88.6(3) . .
O4 Er1 O28 Er4 52.3(3) . .
O1 Er1 O28 Er4 -4.0(2) . .
O23 Er1 O28 Er4 131.3(4) . .
Er12 Er1 O28 Er4 35.9(5) 4_565 .
Er3 Er1 O28 Er4 -135.2(2) 4_565 .
Er9 Er1 O28 Er4 -103.4(3) . .
O25 Er1 O28 Er9 52.9(5) . .
O13 Er1 O28 Er9 -44.2(3) . .
O48 Er1 O28 Er9 -125.3(3) . .
O30 Er1 O28 Er9 14.8(2) . .
O4 Er1 O28 Er9 155.8(2) . .
O1 Er1 O28 Er9 99.5(3) . .
O23 Er1 O28 Er9 -125.3(4) . .
Er12 Er1 O28 Er9 139.39(19) 4_565 .
Er3 Er1 O28 Er9 -31.7(5) 4_565 .
Er4 Er1 O28 Er9 103.4(3) . .
O19 Er4 O28 Er1 164.2(2) . .
O29 Er4 O28 Er1 96.7(3) . .
O1 Er4 O28 Er1 4.2(2) . .
O27 Er4 O28 Er1 -121.9(3) . .
O21 Er4 O28 Er1 47.2(5) . .
O26 Er4 O28 Er1 -55.2(3) . .
Er9 Er4 O28 Er1 112.1(3) . .
Er3 Er4 O28 Er1 135.9(2) . .
Er5 Er4 O28 Er1 -26.4(2) . .
Er12 Er4 O28 Er1 128.7(2) . .
O19 Er4 O28 Er9 52.1(3) . .
O29 Er4 O28 Er9 -15.4(2) . .
O1 Er4 O28 Er9 -107.9(3) . .
O27 Er4 O28 Er9 126.0(3) . .
O21 Er4 O28 Er9 -65.0(5) . .
O26 Er4 O28 Er9 -167.3(2) . .
Er3 Er4 O28 Er9 23.8(2) . .
Er5 Er4 O28 Er9 -138.54(17) . .
Er12 Er4 O28 Er9 16.5(5) . .
Er1 Er4 O28 Er9 -112.1(3) . .
O47 Er9 O28 Er1 -166.6(3) . .
O29 Er9 O28 Er1 -95.2(3) . .
O7 Er9 O28 Er1 17.7(5) . .
O30 Er9 O28 Er1 -15.0(2) . .
O11 Er9 O28 Er1 128.0(3) 1_655 .
O6 Er9 O28 Er1 -136.6(3) . .
O16 Er9 O28 Er1 57.0(3) . .
Er8 Er9 O28 Er1 77.7(3) 1_655 .
Er3 Er9 O28 Er1 -135.1(2) . .
Er6 Er9 O28 Er1 15.5(2) . .
Er4 Er9 O28 Er1 -110.5(3) . .
O47 Er9 O28 Er4 -56.1(3) . .
O29 Er9 O28 Er4 15.2(2) . .
O7 Er9 O28 Er4 128.1(3) . .
O30 Er9 O28 Er4 95.5(3) . .
O11 Er9 O28 Er4 -121.5(2) 1_655 .
O6 Er9 O28 Er4 -26.1(4) . .
O16 Er9 O28 Er4 167.5(2) . .
Er8 Er9 O28 Er4 -171.89(6) 1_655 .
Er3 Er9 O28 Er4 -24.7(2) . .
Er6 Er9 O28 Er4 125.97(17) . .
O19 Er4 O29 Er9 -112.6(3) . .
O1 Er4 O29 Er9 89.8(3) . .
O27 Er4 O29 Er9 -44.5(4) . .
O28 Er4 O29 Er9 16.3(2) . .
O21 Er4 O29 Er9 172.9(3) . .
O26 Er4 O29 Er9 145.0(3) . .
Er3 Er4 O29 Er9 -96.4(3) . .
Er5 Er4 O29 Er9 103.9(2) . .
Er12 Er4 O29 Er9 -149.2(2) . .
Er1 Er4 O29 Er9 52.05(18) . .
O19 Er4 O29 Er3 -16.3(2) . .
O1 Er4 O29 Er3 -173.8(2) . .
O27 Er4 O29 Er3 51.9(4) . .
O28 Er4 O29 Er3 112.6(2) . .
O21 Er4 O29 Er3 -90.7(2) . .
O26 Er4 O29 Er3 -118.7(4) . .
Er9 Er4 O29 Er3 96.4(3) . .
Er5 Er4 O29 Er3 -159.69(8) . .
Er12 Er4 O29 Er3 -52.83(16) . .
Er1 Er4 O29 Er3 148.41(19) . .
O47 Er9 O29 Er4 62.2(3) . .
O7 Er9 O29 Er4 -155.6(2) . .
O30 Er9 O29 Er4 -87.5(2) . .
O11 Er9 O29 Er4 103.4(3) 1_655 .
O28 Er9 O29 Er4 -16.3(2) . .
O6 Er9 O29 Er4 137.9(3) . .
O16 Er9 O29 Er4 -84.6(5) . .
Er8 Er9 O29 Er4 175.99(12) 1_655 .
Er3 Er9 O29 Er4 100.0(3) . .
Er6 Er9 O29 Er4 -108.28(19) . .
O47 Er9 O29 Er3 -37.8(2) . .
O7 Er9 O29 Er3 104.3(2) . .
O30 Er9 O29 Er3 172.4(3) . .
O11 Er9 O29 Er3 3.4(4) 1_655 .
O28 Er9 O29 Er3 -116.3(2) . .
O6 Er9 O29 Er3 37.9(2) . .
O16 Er9 O29 Er3 175.4(3) . .
Er8 Er9 O29 Er3 76.0(4) 1_655 .
Er6 Er9 O29 Er3 151.70(12) . .
Er4 Er9 O29 Er3 -100.0(3) . .
O47 Er3 O29 Er4 -64.3(3) . .
O23 Er3 O29 Er4 100.0(3) 4_566 .
O19 Er3 O29 Er4 16.1(2) . .
O15 Er3 O29 Er4 -110.3(3) . .
O6 Er3 O29 Er4 -142.7(3) . .
O13 Er3 O29 Er4 153.8(2) 4_566 .
O25 Er3 O29 Er4 62.7(3) 4_566 .
Er12 Er3 O29 Er4 58.13(17) . .
Er9 Er3 O29 Er4 -103.2(3) . .
Er1 Er3 O29 Er4 107.35(19) 4_566 .
O47 Er3 O29 Er9 38.9(2) . .
O23 Er3 O29 Er9 -156.8(3) 4_566 .
O19 Er3 O29 Er9 119.3(3) . .
O15 Er3 O29 Er9 -7.1(4) . .
O6 Er3 O29 Er9 -39.5(2) . .
O13 Er3 O29 Er9 -103.0(3) 4_566 .
O25 Er3 O29 Er9 165.9(2) 4_566 .
Er12 Er3 O29 Er9 161.3(2) . .
Er1 Er3 O29 Er9 -149.44(12) 4_566 .
Er4 Er3 O29 Er9 103.2(3) . .
O31 Er6 O30 Er9 77.0(4) 1_655 .
O13 Er6 O30 Er9 -111.7(3) . .
O15 Er6 O30 Er9 -172.7(2) 4_565 .
O16 Er6 O30 Er9 -32.9(2) . .
O8 Er6 O30 Er9 -84.6(4) 1_655 .
O45 Er6 O30 Er9 115.4(3) . .
O7 Er6 O30 Er9 29.0(2) . .
Er2 Er6 O30 Er9 6.3(6) 1_655 .
Er8 Er6 O30 Er9 -2.4(2) 1_655 .
Er10 Er6 O30 Er9 -149.17(10) 4_565 .
O31 Er6 O30 Er1 -170.8(3) 1_655 .
O13 Er6 O30 Er1 0.5(2) . .
O15 Er6 O30 Er1 -60.5(3) 4_565 .
O16 Er6 O30 Er1 79.3(3) . .
O8 Er6 O30 Er1 27.6(5) 1_655 .
O45 Er6 O30 Er1 -132.4(3) . .
O7 Er6 O30 Er1 141.3(3) . .
Er9 Er6 O30 Er1 112.2(3) . .
Er2 Er6 O30 Er1 118.5(4) 1_655 .
Er8 Er6 O30 Er1 109.8(2) 1_655 .
Er10 Er6 O30 Er1 -36.9(4) 4_565 .
O47 Er9 O30 Er6 169.1(3) . .
O29 Er9 O30 Er6 -149.4(3) . .
O7 Er9 O30 Er6 -30.2(2) . .
O11 Er9 O30 Er6 17.3(5) 1_655 .
O28 Er9 O30 Er6 128.7(3) . .
O6 Er9 O30 Er6 -92.6(3) . .
O16 Er9 O30 Er6 32.2(2) . .
Er8 Er9 O30 Er6 2.7(2) 1_655 .
Er3 Er9 O30 Er6 -143.12(13) . .
Er4 Er9 O30 Er6 171.2(2) . .
O47 Er9 O30 Er1 54.8(4) . .
O29 Er9 O30 Er1 96.3(3) . .
O7 Er9 O30 Er1 -144.5(3) . .
O11 Er9 O30 Er1 -97.0(4) 1_655 .
O28 Er9 O30 Er1 14.5(2) . .
O6 Er9 O30 Er1 153.1(2) . .
O16 Er9 O30 Er1 -82.1(3) . .
Er8 Er9 O30 Er1 -111.62(19) 1_655 .
Er3 Er9 O30 Er1 102.6(2) . .
Er6 Er9 O30 Er1 -114.3(3) . .
Er4 Er9 O30 Er1 56.93(19) . .
O25 Er1 O30 Er6 80.3(3) . .
O28 Er1 O30 Er6 -120.9(3) . .
O13 Er1 O30 Er6 -0.5(2) . .
O48 Er1 O30 Er6 -67.6(4) . .
O4 Er1 O30 Er6 142.6(3) . .
O1 Er1 O30 Er6 164.2(3) . .
O23 Er1 O30 Er6 36.8(4) . .
Er12 Er1 O30 Er6 88.6(3) 4_565 .
Er3 Er1 O30 Er6 38.2(2) 4_565 .
Er4 Er1 O30 Er6 -160.0(3) . .
Er9 Er1 O30 Er6 -106.1(3) . .
O25 Er1 O30 Er9 -173.6(3) . .
O28 Er1 O30 Er9 -14.8(2) . .
O13 Er1 O30 Er9 105.6(3) . .
O48 Er1 O30 Er9 38.6(4) . .
O4 Er1 O30 Er9 -111.3(4) . .
O1 Er1 O30 Er9 -89.7(3) . .
O23 Er1 O30 Er9 142.9(2) . .
Er12 Er1 O30 Er9 -165.33(11) 4_565 .
Er3 Er1 O30 Er9 144.3(2) 4_565 .
Er4 Er1 O30 Er9 -53.84(19) . .
O9 Er2 O31 Er6 45.3(3) . 1_455
O17 Er2 O31 Er6 139.0(3) . 1_455
O2 Er2 O31 Er6 -101.9(3) . 1_455
O8 Er2 O31 Er6 -27.8(2) . 1_455
O33 Er2 O31 Er6 -176.9(3) . 1_455
O10 Er2 O31 Er6 94.8(3) . 1_455
O22 Er2 O31 Er6 -53.3(5) . 1_455
Er7 Er2 O31 Er6 95.1(3) . 1_455
Er10 Er2 O31 Er6 -68.3(2) 4_465 1_455
Er5 Er2 O31 Er6 111(4) . 1_455
O35 S2 O32 Er10 34.7(9) . .
O34 S2 O32 Er10 163.9(7) . .
C1 S2 O32 Er10 -79.5(8) . .
O11 Er10 O32 S2 -150.1(8) 1_655 .
O6 Er10 O32 S2 151.5(6) . .
O2 Er10 O32 S2 -31.3(7) 4_666 .
O8 Er10 O32 S2 27.9(9) 4_666 .
O15 Er10 O32 S2 90.8(7) . .
O3 Er10 O32 S2 -90.1(8) 1_655 .
Er3 Er10 O32 S2 122.8(7) . .
Er2 Er10 O32 S2 -0.8(8) 4_666 .
Er11 Er10 O32 S2 -61.9(7) 4_666 .
Er9 Er10 O32 S2 -178.9(7) . .
Er6 Er10 O32 S2 59.4(7) 4_566 .
O60 S6 O44 Er11 60.3(12) . .
O56 S6 O44 Er11 -67.1(10) . .
C5 S6 O44 Er11 -178.9(8) . .
O12 Er11 O44 S6 106.5(8) 4_565 .
O2 Er11 O44 S6 -143.8(8) . .
O14 Er11 O44 S6 28.8(10) 4_565 .
O24 Er11 O44 S6 -33.7(8) . .
O22 Er11 O44 S6 -91.6(8) . .
O3 Er11 O44 S6 163.1(7) 4_565 .
O5 Er11 O44 S6 40.0(7) 4_565 .
Er7 Er11 O44 S6 67.2(8) 4_565 .
Er12 Er11 O44 S6 6.8(8) 4_565 .
Er5 Er11 O44 S6 -53.9(8) . .
Er10 Er11 O44 S6 -172.6(7) 4_465 .
O23 Er3 O47 Er9 -62.2(4) 4_566 .
O19 Er3 O47 Er9 -117.8(3) . .
O15 Er3 O47 Er9 111.5(3) . .
O6 Er3 O47 Er9 35.6(2) . .
O13 Er3 O47 Er9 69.5(5) 4_566 .
O25 Er3 O47 Er9 -156.3(2) 4_566 .
O29 Er3 O47 Er9 -40.3(2) . .
Er12 Er3 O47 Er9 -106.9(2) . .
Er1 Er3 O47 Er9 -149.4(12) 4_566 .
Er4 Er3 O47 Er9 -82.9(3) . .
O29 Er9 O47 Er3 43.1(3) . .
O7 Er9 O47 Er3 -59.2(5) . .
O30 Er9 O47 Er3 86.8(4) . .
O11 Er9 O47 Er3 -109.2(3) 1_655 .
O28 Er9 O47 Er3 125.6(3) . .
O6 Er9 O47 Er3 -35.0(2) . .
O16 Er9 O47 Er3 -159.5(2) . .
Er8 Er9 O47 Er3 -108.3(2) 1_655 .
Er6 Er9 O47 Er3 139.2(11) . .
Er4 Er9 O47 Er3 84.3(3) . .
O35 S2 C1 C1 60.2(12) . 3_565
O34 S2 C1 C1 -61.3(12) . 3_565
O32 S2 C1 C1 179.3(11) . 3_565
O55 S4 C2 C3 -167.0(8) . .
O54 S4 C2 C3 71.0(10) . .
O27 S4 C2 C3 -47.0(9) . .
S4 C2 C3 S1 -169.9(6) . .
O38 S1 C3 C2 -171.4(8) . .
O36 S1 C3 C2 67.8(9) . .
O37 S1 C3 C2 -51.0(9) . .
O40 S3 C4 C5 -175.5(9) . .
O39 S3 C4 C5 -55.8(10) . .
O41 S3 C4 C5 63.7(11) . .
S3 C4 C5 S6 -178.3(7) . .
O60 S6 C5 C4 -58.4(14) . .
O44 S6 C5 C4 179.4(9) . .
O56 S6 C5 C4 63.6(11) . .
O57 S7 C6 C7 59.7(15) . .
O58 S7 C6 C7 -57.2(16) . .
O51 S7 C6 C7 -176.2(13) . .
S7 C6 C7 S5 -176.4(8) . .
O43 S5 C7 C6 -59.5(12) . .
O42 S5 C7 C6 179.7(11) . .
O52 S5 C7 C6 60.6(12) . .
